data_4344454
loop_
_publ_author_name
'Zhang, Li'
'Zhao, Lang'
'Zhang, Peng'
'Wang, Chao'
'Yuan, Sen-Wen'
'Tang, Jinkui'

_publ_section_title
;
 Nanoscale {Ln(III)24Zn(II)6} Triangular Metalloring with Magnetic
 Refrigerant, Slow Magnetic Relaxation, and Fluorescent Properties.
;
_journal_issue 23
_journal_name_full 'Inorganic chemistry'
_journal_page_first 11535
_journal_page_last 11541
_journal_paper_doi 10.1021/acs.inorgchem.5b02215
_journal_volume 54
_journal_year 2015
_chemical_formula_sum 'C174 H251 Cl5 N48 O175 Tb24 Zn6'
_chemical_formula_weight 10198.78
_chemical_name_systematic
; 
 ? 
;
_space_group_IT_number 15
_symmetry_cell_setting monoclinic
_symmetry_space_group_name_Hall '-C 2yc'
_symmetry_space_group_name_H-M 'C 1 2/c 1'
_atom_sites_solution_hydrogens geom
_atom_sites_solution_primary direct
_atom_sites_solution_secondary difmap
_audit_creation_method SHELXL-97
_cell_angle_alpha 90.00
_cell_angle_beta 114.0970(10)
_cell_angle_gamma 90.00
_cell_formula_units_Z 4
_cell_length_a 48.250(4)
_cell_length_b 42.574(3)
_cell_length_c 24.6952(18)
_cell_measurement_reflns_used 9908
_cell_measurement_temperature 186(2)
_cell_measurement_theta_max 22.75
_cell_measurement_theta_min 2.28
_cell_volume 46308(6)
_computing_cell_refinement 'Bruker SMART'
_computing_data_collection 'Bruker SMART'
_computing_data_reduction 'Bruker SAINT'
_computing_molecular_graphics 'Bruker SHELXTL'
_computing_publication_material 'Bruker SHELXTL'
_computing_structure_refinement 'SHELXL-97 (Sheldrick, 1997)'
_computing_structure_solution 'SHELXS-97 (Sheldrick, 1990)'
_diffrn_ambient_temperature 186(2)
_diffrn_measured_fraction_theta_full 0.995
_diffrn_measured_fraction_theta_max 0.995
_diffrn_measurement_device_type 'CCD area detector'
_diffrn_measurement_method 'phi and omega scans'
_diffrn_radiation_monochromator graphite
_diffrn_radiation_source 'fine-focus sealed tube'
_diffrn_radiation_type MoK\a
_diffrn_radiation_wavelength 0.71073
_diffrn_reflns_av_R_equivalents 0.0833
_diffrn_reflns_av_sigmaI/netI 0.0630
_diffrn_reflns_limit_h_max 44
_diffrn_reflns_limit_h_min -52
_diffrn_reflns_limit_k_max 46
_diffrn_reflns_limit_k_min -38
_diffrn_reflns_limit_l_max 26
_diffrn_reflns_limit_l_min -25
_diffrn_reflns_number 190456
_diffrn_reflns_theta_full 25.00
_diffrn_reflns_theta_max 22.75
_diffrn_reflns_theta_min 0.67
_exptl_absorpt_coefficient_mu 4.016
_exptl_absorpt_correction_T_max 0.7946
_exptl_absorpt_correction_T_min 0.5006
_exptl_absorpt_correction_type multi-scan
_exptl_crystal_colour colorless
_exptl_crystal_density_diffrn 1.463
_exptl_crystal_density_method 'not measured'
_exptl_crystal_description needle
_exptl_crystal_F_000 19424
_exptl_crystal_size_max 0.20
_exptl_crystal_size_mid 0.16
_exptl_crystal_size_min 0.06
_refine_diff_density_max 5.098
_refine_diff_density_min -5.481
_refine_diff_density_rms 0.529
_refine_ls_extinction_method none
_refine_ls_goodness_of_fit_ref 1.189
_refine_ls_hydrogen_treatment constr
_refine_ls_matrix_type fullcycle
_refine_ls_number_parameters 1962
_refine_ls_number_reflns 31094
_refine_ls_number_restraints 140
_refine_ls_restrained_S_all 1.358
_refine_ls_R_factor_all 0.1482
_refine_ls_R_factor_gt 0.0860
_refine_ls_shift/su_max 0.002
_refine_ls_shift/su_mean 0.000
_refine_ls_structure_factor_coef Fsqd
_refine_ls_weighting_details 'calc w=1/[\s^2^(Fo^2^)+(0.2000P)^2^+0.0000P] where P=(Fo^2^+2Fc^2^)/3'
_refine_ls_weighting_scheme calc
_refine_ls_wR_factor_gt 0.2551
_refine_ls_wR_factor_ref 0.3114
_reflns_number_gt 20315
_reflns_number_total 31094
_reflns_threshold_expression >2sigma(I)
_cod_data_source_file ic5b02215_si_002.cif
_cod_data_source_block Tb
_cod_depositor_comments
;
The following automatic conversions were performed:

'_symmetry_cell_setting' value 'Monoclinic' changed to 'monoclinic'
according to
/usr/data/users/saulius/crontab/automatic-downloads/rss-feeds/ACS/lib/dictionaries/cif_core.dic
dictionary named 'cif_core.dic' version 2.4.2 from 2011-04-26.

Automatic conversion script
Id: cif_fix_values 4268 2015-11-12 08:31:59Z antanas 

 Adding full bibliography for 4344453--4344455.cif.
;
_cod_original_sg_symbol_H-M C2/c
_cod_database_code 4344454

loop_
_symmetry_equiv_pos_as_xyz
'x, y, z'
'-x, y, -z+1/2'
'x+1/2, y+1/2, z'
'-x+1/2, y+1/2, -z+1/2'
'-x, -y, -z'
'x, -y, z-1/2'
'-x+1/2, -y+1/2, -z'
'x+1/2, -y+1/2, z-1/2'

loop_
_atom_site_label
_atom_site_type_symbol
_atom_site_fract_x
_atom_site_fract_y
_atom_site_fract_z
_atom_site_U_iso_or_equiv
_atom_site_adp_type
_atom_site_occupancy
_atom_site_symmetry_multiplicity
_atom_site_calc_flag
_atom_site_refinement_flags
Tb1 Tb 0.866968(13) 0.482122(15) 0.11438(3) 0.036 Uani 1 1 d D
Tb2 Tb 0.865957(13) 0.393731(15) 0.10863(3) 0.035 Uani 1 1 d D
Tb3 Tb 0.872941(13) 0.442946(15) -0.01683(3) 0.037 Uani 1 1 d .
Tb4 Tb 0.938322(13) 0.434957(14) 0.12292(3) 0.033 Uani 1 1 d D
Tb5 Tb 0.849775(16) 0.283933(17) -0.19477(3) 0.052 Uani 1 1 d .
Tb6 Tb 0.861988(13) 0.270346(15) -0.03030(3) 0.038 Uani 1 1 d .
Tb7 Tb 0.907898(14) 0.330587(15) -0.07120(3) 0.041 Uani 1 1 d .
Tb8 Tb 0.822176(14) 0.340089(16) -0.10935(3) 0.042 Uani 1 1 d .
Tb9 Tb 0.952568(15) 0.058480(16) 0.15665(3) 0.050 Uani 1 1 d .
Tb10 Tb 0.937992(14) 0.117651(16) 0.25982(3) 0.045 Uani 1 1 d .
Tb11 Tb 0.922846(14) 0.135650(15) 0.09928(3) 0.042 Uani 1 1 d .
Tb12 Tb 0.872511(14) 0.076471(16) 0.14052(3) 0.049 Uani 1 1 d .
Zn1 Zn 1.0000 0.39719(5) 0.2500 0.040 Uani 1 2 d S
Zn2 Zn 1.0000 0.46921(5) 0.2500 0.037 Uani 1 2 d S
Zn3 Zn 0.91779(3) 0.22208(4) 0.08678(7) 0.044 Uani 1 1 d .
Zn4 Zn 0.86784(3) 0.18541(4) -0.01316(7) 0.047 Uani 1 1 d .
Cl1 Cl 0.16481(9) 0.19709(11) 0.3590(2) 0.075 Uani 1 1 d .
Cl2 Cl 1.0000 0.28079(11) 0.2500 0.059 Uani 1 2 d SD
Cl3 Cl 0.06561(9) 0.55890(10) 0.66191(16) 0.068 Uani 1 1 d .
O1 O 1.00777(18) 0.43313(17) 0.3104(3) 0.035 Uani 1 1 d .
H1 H 0.9941 0.4331 0.3308 0.042 Uiso 1 1 calc R
O2 O 0.87116(18) 0.22568(19) 0.0361(4) 0.043 Uani 1 1 d .
H2 H 0.8588 0.2254 0.0592 0.052 Uiso 1 1 calc R
O3 O 0.91399(18) 0.18227(18) 0.0372(4) 0.045 Uani 1 1 d .
H3 H 0.9262 0.1829 0.0136 0.054 Uiso 1 1 calc R
O4 O 0.90081(17) 0.4726(2) 0.0712(3) 0.040 Uani 1 1 d .
H4 H 0.9094 0.4919 0.0630 0.048 Uiso 1 1 calc R
O5 O 0.84816(18) 0.44053(19) 0.0478(3) 0.040 Uani 1 1 d .
H5 H 0.8260 0.4411 0.0267 0.048 Uiso 1 1 calc R
O6 O 0.89691(15) 0.40424(18) 0.0591(3) 0.031 Uani 1 1 d .
H6 H 0.9032 0.3853 0.0444 0.037 Uiso 1 1 calc R
O7 O 0.89745(14) 0.43579(14) 0.1529(3) 0.034 Uani 1 1 d D
H7 H 0.9049 0.4348 0.1962 0.041 Uiso 1 1 calc R
O8 O 0.82824(18) 0.2859(2) -0.1244(3) 0.042 Uani 1 1 d .
H8 H 0.8090 0.2744 -0.1378 0.050 Uiso 1 1 calc R
O9 O 0.88771(17) 0.27947(19) -0.0940(3) 0.036 Uani 1 1 d .
H9 H 0.9032 0.2636 -0.0896 0.043 Uiso 1 1 calc R
O10 O 0.87017(16) 0.32474(19) -0.0351(3) 0.035 Uani 1 1 d .
H10 H 0.8751 0.3355 0.0028 0.042 Uiso 1 1 calc R
O11 O 0.8578(2) 0.3338(2) -0.1505(4) 0.051 Uani 1 1 d .
H11 H 0.8564 0.3505 -0.1788 0.061 Uiso 1 1 calc R
O12 O 0.89830(18) 0.1253(2) 0.1635(4) 0.047 Uani 1 1 d .
H12 H 0.8847 0.1425 0.1632 0.057 Uiso 1 1 calc R
O13 O 0.95727(18) 0.1122(2) 0.1886(4) 0.044 Uani 1 1 d .
H13 H 0.9780 0.1203 0.2016 0.053 Uiso 1 1 calc R
O14 O 0.90614(18) 0.08394(18) 0.0923(4) 0.043 Uani 1 1 d .
H14 H 0.8980 0.0758 0.0517 0.052 Uiso 1 1 calc R
O15 O 0.92261(17) 0.0676(2) 0.2117(4) 0.051 Uani 1 1 d .
H15 H 0.9240 0.0506 0.2393 0.061 Uiso 1 1 calc R
O16 O 0.90786(18) 0.3717(2) 0.1951(4) 0.044 Uani 1 1 d .
O17 O 0.95009(16) 0.39358(19) 0.1974(3) 0.036 Uani 1 1 d .
O18 O 0.95251(16) 0.47623(18) 0.1969(3) 0.031 Uani 1 1 d .
O19 O 0.91136(16) 0.50356(19) 0.1906(3) 0.039 Uani 1 1 d .
O20 O 0.95896(16) 0.39733(18) 0.0769(4) 0.038 Uani 1 1 d .
O21 O 0.92769(17) 0.36128(19) 0.0182(3) 0.039 Uani 1 1 d .
O22 O 0.90255(19) 0.3790(2) -0.1223(4) 0.053 Uani 1 1 d .
O23 O 0.87859(17) 0.39726(19) -0.0695(3) 0.038 Uani 1 1 d .
O24 O 0.87365(17) 0.3429(2) 0.0766(3) 0.042 Uani 1 1 d .
O25 O 0.86260(19) 0.2911(2) 0.0601(4) 0.046 Uani 1 1 d .
O26 O 0.81373(19) 0.3868(2) 0.0404(4) 0.054 Uani 1 1 d .
O27 O 0.83073(17) 0.3745(2) -0.0275(3) 0.042 Uani 1 1 d .
O28 O 0.9272(2) 0.1840(2) 0.1534(4) 0.046 Uani 1 1 d .
O29 O 0.9317(2) 0.1744(2) 0.2469(4) 0.051 Uani 1 1 d .
O30 O 0.94349(18) 0.2959(2) 0.0013(4) 0.049 Uani 1 1 d .
O31 O 0.91567(18) 0.2638(2) 0.0321(4) 0.046 Uani 1 1 d .
O32 O 0.85842(19) 0.22048(18) -0.0808(4) 0.048 Uani 1 1 d .
O33 O 0.8507(2) 0.2295(2) -0.1782(4) 0.064 Uani 1 1 d .
O34 O 0.86934(19) 0.1444(2) 0.0367(4) 0.055 Uani 1 1 d .
O35 O 0.8410(2) 0.1098(2) 0.0619(4) 0.055 Uani 1 1 d .
O36 O 0.98824(18) 0.1372(2) 0.3109(4) 0.047 Uani 1 1 d .
O37 O 1.02794(19) 0.1511(2) 0.3941(4) 0.051 Uani 1 1 d .
O38 O 0.85242(19) 0.4648(2) 0.1897(4) 0.052 Uani 1 1 d .
O39 O 0.84459(18) 0.4140(2) 0.1692(3) 0.047 Uani 1 1 d .
O40 O 0.8515(2) 0.5171(2) 0.0343(3) 0.048 Uani 1 1 d .
O41 O 0.8569(2) 0.4950(2) -0.0424(3) 0.046 Uani 1 1 d .
O42 O 0.92305(18) 0.4466(2) -0.0097(4) 0.044 Uani 1 1 d .
O43 O 0.96044(17) 0.4653(2) 0.0706(3) 0.040 Uani 1 1 d .
O44 O 0.7954(3) 0.4634(5) -0.0477(4) 0.235 Uani 1 1 d DU
O45 O 0.82137(14) 0.43664(19) -0.0863(4) 0.054 Uani 1 1 d D
O46 O 0.8172(2) 0.3888(2) -0.1595(4) 0.053 Uani 1 1 d .
O47 O 0.7948(2) 0.4256(2) -0.2429(4) 0.050 Uani 1 1 d U
O48 O 0.80495(19) 0.3120(2) -0.0466(4) 0.051 Uani 1 1 d .
O49 O 0.81313(19) 0.2606(2) -0.0314(4) 0.045 Uani 1 1 d .
O50 O 0.7817(2) 0.3298(2) -0.2010(4) 0.058 Uani 1 1 d .
O51 O 0.7994(2) 0.2966(3) -0.2510(4) 0.074 Uani 1 1 d .
O52 O 0.8959(2) 0.2766(3) -0.2034(5) 0.079 Uani 1 1 d .
O53 O 0.9253(2) 0.3139(2) -0.1410(4) 0.058 Uani 1 1 d .
O54 O 0.92820(19) 0.1157(2) 0.0135(4) 0.051 Uani 1 1 d .
O55 O 0.9599(2) 0.0833(2) 0.0771(4) 0.060 Uani 1 1 d .
O56 O 0.9207(2) 0.0165(2) 0.1074(4) 0.056 Uani 1 1 d .
O57 O 0.8735(2) 0.0278(2) 0.1003(5) 0.066 Uani 1 1 d .
O58 O 0.89396(18) 0.1153(2) 0.2780(4) 0.053 Uani 1 1 d .
O59 O 0.8519(2) 0.1022(2) 0.2006(4) 0.061 Uani 1 1 d .
O60 O 0.8570(2) 0.5328(2) 0.1495(4) 0.053 Uani 1 1 d .
H60 H 0.8709 0.5371 0.1880 0.063 Uiso 1 1 calc R
O61 O 0.8111(2) 0.4843(3) 0.0763(5) 0.077 Uani 1 1 d .
O62 O 0.8496(3) 0.3225(3) -0.2736(5) 0.094 Uani 1 1 d .
O63 O 0.8345(3) 0.2540(3) -0.2867(4) 0.090 Uani 1 1 d .
O64 O 0.8702(2) 0.0373(3) 0.2139(5) 0.082 Uani 1 1 d .
O65 O 0.81866(19) 0.0595(2) 0.0995(5) 0.056 Uani 1 1 d .
O66 O 1.00576(19) 0.0694(2) 0.1935(4) 0.052 Uani 1 1 d .
O67 O 0.9691(2) 0.0160(2) 0.2248(4) 0.061 Uani 1 1 d .
O68 O 1.0432(2) 0.0764(2) 0.1663(4) 0.061 Uani 1 1 d .
O69 O 0.8765(6) 0.0546(5) 0.9728(8) 0.262 Uani 1 1 d .
O70 O 0.7765(5) 0.8718(5) 0.3152(10) 0.208 Uani 1 1 d .
O71 O 0.7835(3) 0.2378(4) 0.1868(7) 0.128 Uani 1 1 d .
O72 O 0.0000 0.5987(10) 0.2500 0.274 Uani 1 2 d S
O73 O 0.5615(4) 0.9398(4) 0.0129(6) 0.155 Uani 1 1 d .
O74 O 0.9349(4) 0.8307(6) 0.4426(8) 0.194 Uani 1 1 d .
O75 O 0.9458(2) 0.2062(2) 0.9160(5) 0.100 Uani 1 1 d D
H75 H 0.9642 0.2091 0.9299 0.150 Uiso 1 1 calc R
O76 O 0.1413(3) 0.1784(3) 0.3560(8) 0.139 Uani 1 1 d .
O77 O 0.1899(3) 0.1822(4) 0.3630(9) 0.152 Uani 1 1 d .
O78 O 0.1549(3) 0.2189(4) 0.3125(7) 0.146 Uani 1 1 d .
O79 O 0.1737(3) 0.2154(4) 0.4181(8) 0.140 Uani 1 1 d .
O80 O 0.0779(8) 0.5828(7) 0.651(2) 0.438 Uani 1 1 d U
O81 O 0.0796(4) 0.5408(5) 0.6430(8) 0.248 Uani 1 1 d U
O82 O 0.0751(4) 0.5646(5) 0.7189(7) 0.159 Uani 1 1 d U
O83 O 0.0388(4) 0.5656(7) 0.6331(7) 0.259 Uani 1 1 d U
O84 O 0.9801(3) 0.2945(3) 0.1950(3) 0.180 Uani 1 1 d DU
O85 O 0.97945(18) 0.2760(5) 0.2777(4) 0.494 Uani 1 1 d DU
O86 O 0.0762(2) 0.53448(19) 0.4339(4) 0.073 Uani 1 1 d D
H86 H 0.0766 0.5410 0.4655 0.110 Uiso 1 1 calc R
O87 O 0.9330(2) 0.0011(2) 0.2464(4) 0.050 Uani 1 1 d .
O88 O 0.2266(3) 0.2486(3) 0.6716(5) 0.096 Uani 1 1 d .
N1 N 0.9592(3) 0.3327(3) 0.3621(5) 0.066 Uani 1 1 d .
N2 N 0.9844(2) 0.3642(2) 0.2942(5) 0.045 Uani 1 1 d .
N3 N 0.9875(2) 0.5048(2) 0.2973(4) 0.041 Uani 1 1 d .
N4 N 0.9650(2) 0.5549(3) 0.3396(5) 0.059 Uani 1 1 d .
N5 N 0.8105(3) 0.2936(3) 0.1572(5) 0.059 Uani 1 1 d .
N6 N 0.8422(2) 0.34488(17) 0.1415(4) 0.051 Uani 1 1 d D
N7 N 0.8726(2) 0.4541(2) -0.1216(4) 0.046 Uani 1 1 d .
N8 N 0.8749(3) 0.4572(3) -0.2320(5) 0.061 Uani 1 1 d .
N9 N 0.9612(2) 0.3567(3) -0.0456(5) 0.055 Uani 1 1 d .
N10 N 1.0132(3) 0.3951(3) -0.0175(6) 0.082 Uani 1 1 d .
N11 N 0.7265(2) 0.4006(3) -0.0943(6) 0.070 Uani 1 1 d .
N12 N 0.7728(2) 0.3686(3) -0.1096(4) 0.047 Uani 1 1 d .
N13 N 0.9634(2) 0.2329(2) 0.1045(5) 0.053 Uani 1 1 d .
N14 N 1.0211(3) 0.2417(3) 0.1038(7) 0.082 Uani 1 1 d .
N15 N 0.9093(3) 0.2685(3) 0.2596(6) 0.068 Uani 1 1 d .
N16 N 0.9184(2) 0.2449(3) 0.1630(5) 0.056 Uani 1 1 d .
N17 N 0.8657(3) 0.1594(3) -0.0914(5) 0.063 Uani 1 1 d .
N18 N 0.8602(7) 0.1344(4) -0.1994(8) 0.200 Uani 1 1 d .
N19 N 0.8226(2) 0.1766(2) -0.0295(5) 0.046 Uani 1 1 d .
N20 N 0.7632(3) 0.1592(3) -0.0439(6) 0.075 Uani 1 1 d .
N21 N 0.9514(2) 0.1414(3) 0.3647(5) 0.058 Uani 1 1 d .
N22 N 0.9744(3) 0.1643(5) 0.4856(6) 0.128 Uani 1 1 d .
N23 N 0.9842(3) 0.0212(3) 0.1183(6) 0.063 Uani 1 1 d .
N24 N 1.0223(3) -0.0087(4) 0.0720(7) 0.095 Uani 1 1 d .
C1 C 1.0014(4) 0.3482(3) 0.3442(6) 0.071 Uani 1 1 d .
H63 H 1.0224 0.3480 0.3575 0.085 Uiso 1 1 calc R
C2 C 0.9876(3) 0.3320(4) 0.3760(7) 0.065 Uani 1 1 d .
H64 H 0.9999 0.3203 0.4088 0.078 Uiso 1 1 calc R
C3 C 0.9408(5) 0.3474(3) 0.3072(6) 0.085 Uani 1 1 d .
H90 H 0.9198 0.3460 0.2930 0.101 Uiso 1 1 calc R
C4 C 0.9532(3) 0.3631(3) 0.2760(5) 0.046 Uani 1 1 d .
C5 C 0.9354(3) 0.3767(3) 0.2166(6) 0.040 Uani 1 1 d .
C6 C 1.0048(3) 0.5198(3) 0.3461(5) 0.049 Uani 1 1 d .
H91 H 1.0248 0.5135 0.3677 0.058 Uiso 1 1 calc R
C7 C 0.9926(3) 0.5455(3) 0.3648(6) 0.051 Uani 1 1 d .
H92 H 1.0055 0.5565 0.3981 0.061 Uiso 1 1 calc R
C8 C 0.9488(3) 0.5382(4) 0.2892(6) 0.064 Uani 1 1 d .
H93 H 0.9286 0.5439 0.2684 0.077 Uiso 1 1 calc R
C9 C 0.9588(3) 0.5148(3) 0.2668(6) 0.045 Uani 1 1 d .
C10 C 0.9387(3) 0.4968(3) 0.2144(5) 0.038 Uani 1 1 d .
C11 C 0.8258(3) 0.3475(4) 0.1763(7) 0.067 Uani 1 1 d U
H94 H 0.8251 0.3664 0.1945 0.080 Uiso 1 1 calc R
C12 C 0.8101(3) 0.3204(4) 0.1835(7) 0.064 Uani 1 1 d U
H95 H 0.7994 0.3218 0.2073 0.077 Uiso 1 1 calc R
C13 C 0.8265(3) 0.2925(3) 0.1256(6) 0.052 Uani 1 1 d U
H96 H 0.8267 0.2739 0.1060 0.062 Uiso 1 1 calc R
C14 C 0.84184(17) 0.31576(14) 0.1203(4) 0.048 Uani 1 1 d DU
C15 C 0.8599(2) 0.3169(3) 0.0848(4) 0.053 Uani 1 1 d D
C16 C 0.8813(3) 0.4312(4) -0.1998(6) 0.057 Uani 1 1 d .
H16 H 0.8865 0.4132 -0.2149 0.069 Uiso 1 1 calc R
C17 C 0.8804(3) 0.4298(3) -0.1436(6) 0.042 Uani 1 1 d .
C18 C 0.8655(4) 0.4806(3) -0.1532(6) 0.059 Uani 1 1 d .
H18 H 0.8598 0.4983 -0.1383 0.071 Uiso 1 1 calc R
C19 C 0.8667(3) 0.4815(4) -0.2093(5) 0.057 Uani 1 1 d .
H19 H 0.8616 0.5001 -0.2310 0.068 Uiso 1 1 calc R
C20 C 0.8877(3) 0.3998(4) -0.1096(6) 0.058 Uani 1 1 d .
C21 C 0.8093(3) 0.3812(3) -0.0109(6) 0.041 Uani 1 1 d U
C22 C 0.7776(3) 0.3830(3) -0.0585(6) 0.054 Uani 1 1 d .
C23 C 0.7552(3) 0.3981(3) -0.0499(6) 0.049 Uani 1 1 d .
H23 H 0.7591 0.4070 -0.0131 0.059 Uiso 1 1 calc R
C24 C 0.7223(4) 0.3851(4) -0.1423(7) 0.071 Uani 1 1 d .
H24 H 0.7028 0.3843 -0.1720 0.085 Uiso 1 1 calc R
C25 C 0.7450(3) 0.3696(3) -0.1520(6) 0.054 Uani 1 1 d .
H25 H 0.7408 0.3599 -0.1883 0.065 Uiso 1 1 calc R
C26 C 0.9506(3) 0.3795(3) 0.0342(5) 0.035 Uani 1 1 d .
C27 C 0.9704(3) 0.3785(3) -0.0005(5) 0.037 Uani 1 1 d .
C28 C 0.9949(3) 0.3973(4) 0.0132(7) 0.059 Uani 1 1 d .
H28 H 0.9995 0.4119 0.0436 0.070 Uiso 1 1 calc R
C29 C 1.0036(3) 0.3755(4) -0.0618(8) 0.074 Uani 1 1 d .
H29 H 1.0132 0.3757 -0.0877 0.088 Uiso 1 1 calc R
C30 C 0.9783(4) 0.3527(4) -0.0741(8) 0.085 Uani 1 1 d .
H30 H 0.9750 0.3363 -0.1010 0.102 Uiso 1 1 calc R
C31 C 0.9262(3) 0.1922(3) 0.2027(6) 0.040 Uani 1 1 d .
C32 C 0.9193(3) 0.2245(3) 0.2079(7) 0.061 Uani 1 1 d .
C33 C 0.9125(3) 0.2370(4) 0.2545(7) 0.064 Uani 1 1 d .
H33 H 0.9102 0.2234 0.2819 0.077 Uiso 1 1 calc R
C34 C 0.9101(3) 0.2872(4) 0.2160(7) 0.070 Uani 1 1 d .
H34 H 0.9072 0.3086 0.2185 0.083 Uiso 1 1 calc R
C35 C 0.9149(3) 0.2764(3) 0.1680(7) 0.064 Uani 1 1 d .
H35 H 0.9157 0.2903 0.1396 0.077 Uiso 1 1 calc R
C36 C 0.8453(3) 0.1323(4) 0.0359(6) 0.059 Uani 1 1 d .
C37 C 0.8169(3) 0.1520(4) -0.0030(5) 0.048 Uani 1 1 d .
C38 C 0.7886(3) 0.1428(4) -0.0088(8) 0.072 Uani 1 1 d .
H38 H 0.7866 0.1252 0.0115 0.087 Uiso 1 1 calc R
C39 C 0.7701(4) 0.1845(3) -0.0688(8) 0.070 Uani 1 1 d .
H39 H 0.7539 0.1971 -0.0922 0.084 Uiso 1 1 calc R
C40 C 0.7968(3) 0.1932(3) -0.0636(6) 0.046 Uani 1 1 d .
H40 H 0.7986 0.2111 -0.0835 0.055 Uiso 1 1 calc R
C41 C 0.9404(3) 0.2728(3) 0.0295(6) 0.039 Uani 1 1 d .
C42 C 0.9677(3) 0.2545(3) 0.0688(6) 0.049 Uani 1 1 d .
C43 C 0.9960(3) 0.2590(3) 0.0675(7) 0.063 Uani 1 1 d .
H43 H 0.9981 0.2739 0.0419 0.075 Uiso 1 1 calc R
C44 C 1.0156(3) 0.2224(3) 0.1430(7) 0.066 Uani 1 1 d .
H44A H 1.0319 0.2127 0.1731 0.079 Uiso 1 1 calc R
C45 C 0.9878(3) 0.2171(3) 0.1394(6) 0.054 Uani 1 1 d .
H45 H 0.9853 0.2012 0.1629 0.065 Uiso 1 1 calc R
C46 C 1.0004(3) 0.1453(3) 0.3669(6) 0.054 Uani 1 1 d .
C47 C 0.9810(3) 0.1478(3) 0.3964(6) 0.052 Uani 1 1 d .
C48 C 0.9927(4) 0.1590(5) 0.4540(7) 0.096 Uani 1 1 d .
H48 H 1.0134 0.1632 0.4726 0.115 Uiso 1 1 calc R
C49 C 0.9431(6) 0.1601(6) 0.4487(11) 0.135 Uani 1 1 d U
H49 H 0.9291 0.1647 0.4647 0.162 Uiso 1 1 calc R
C50 C 0.9318(4) 0.1495(5) 0.3901(7) 0.097 Uani 1 1 d .
H50 H 0.9109 0.1479 0.3682 0.116 Uiso 1 1 calc R
C51 C 1.0117(3) 0.0331(4) 0.1269(6) 0.058 Uani 1 1 d .
C52 C 1.0281(4) 0.0185(4) 0.1025(8) 0.083 Uani 1 1 d .
H52 H 1.0461 0.0285 0.1072 0.099 Uiso 1 1 calc R
C53 C 0.9970(4) -0.0181(5) 0.0652(9) 0.103 Uani 1 1 d .
H53 H 0.9910 -0.0367 0.0438 0.123 Uiso 1 1 calc R
C54 C 0.9750(4) -0.0047(4) 0.0850(7) 0.083 Uani 1 1 d .
H54 H 0.9559 -0.0136 0.0753 0.099 Uiso 1 1 calc R
C55 C 0.8554(3) 0.2132(4) -0.1371(7) 0.065 Uani 1 1 d .
C56 C 0.8602(3) 0.1770(4) -0.1369(7) 0.063 Uani 1 1 d .
C57 C 0.8578(5) 0.1630(5) -0.1897(8) 0.116 Uani 1 1 d .
H57 H 0.8540 0.1765 -0.2215 0.139 Uiso 1 1 calc R
C58 C 0.8683(4) 0.1302(4) -0.0937(8) 0.101 Uani 1 1 d .
H58 H 0.8716 0.1174 -0.0612 0.121 Uiso 1 1 calc R
C59 C 0.8658(5) 0.1170(5) -0.1529(8) 0.097 Uani 1 1 d U
H59 H 0.8684 0.0956 -0.1558 0.116 Uiso 1 1 calc R
C60 C 0.8419(4) 0.4313(4) 0.2585(6) 0.085 Uani 1 1 d .
H60A H 0.8616 0.4284 0.2902 0.128 Uiso 1 1 calc R
H60B H 0.8300 0.4126 0.2540 0.128 Uiso 1 1 calc R
H60C H 0.8319 0.4487 0.2676 0.128 Uiso 1 1 calc R
C61 C 0.8456(3) 0.4383(4) 0.1982(6) 0.057 Uani 1 1 d .
C62 C 0.8517(3) 0.5180(3) -0.0160(6) 0.058 Uani 1 1 d .
C63 C 0.8488(5) 0.5485(4) -0.0455(7) 0.105 Uani 1 1 d .
H63A H 0.8397 0.5455 -0.0877 0.158 Uiso 1 1 calc R
H63B H 0.8686 0.5577 -0.0341 0.158 Uiso 1 1 calc R
H63C H 0.8364 0.5621 -0.0339 0.158 Uiso 1 1 calc R
C64 C 0.7977(2) 0.4528(3) -0.0997(5) 0.175 Uani 1 1 d DU
C65 C 0.7763(5) 0.4756(4) -0.1389(10) 0.177 Uani 1 1 d DU
C66 C 0.9453(3) 0.4622(3) 0.0138(6) 0.051 Uani 1 1 d .
C67 C 0.9593(3) 0.4784(4) -0.0250(6) 0.073 Uani 1 1 d .
H67A H 0.9559 0.4656 -0.0591 0.110 Uiso 1 1 calc R
H67B H 0.9808 0.4810 -0.0024 0.110 Uiso 1 1 calc R
H67C H 0.9501 0.4986 -0.0375 0.110 Uiso 1 1 calc R
C68 C 0.8126(6) 0.3961(6) -0.2105(11) 0.126 Uani 1 1 d U
C69 C 0.8262(5) 0.3773(5) -0.2425(9) 0.106 Uani 1 1 d U
C70 C 0.7793(3) 0.3125(4) -0.2437(6) 0.058 Uani 1 1 d .
C71 C 0.7480(5) 0.3085(6) -0.2891(9) 0.128 Uani 1 1 d .
H71A H 0.7341 0.3082 -0.2702 0.192 Uiso 1 1 calc R
H71B H 0.7466 0.2890 -0.3097 0.192 Uiso 1 1 calc R
H71C H 0.7431 0.3256 -0.3168 0.192 Uiso 1 1 calc R
C72 C 0.7966(3) 0.2845(3) -0.0357(6) 0.051 Uani 1 1 d .
C73 C 0.7675(3) 0.2812(4) -0.0328(7) 0.071 Uani 1 1 d .
H73A H 0.7570 0.2634 -0.0557 0.106 Uiso 1 1 calc R
H73B H 0.7556 0.2998 -0.0484 0.106 Uiso 1 1 calc R
H73C H 0.7704 0.2784 0.0078 0.106 Uiso 1 1 calc R
C74 C 0.9195(3) 0.2922(4) -0.1773(7) 0.059 Uani 1 1 d .
C75 C 0.9466(4) 0.2832(5) -0.1961(9) 0.144 Uani 1 1 d .
H75A H 0.9554 0.3020 -0.2037 0.216 Uiso 1 1 calc R
H75B H 0.9388 0.2705 -0.2313 0.216 Uiso 1 1 calc R
H75C H 0.9619 0.2716 -0.1645 0.216 Uiso 1 1 calc R
C76 C 0.9479(3) 0.0937(3) 0.0279(7) 0.055 Uani 1 1 d .
C77 C 0.9585(4) 0.0835(5) -0.0178(7) 0.085 Uani 1 1 d .
H77A H 0.9740 0.0975 -0.0180 0.128 Uiso 1 1 calc R
H77B H 0.9417 0.0838 -0.0561 0.128 Uiso 1 1 calc R
H77C H 0.9665 0.0626 -0.0090 0.128 Uiso 1 1 calc R
C78 C 0.8924(3) 0.0100(3) 0.0923(8) 0.075 Uani 1 1 d .
C79 C 0.8811(5) -0.0205(4) 0.0579(12) 0.143 Uani 1 1 d .
H79A H 0.8806 -0.0367 0.0845 0.214 Uiso 1 1 calc R
H79B H 0.8946 -0.0266 0.0399 0.214 Uiso 1 1 calc R
H79C H 0.8610 -0.0174 0.0276 0.214 Uiso 1 1 calc R
C80 C 0.8651(3) 0.1159(4) 0.2481(8) 0.075 Uani 1 1 d .
C81 C 0.8494(4) 0.1354(5) 0.2793(8) 0.110 Uani 1 1 d .
H81A H 0.8362 0.1505 0.2520 0.165 Uiso 1 1 calc R
H81B H 0.8644 0.1461 0.3125 0.165 Uiso 1 1 calc R
H81C H 0.8377 0.1218 0.2929 0.165 Uiso 1 1 calc R
C82 C 0.8353(6) 0.5579(5) 0.1259(10) 0.132 Uani 1 1 d .
H82A H 0.8422 0.5760 0.1509 0.198 Uiso 1 1 calc R
H82B H 0.8160 0.5513 0.1245 0.198 Uiso 1 1 calc R
H82C H 0.8333 0.5630 0.0866 0.198 Uiso 1 1 calc R
C83 C 1.0219(3) 0.0615(3) 0.1650(6) 0.051 Uani 1 1 d .
C84 C 0.0802(4) 0.5603(3) 0.4002(6) 0.088 Uani 1 1 d D
H84A H 0.0717 0.5790 0.4090 0.132 Uiso 1 1 calc R
H84B H 0.0700 0.5557 0.3586 0.132 Uiso 1 1 calc R
H84C H 0.1014 0.5634 0.4105 0.132 Uiso 1 1 calc R
C85 C 0.2283(6) 0.2304(5) 0.7183(10) 0.127 Uani 1 1 d .
H85A H 0.2492 0.2272 0.7446 0.190 Uiso 1 1 calc R
H85B H 0.2189 0.2105 0.7039 0.190 Uiso 1 1 calc R
H85C H 0.2180 0.2407 0.7393 0.190 Uiso 1 1 calc R
C86 C 0.9319(3) 0.2304(3) 0.9348(7) 0.080 Uani 1 1 d DU
C87 C 0.8064(5) 0.0260(7) 0.1032(15) 0.189 Uani 1 1 d .
H87A H 0.8229 0.0127 0.1268 0.284 Uiso 1 1 calc R
H87B H 0.7965 0.0174 0.0640 0.284 Uiso 1 1 calc R
H87C H 0.7921 0.0274 0.1210 0.284 Uiso 1 1 calc R

loop_
_atom_site_aniso_label
_atom_site_aniso_U_11
_atom_site_aniso_U_22
_atom_site_aniso_U_33
_atom_site_aniso_U_23
_atom_site_aniso_U_13
_atom_site_aniso_U_12
Tb1 0.030 0.042 0.033 0.000 0.010 0.002
Tb2 0.027 0.040 0.035 0.000 0.012 -0.002
Tb3 0.031 0.046 0.029 0.003 0.008 0.001
Tb4 0.027 0.037 0.030 0.001 0.007 -0.001
Tb5 0.055 0.055 0.045 -0.007 0.019 -0.008
Tb6 0.031 0.037 0.043 0.000 0.011 -0.002
Tb7 0.037 0.042 0.045 -0.003 0.019 -0.005
Tb8 0.034 0.046 0.041 0.003 0.011 -0.001
Tb9 0.037 0.040 0.070 -0.002 0.019 0.002
Tb10 0.030 0.048 0.053 0.000 0.013 -0.001
Tb11 0.031 0.039 0.052 -0.003 0.012 0.000
Tb12 0.032 0.042 0.067 0.000 0.014 -0.002
Zn1 0.031 0.042 0.037 0.000 0.004 0.000
Zn2 0.030 0.038 0.036 0.000 0.007 0.000
Zn3 0.031 0.038 0.053 0.001 0.008 -0.001
Zn4 0.034 0.040 0.055 -0.001 0.007 -0.004
Cl1 0.048 0.074 0.104 0.010 0.032 0.003
Cl2 0.046 0.043 0.067 0.000 0.002 0.000
Cl3 0.077 0.082 0.047 0.002 0.029 0.013
O1 0.038 0.030 0.030 0.008 0.006 0.006
O2 0.034 0.043 0.048 -0.002 0.012 -0.004
O3 0.032 0.032 0.062 -0.017 0.010 -0.009
O4 0.034 0.056 0.029 0.009 0.013 0.011
O5 0.037 0.047 0.038 -0.002 0.016 -0.006
O6 0.020 0.035 0.030 0.004 0.002 -0.005
O7 0.025 0.045 0.026 0.006 0.004 0.008
O8 0.040 0.046 0.035 -0.003 0.010 -0.001
O9 0.031 0.042 0.027 -0.008 0.004 -0.001
O10 0.020 0.044 0.043 0.003 0.014 -0.003
O11 0.063 0.051 0.044 0.002 0.027 0.011
O12 0.030 0.046 0.061 -0.009 0.014 -0.009
O13 0.034 0.045 0.051 -0.012 0.016 0.001
O14 0.047 0.025 0.059 0.005 0.023 0.013
O15 0.026 0.045 0.088 0.007 0.030 0.000
O16 0.038 0.049 0.047 0.017 0.018 -0.006
O17 0.021 0.052 0.025 -0.001 0.000 0.003
O18 0.025 0.034 0.025 0.001 0.001 0.003
O19 0.022 0.053 0.034 -0.024 0.004 -0.007
O20 0.020 0.036 0.058 0.013 0.015 0.007
O21 0.034 0.038 0.041 0.008 0.011 -0.004
O22 0.041 0.057 0.072 -0.008 0.035 -0.010
O23 0.033 0.041 0.044 0.001 0.019 0.003
O24 0.026 0.054 0.038 0.005 0.005 -0.007
O25 0.052 0.041 0.046 0.006 0.021 0.007
O26 0.028 0.057 0.063 0.011 0.003 -0.007
O27 0.032 0.065 0.030 0.002 0.015 -0.008
O28 0.053 0.039 0.036 0.001 0.009 0.002
O29 0.045 0.050 0.052 -0.005 0.013 0.006
O30 0.035 0.046 0.067 -0.003 0.020 -0.008
O31 0.030 0.043 0.059 0.002 0.014 -0.002
O32 0.042 0.017 0.074 0.001 0.014 -0.010
O33 0.073 0.053 0.059 -0.013 0.020 0.015
O34 0.028 0.048 0.070 0.017 0.002 0.002
O35 0.043 0.056 0.054 0.021 0.009 -0.004
O36 0.032 0.045 0.060 0.009 0.013 -0.004
O37 0.036 0.050 0.054 -0.012 0.005 -0.001
O38 0.055 0.049 0.063 0.003 0.034 -0.015
O39 0.051 0.060 0.041 -0.019 0.030 -0.017
O40 0.058 0.059 0.030 0.007 0.020 0.008
O41 0.060 0.040 0.030 0.002 0.010 0.004
O42 0.041 0.047 0.047 -0.003 0.022 -0.004
O43 0.026 0.051 0.031 -0.001 0.001 -0.013
O44 0.117 0.284 0.231 0.141 -0.005 0.070
O45 0.015 0.066 0.061 0.024 -0.004 -0.003
O46 0.052 0.067 0.035 0.011 0.012 -0.016
O47 0.050 0.050 0.050 0.000 0.020 0.000
O48 0.053 0.054 0.056 0.011 0.032 -0.002
O49 0.039 0.041 0.048 0.003 0.012 -0.003
O50 0.063 0.055 0.033 -0.006 -0.004 -0.003
O51 0.062 0.096 0.046 -0.001 0.005 -0.015
O52 0.067 0.100 0.086 -0.018 0.049 -0.024
O53 0.062 0.047 0.074 -0.019 0.036 -0.001
O54 0.040 0.044 0.065 -0.002 0.017 0.003
O55 0.045 0.070 0.059 0.015 0.017 0.010
O56 0.045 0.033 0.083 -0.009 0.020 -0.001
O57 0.047 0.045 0.096 -0.013 0.019 -0.009
O58 0.024 0.069 0.064 -0.009 0.015 0.001
O59 0.034 0.074 0.069 -0.004 0.014 0.000
O60 0.065 0.048 0.038 0.008 0.015 0.030
O61 0.050 0.084 0.097 -0.011 0.031 0.007
O62 0.125 0.099 0.065 -0.002 0.045 -0.023
O63 0.119 0.083 0.042 -0.011 0.005 -0.025
O64 0.048 0.072 0.109 0.030 0.014 -0.009
O65 0.027 0.043 0.084 -0.009 0.008 -0.008
O66 0.035 0.059 0.065 0.009 0.021 0.004
O67 0.066 0.027 0.074 0.001 0.013 -0.008
O68 0.045 0.059 0.065 0.011 0.009 -0.008
O69 0.315 0.223 0.113 -0.077 -0.052 0.150
O70 0.263 0.173 0.255 -0.013 0.173 -0.040
O71 0.153 0.127 0.137 0.023 0.092 0.030
O72 0.376 0.277 0.299 0.000 0.272 0.000
O73 0.173 0.230 0.076 0.036 0.065 0.111
O74 0.119 0.330 0.137 0.114 0.055 0.065
O75 0.110 0.116 0.070 -0.004 0.032 0.035
O76 0.109 0.086 0.231 0.011 0.080 -0.027
O77 0.074 0.155 0.227 -0.031 0.060 0.035
O78 0.097 0.193 0.139 0.096 0.041 0.018
O79 0.115 0.113 0.200 -0.026 0.073 -0.026
O80 0.556 0.231 0.697 -0.030 0.427 -0.198
O81 0.139 0.310 0.187 -0.169 -0.043 0.126
O82 0.179 0.201 0.080 0.027 0.037 0.050
O83 0.185 0.487 0.057 -0.002 -0.001 0.215
O84 0.124 0.132 0.199 0.084 -0.021 -0.046
O85 0.173 0.823 0.296 0.420 -0.099 -0.262
O86 0.050 0.080 0.093 -0.019 0.033 0.008
O87 0.050 0.050 0.050 0.000 0.020 0.000
O88 0.077 0.117 0.083 0.028 0.022 0.038
N1 0.094 0.039 0.058 0.010 0.024 -0.013
N2 0.051 0.030 0.044 0.006 0.006 -0.006
N3 0.040 0.036 0.035 0.000 0.003 -0.007
N4 0.038 0.062 0.073 -0.014 0.018 0.012
N5 0.056 0.076 0.051 0.002 0.026 0.006
N6 0.035 0.065 0.061 0.017 0.028 0.001
N7 0.050 0.042 0.030 0.005 0.000 0.015
N8 0.055 0.091 0.038 -0.015 0.020 -0.022
N9 0.043 0.053 0.080 -0.024 0.035 -0.013
N10 0.050 0.099 0.090 -0.039 0.023 -0.021
N11 0.015 0.072 0.109 0.002 0.011 -0.007
N12 0.036 0.065 0.024 0.000 -0.005 0.002
N13 0.029 0.018 0.088 0.008 -0.001 0.010
N14 0.027 0.064 0.122 -0.039 -0.004 -0.002
N15 0.049 0.066 0.064 -0.021 -0.005 0.007
N16 0.021 0.055 0.066 0.011 -0.010 0.003
N17 0.054 0.064 0.054 0.000 0.007 0.012
N18 0.425 0.055 0.090 -0.015 0.074 0.059
N19 0.052 0.037 0.056 -0.003 0.030 -0.011
N20 0.037 0.102 0.079 0.036 0.017 0.010
N21 0.021 0.073 0.076 -0.012 0.015 0.003
N22 0.054 0.255 0.064 -0.070 0.013 -0.025
N23 0.047 0.051 0.090 -0.008 0.026 0.004
N24 0.069 0.103 0.106 -0.049 0.028 -0.008
C1 0.089 0.044 0.026 -0.001 -0.029 0.005
C2 0.067 0.057 0.059 -0.007 0.013 -0.034
C3 0.134 0.033 0.043 0.000 -0.009 0.008
C4 0.042 0.050 0.026 0.002 -0.006 -0.015
C5 0.027 0.046 0.049 -0.005 0.017 -0.011
C6 0.065 0.055 0.034 -0.002 0.029 -0.008
C7 0.051 0.062 0.036 -0.004 0.014 -0.012
C8 0.066 0.096 0.037 -0.028 0.028 -0.011
C9 0.043 0.043 0.048 -0.023 0.019 -0.017
C10 0.039 0.044 0.028 0.014 0.012 0.008
C11 0.065 0.067 0.068 0.000 0.026 -0.001
C12 0.061 0.073 0.073 -0.001 0.042 -0.005
C13 0.048 0.060 0.049 0.008 0.021 -0.013
C14 0.045 0.048 0.053 -0.004 0.021 0.003
C15 0.027 0.049 0.059 -0.020 -0.005 0.003
C16 0.049 0.079 0.039 0.001 0.012 -0.036
C17 0.037 0.047 0.047 -0.013 0.022 -0.020
C18 0.097 0.044 0.032 0.008 0.022 -0.001
C19 0.097 0.064 0.019 0.004 0.034 -0.006
C20 0.040 0.086 0.036 -0.026 0.004 -0.045
C21 0.036 0.033 0.051 -0.005 0.014 -0.025
C22 0.068 0.033 0.058 0.006 0.022 0.007
C23 0.043 0.048 0.061 -0.008 0.025 -0.008
C24 0.073 0.076 0.052 -0.016 0.014 -0.024
C25 0.021 0.067 0.057 0.003 -0.002 0.010
C26 0.044 0.028 0.015 0.000 -0.005 -0.011
C27 0.032 0.036 0.051 -0.013 0.024 -0.002
C28 0.038 0.069 0.083 0.022 0.040 0.013
C29 0.069 0.062 0.109 0.012 0.056 -0.005
C30 0.088 0.089 0.104 -0.022 0.066 -0.051
C31 0.026 0.036 0.050 0.020 0.007 0.011
C32 0.014 0.059 0.074 -0.013 -0.018 0.000
C33 0.053 0.062 0.058 -0.028 0.003 0.003
C34 0.064 0.058 0.074 -0.015 0.016 0.019
C35 0.046 0.028 0.083 -0.002 -0.010 0.011
C36 0.041 0.076 0.057 0.009 0.017 0.010
C37 0.043 0.076 0.024 -0.005 0.013 0.020
C38 0.026 0.064 0.112 0.010 0.013 0.003
C39 0.056 0.044 0.094 0.013 0.015 0.009
C40 0.024 0.040 0.058 -0.004 0.001 0.004
C41 0.035 0.025 0.052 -0.013 0.012 -0.015
C42 0.022 0.032 0.083 -0.015 0.012 -0.005
C43 0.048 0.034 0.096 -0.008 0.019 0.017
C44 0.048 0.048 0.081 -0.012 0.005 -0.010
C45 0.045 0.043 0.060 -0.019 0.008 -0.005
C46 0.035 0.053 0.048 0.019 -0.008 -0.005
C47 0.030 0.067 0.056 -0.001 0.014 -0.019
C48 0.070 0.161 0.057 0.010 0.026 0.022
C49 0.128 0.155 0.134 -0.007 0.067 -0.006
C50 0.054 0.177 0.049 -0.040 0.010 -0.012
C51 0.046 0.060 0.055 -0.001 0.009 0.020
C52 0.056 0.078 0.117 -0.019 0.038 -0.020
C53 0.107 0.106 0.130 -0.025 0.083 0.015
C54 0.089 0.066 0.089 -0.040 0.032 -0.007
C55 0.031 0.079 0.074 -0.010 0.010 0.007
C56 0.056 0.067 0.063 -0.035 0.021 0.006
C57 0.188 0.101 0.066 0.004 0.059 0.047
C58 0.114 0.054 0.079 -0.023 -0.017 0.039
C59 0.109 0.083 0.092 -0.010 0.034 0.009
C60 0.116 0.108 0.069 -0.022 0.074 -0.018
C61 0.019 0.111 0.051 -0.019 0.026 -0.010
C62 0.048 0.039 0.050 -0.020 -0.017 0.026
C63 0.196 0.035 0.067 0.029 0.036 0.019
C64 0.178 0.179 0.172 -0.002 0.074 -0.007
C65 0.196 0.169 0.157 0.031 0.063 0.035
C66 0.059 0.054 0.041 -0.010 0.021 -0.023
C67 0.067 0.122 0.049 0.013 0.041 -0.009
C68 0.125 0.117 0.131 -0.001 0.048 0.005
C69 0.113 0.105 0.088 0.049 0.030 0.011
C70 0.036 0.075 0.053 0.020 0.007 -0.005
C71 0.092 0.149 0.094 -0.035 -0.011 0.005
C72 0.036 0.048 0.057 0.012 0.008 -0.004
C73 0.057 0.068 0.096 0.008 0.040 -0.005
C74 0.059 0.058 0.077 -0.025 0.046 -0.012
C75 0.129 0.176 0.181 -0.122 0.118 -0.058
C76 0.045 0.051 0.072 -0.009 0.025 -0.008
C77 0.078 0.107 0.085 -0.004 0.047 0.011
C78 0.034 0.031 0.131 -0.021 0.004 -0.009
C79 0.074 0.077 0.241 -0.081 0.027 -0.034
C80 0.048 0.080 0.113 0.047 0.048 0.009
C81 0.042 0.188 0.100 -0.060 0.028 0.013
C82 0.162 0.098 0.102 -0.004 0.021 0.060
C83 0.045 0.064 0.054 0.013 0.031 0.013
C84 0.112 0.081 0.071 0.013 0.038 -0.013
C85 0.147 0.109 0.122 -0.006 0.052 -0.017
C86 0.071 0.062 0.110 -0.024 0.041 0.043
C87 0.078 0.208 0.284 -0.051 0.076 -0.044

loop_
_atom_type_symbol
_atom_type_description
_atom_type_scat_dispersion_real
_atom_type_scat_dispersion_imag
_atom_type_scat_source
C C 0.0033 0.0016 'International Tables Vol C Tables 4.2.6.8 and 6.1.1.4'
H H 0.0000 0.0000 'International Tables Vol C Tables 4.2.6.8 and 6.1.1.4'
N N 0.0061 0.0033 'International Tables Vol C Tables 4.2.6.8 and 6.1.1.4'
O O 0.0106 0.0060 'International Tables Vol C Tables 4.2.6.8 and 6.1.1.4'
Cl Cl 0.1484 0.1585 'International Tables Vol C Tables 4.2.6.8 and 6.1.1.4'
Zn Zn 0.2839 1.4301 'International Tables Vol C Tables 4.2.6.8 and 6.1.1.4'
Tb Tb -0.1723 4.1537 'International Tables Vol C Tables 4.2.6.8 and 6.1.1.4'

loop_
_geom_angle_atom_site_label_1
_geom_angle_atom_site_label_2
_geom_angle_atom_site_label_3
_geom_angle
_geom_angle_site_symmetry_1
_geom_angle_site_symmetry_3
O4 Tb1 O5 71.8(3) . .
O4 Tb1 O40 76.4(3) . .
O5 Tb1 O40 89.4(3) . .
O4 Tb1 O38 143.0(3) . .
O5 Tb1 O38 99.3(3) . .
O40 Tb1 O38 140.4(3) . .
O4 Tb1 O19 81.7(3) . .
O5 Tb1 O19 144.4(3) . .
O40 Tb1 O19 107.3(3) . .
O38 Tb1 O19 87.6(3) . .
O4 Tb1 O7 66.9(3) . .
O5 Tb1 O7 69.9(3) . .
O40 Tb1 O7 141.8(3) . .
O38 Tb1 O7 76.3(3) . .
O19 Tb1 O7 78.2(3) . .
O4 Tb1 O60 126.4(3) . .
O5 Tb1 O60 147.5(3) . .
O40 Tb1 O60 72.3(3) . .
O38 Tb1 O60 80.4(3) . .
O19 Tb1 O60 68.0(3) . .
O7 Tb1 O60 139.3(3) . .
O4 Tb1 O61 134.0(4) . .
O5 Tb1 O61 73.1(4) . .
O40 Tb1 O61 74.4(4) . .
O38 Tb1 O61 71.4(4) . .
O19 Tb1 O61 141.0(4) . .
O7 Tb1 O61 125.2(3) . .
O60 Tb1 O61 76.1(4) . .
O39 Tb2 O7 77.6(3) . .
O39 Tb2 O6 145.4(3) . .
O7 Tb2 O6 70.2(3) . .
O39 Tb2 O24 136.7(3) . .
O7 Tb2 O24 134.2(3) . .
O6 Tb2 O24 77.2(3) . .
O39 Tb2 O26 83.2(3) . .
O7 Tb2 O26 136.3(3) . .
O6 Tb2 O26 111.6(3) . .
O24 Tb2 O26 85.2(3) . .
O39 Tb2 O5 87.4(3) . .
O7 Tb2 O5 69.9(3) . .
O6 Tb2 O5 70.0(3) . .
O24 Tb2 O5 127.0(3) . .
O26 Tb2 O5 70.4(3) . .
O39 Tb2 O16 90.4(3) . .
O7 Tb2 O16 74.6(3) . .
O6 Tb2 O16 93.0(3) . .
O24 Tb2 O16 76.0(3) . .
O26 Tb2 O16 144.9(3) . .
O5 Tb2 O16 144.1(3) . .
O39 Tb2 N6 74.4(3) . .
O7 Tb2 N6 138.0(3) . .
O6 Tb2 N6 139.5(3) . .
O24 Tb2 N6 62.4(3) . .
O26 Tb2 N6 70.1(3) . .
O5 Tb2 N6 138.0(3) . .
O16 Tb2 N6 74.9(3) . .
O41 Tb3 O5 91.2(3) . .
O41 Tb3 O42 100.0(3) . .
O5 Tb3 O42 137.8(3) . .
O41 Tb3 O45 77.3(3) . .
O5 Tb3 O45 79.3(3) . .
O42 Tb3 O45 142.8(3) . .
O41 Tb3 O4 75.5(3) . .
O5 Tb3 O4 70.1(3) . .
O42 Tb3 O4 73.6(3) . .
O45 Tb3 O4 138.1(3) . .
O41 Tb3 O6 148.9(3) . .
O5 Tb3 O6 70.0(3) . .
O42 Tb3 O6 80.5(3) . .
O45 Tb3 O6 120.7(3) . .
O4 Tb3 O6 75.0(3) . .
O41 Tb3 O23 135.4(3) . .
O5 Tb3 O23 122.0(3) . .
O42 Tb3 O23 75.8(3) . .
O45 Tb3 O23 80.6(3) . .
O4 Tb3 O23 140.1(3) . .
O6 Tb3 O23 75.2(3) . .
O41 Tb3 N7 72.2(3) . .
O5 Tb3 N7 151.1(3) . .
O42 Tb3 N7 69.9(3) . .
O45 Tb3 N7 74.2(4) . .
O4 Tb3 N7 125.1(3) . .
O6 Tb3 N7 134.4(3) . .
O23 Tb3 N7 64.7(3) . .
O41 Tb3 Tb4 114.2(2) . .
O5 Tb3 Tb4 80.53(19) . .
O42 Tb3 Tb4 57.7(2) . .
O45 Tb3 Tb4 157.0(2) . .
O4 Tb3 Tb4 40.2(2) . .
O6 Tb3 Tb4 40.38(17) . .
O23 Tb3 Tb4 101.05(18) . .
N7 Tb3 Tb4 127.6(3) . .
O4 Tb4 O43 75.6(3) . .
O4 Tb4 O6 76.3(3) . .
O43 Tb4 O6 112.6(3) . .
O4 Tb4 O7 66.9(3) . .
O43 Tb4 O7 141.2(3) . .
O6 Tb4 O7 68.5(3) . .
O4 Tb4 O20 124.7(3) . .
O43 Tb4 O20 74.9(3) . .
O6 Tb4 O20 73.6(3) . .
O7 Tb4 O20 135.7(2) . .
O4 Tb4 O18 80.5(3) . .
O43 Tb4 O18 87.9(3) . .
O6 Tb4 O18 143.5(3) . .
O7 Tb4 O18 76.6(3) . .
O20 Tb4 O18 142.7(3) . .
O4 Tb4 O17 142.0(3) . .
O43 Tb4 O17 141.9(3) . .
O6 Tb4 O17 88.7(3) . .
O7 Tb4 O17 75.1(3) . .
O20 Tb4 O17 82.0(3) . .
O18 Tb4 O17 92.8(3) . .
O4 Tb4 O1 139.0(3) . 2_755
O43 Tb4 O1 78.0(3) . 2_755
O6 Tb4 O1 143.7(3) . 2_755
O7 Tb4 O1 125.5(3) . 2_755
O20 Tb4 O1 76.4(3) . 2_755
O18 Tb4 O1 67.7(3) . 2_755
O17 Tb4 O1 67.3(3) . 2_755
O4 Tb4 Tb3 40.8(2) . .
O43 Tb4 Tb3 80.78(18) . .
O6 Tb4 Tb3 41.17(19) . .
O7 Tb4 Tb3 77.54(17) . .
O20 Tb4 Tb3 88.85(18) . .
O18 Tb4 Tb3 121.25(17) . .
O17 Tb4 Tb3 129.11(18) . .
O1 Tb4 Tb3 156.7(2) 2_755 .
O51 Tb5 O52 141.2(4) . .
O51 Tb5 O11 90.2(4) . .
O52 Tb5 O11 100.4(4) . .
O51 Tb5 O33 105.9(4) . .
O52 Tb5 O33 86.2(4) . .
O11 Tb5 O33 145.4(3) . .
O51 Tb5 O8 76.4(4) . .
O52 Tb5 O8 142.3(3) . .
O11 Tb5 O8 70.4(3) . .
O33 Tb5 O8 83.6(4) . .
O51 Tb5 O9 143.4(4) . .
O52 Tb5 O9 74.7(4) . .
O11 Tb5 O9 71.4(3) . .
O33 Tb5 O9 78.0(3) . .
O8 Tb5 O9 67.8(3) . .
O51 Tb5 O63 73.7(5) . .
O52 Tb5 O63 77.4(5) . .
O11 Tb5 O63 146.7(4) . .
O33 Tb5 O63 67.9(4) . .
O8 Tb5 O63 130.3(4) . .
O9 Tb5 O63 136.8(4) . .
O51 Tb5 O62 73.5(5) . .
O52 Tb5 O62 74.0(5) . .
O11 Tb5 O62 73.7(4) . .
O33 Tb5 O62 139.8(4) . .
O8 Tb5 O62 132.4(4) . .
O9 Tb5 O62 127.0(4) . .
O63 Tb5 O62 73.8(4) . .
O51 Tb5 Tb7 128.0(3) . .
O52 Tb5 Tb7 73.9(3) . .
O11 Tb5 Tb7 38.5(2) . .
O33 Tb5 Tb7 115.2(2) . .
O8 Tb5 Tb7 77.9(2) . .
O9 Tb5 Tb7 37.5(2) . .
O63 Tb5 Tb7 150.8(4) . .
O62 Tb5 Tb7 92.8(3) . .
O51 Tb5 Tb8 70.4(3) . .
O52 Tb5 Tb8 134.5(3) . .
O11 Tb5 Tb8 36.4(3) . .
O33 Tb5 Tb8 120.9(3) . .
O8 Tb5 Tb8 37.3(2) . .
O9 Tb5 Tb8 76.5(2) . .
O63 Tb5 Tb8 144.1(3) . .
O62 Tb5 Tb8 97.2(3) . .
Tb7 Tb5 Tb8 61.835(19) . .
O51 Tb5 Tb6 109.5(3) . .
O52 Tb5 Tb6 109.3(3) . .
O11 Tb5 Tb6 73.9(2) . .
O33 Tb5 Tb6 71.9(3) . .
O8 Tb5 Tb6 33.32(19) . .
O9 Tb5 Tb6 35.8(2) . .
O63 Tb5 Tb6 138.6(3) . .
O62 Tb5 Tb6 147.5(3) . .
Tb7 Tb5 Tb6 59.191(18) . .
Tb8 Tb5 Tb6 56.610(18) . .
O8 Tb6 O10 74.6(3) . .
O8 Tb6 O49 75.7(3) . .
O10 Tb6 O49 110.8(3) . .
O8 Tb6 O25 124.4(3) . .
O10 Tb6 O25 75.3(3) . .
O49 Tb6 O25 73.1(3) . .
O8 Tb6 O9 68.7(3) . .
O10 Tb6 O9 70.5(3) . .
O49 Tb6 O9 142.6(3) . .
O25 Tb6 O9 137.7(3) . .
O8 Tb6 O31 142.9(3) . .
O10 Tb6 O31 89.3(3) . .
O49 Tb6 O31 141.3(3) . .
O25 Tb6 O31 81.2(3) . .
O9 Tb6 O31 74.4(3) . .
O8 Tb6 O2 139.3(3) . .
O10 Tb6 O2 144.4(3) . .
O49 Tb6 O2 77.2(3) . .
O25 Tb6 O2 74.3(3) . .
O9 Tb6 O2 124.7(3) . .
O31 Tb6 O2 68.2(3) . .
O8 Tb6 O32 82.0(3) . .
O10 Tb6 O32 143.9(3) . .
O49 Tb6 O32 88.8(3) . .
O25 Tb6 O32 140.6(3) . .
O9 Tb6 O32 75.7(3) . .
O31 Tb6 O32 93.4(3) . .
O2 Tb6 O32 67.6(3) . .
O8 Tb6 Tb8 39.7(2) . .
O10 Tb6 Tb8 40.12(17) . .
O49 Tb6 Tb8 80.4(2) . .
O25 Tb6 Tb8 90.1(2) . .
O9 Tb6 Tb8 79.5(2) . .
O31 Tb6 Tb8 128.8(2) . .
O2 Tb6 Tb8 155.6(2) . .
O32 Tb6 Tb8 121.7(2) . .
O8 Tb6 Tb7 77.7(2) . .
O10 Tb6 Tb7 36.3(2) . .
O49 Tb6 Tb7 143.0(2) . .
O25 Tb6 Tb7 102.3(2) . .
O9 Tb6 Tb7 36.9(2) . .
O31 Tb6 Tb7 70.0(2) . .
O2 Tb6 Tb7 138.1(2) . .
O32 Tb6 Tb7 112.4(3) . .
Tb8 Tb6 Tb7 62.778(19) . .
O8 Tb6 Tb5 33.9(2) . .
O10 Tb6 Tb5 76.1(2) . .
O49 Tb6 Tb5 106.6(2) . .
O25 Tb6 Tb5 148.9(2) . .
O9 Tb6 Tb5 36.14(17) . .
O31 Tb6 Tb5 110.3(2) . .
O2 Tb6 Tb5 136.6(2) . .
O32 Tb6 Tb5 69.3(2) . .
Tb8 Tb6 Tb5 59.90(2) . .
Tb7 Tb6 Tb5 58.532(18) . .
O53 Tb7 O10 145.5(3) . .
O53 Tb7 O9 77.2(3) . .
O10 Tb7 O9 71.5(3) . .
O53 Tb7 O22 82.2(4) . .
O10 Tb7 O22 111.2(3) . .
O9 Tb7 O22 136.9(3) . .
O53 Tb7 O21 136.2(3) . .
O10 Tb7 O21 77.7(3) . .
O9 Tb7 O21 133.8(3) . .
O22 Tb7 O21 86.1(3) . .
O53 Tb7 O30 90.0(4) . .
O10 Tb7 O30 94.7(3) . .
O9 Tb7 O30 73.2(3) . .
O22 Tb7 O30 144.6(3) . .
O21 Tb7 O30 75.9(3) . .
O53 Tb7 O11 87.8(3) . .
O10 Tb7 O11 68.8(3) . .
O9 Tb7 O11 71.3(3) . .
O22 Tb7 O11 70.4(3) . .
O21 Tb7 O11 127.2(3) . .
O30 Tb7 O11 144.1(3) . .
O53 Tb7 N9 72.1(4) . .
O10 Tb7 N9 142.0(4) . .
O9 Tb7 N9 135.7(3) . .
O22 Tb7 N9 69.2(3) . .
O21 Tb7 N9 64.3(4) . .
O30 Tb7 N9 75.5(4) . .
O11 Tb7 N9 136.7(4) . .
O53 Tb7 Tb5 67.1(2) . .
O10 Tb7 Tb5 79.3(2) . .
O9 Tb7 Tb5 38.70(18) . .
O22 Tb7 Tb5 98.3(2) . .
O21 Tb7 Tb5 156.6(2) . .
O30 Tb7 Tb5 110.3(2) . .
O11 Tb7 Tb5 37.2(2) . .
N9 Tb7 Tb5 138.6(3) . .
O53 Tb7 Tb6 114.9(3) . .
O10 Tb7 Tb6 36.6(2) . .
O9 Tb7 Tb6 37.7(2) . .
O22 Tb7 Tb6 141.4(2) . .
O21 Tb7 Tb6 100.3(2) . .
O30 Tb7 Tb6 72.8(2) . .
O11 Tb7 Tb6 75.7(2) . .
N9 Tb7 Tb6 147.4(3) . .
Tb5 Tb7 Tb6 62.277(19) . .
O53 Tb7 Tb8 121.8(2) . .
O10 Tb7 Tb8 35.40(19) . .
O9 Tb7 Tb8 75.0(2) . .
O22 Tb7 Tb8 84.6(2) . .
O21 Tb7 Tb8 98.7(2) . .
O30 Tb7 Tb8 127.6(2) . .
O11 Tb7 Tb8 34.9(3) . .
N9 Tb7 Tb8 149.0(3) . .
Tb5 Tb7 Tb8 59.249(19) . .
Tb6 Tb7 Tb8 56.778(18) . .
O11 Tb8 O50 91.7(4) . .
O11 Tb8 O48 138.1(3) . .
O50 Tb8 O48 99.3(4) . .
O11 Tb8 O8 70.2(3) . .
O50 Tb8 O8 77.0(3) . .
O48 Tb8 O8 73.2(3) . .
O11 Tb8 O46 79.1(4) . .
O50 Tb8 O46 78.0(3) . .
O48 Tb8 O46 142.7(4) . .
O8 Tb8 O46 139.4(3) . .
O11 Tb8 O10 69.3(3) . .
O50 Tb8 O10 148.7(3) . .
O48 Tb8 O10 81.3(3) . .
O8 Tb8 O10 73.2(3) . .
O46 Tb8 O10 120.0(3) . .
O11 Tb8 O27 122.2(3) . .
O50 Tb8 O27 135.8(3) . .
O48 Tb8 O27 75.0(3) . .
O8 Tb8 O27 137.6(3) . .
O46 Tb8 O27 81.5(3) . .
O10 Tb8 O27 74.9(3) . .
O11 Tb8 N12 149.6(3) . .
O50 Tb8 N12 72.0(4) . .
O48 Tb8 N12 71.2(4) . .
O8 Tb8 N12 127.4(3) . .
O46 Tb8 N12 72.7(4) . .
O10 Tb8 N12 135.4(3) . .
O27 Tb8 N12 64.5(3) . .
O11 Tb8 Tb6 79.6(2) . .
O50 Tb8 Tb6 114.5(2) . .
O48 Tb8 Tb6 59.0(2) . .
O8 Tb8 Tb6 38.71(19) . .
O46 Tb8 Tb6 155.5(3) . .
O10 Tb8 Tb6 39.6(2) . .
O27 Tb8 Tb6 100.1(2) . .
N12 Tb8 Tb6 130.3(3) . .
O11 Tb8 Tb5 36.5(2) . .
O50 Tb8 Tb5 71.9(3) . .
O48 Tb8 Tb5 110.2(3) . .
O8 Tb8 Tb5 37.1(2) . .
O46 Tb8 Tb5 104.2(3) . .
O10 Tb8 Tb5 78.6(2) . .
O27 Tb8 Tb5 151.9(2) . .
N12 Tb8 Tb5 143.6(2) . .
Tb6 Tb8 Tb5 63.48(2) . .
O11 Tb8 Tb7 36.2(2) . .
O50 Tb8 Tb7 127.0(3) . .
O48 Tb8 Tb7 114.5(2) . .
O8 Tb8 Tb7 75.4(2) . .
O46 Tb8 Tb7 95.1(2) . .
O10 Tb8 Tb7 34.7(2) . .
O27 Tb8 Tb7 93.4(2) . .
N12 Tb8 Tb7 155.7(2) . .
Tb6 Tb8 Tb7 60.444(18) . .
Tb5 Tb8 Tb7 58.916(19) . .
O56 Tb9 O67 75.3(3) . .
O56 Tb9 O55 101.3(4) . .
O67 Tb9 O55 143.4(4) . .
O56 Tb9 O15 89.9(4) . .
O67 Tb9 O15 80.1(4) . .
O55 Tb9 O15 136.5(3) . .
O56 Tb9 O66 136.0(4) . .
O67 Tb9 O66 83.2(4) . .
O55 Tb9 O66 74.3(3) . .
O15 Tb9 O66 123.9(3) . .
O56 Tb9 O13 148.2(3) . .
O67 Tb9 O13 122.3(3) . .
O55 Tb9 O13 79.7(4) . .
O15 Tb9 O13 69.9(3) . .
O66 Tb9 O13 75.3(3) . .
O56 Tb9 O14 76.4(3) . .
O67 Tb9 O14 139.7(4) . .
O55 Tb9 O14 70.6(3) . .
O15 Tb9 O14 71.7(3) . .
O66 Tb9 O14 136.6(3) . .
O13 Tb9 O14 74.1(3) . .
O56 Tb9 N23 73.0(4) . .
O67 Tb9 N23 73.6(4) . .
O55 Tb9 N23 70.6(4) . .
O15 Tb9 N23 151.4(4) . .
O66 Tb9 N23 64.2(4) . .
O13 Tb9 N23 134.6(4) . .
O14 Tb9 N23 123.6(4) . .
O56 Tb9 Tb11 114.6(2) . .
O67 Tb9 Tb11 158.4(3) . .
O55 Tb9 Tb11 56.2(3) . .
O15 Tb9 Tb11 80.8(2) . .
O66 Tb9 Tb11 99.4(2) . .
O13 Tb9 Tb11 40.1(2) . .
O14 Tb9 Tb11 39.1(2) . .
N23 Tb9 Tb11 126.9(3) . .
O56 Tb9 Tb12 71.1(3) . .
O67 Tb9 Tb12 105.1(3) . .
O55 Tb9 Tb12 108.1(2) . .
O15 Tb9 Tb12 36.8(2) . .
O66 Tb9 Tb12 152.6(3) . .
O13 Tb9 Tb12 78.3(2) . .
O14 Tb9 Tb12 37.6(2) . .
N23 Tb9 Tb12 143.0(3) . .
Tb11 Tb9 Tb12 63.50(2) . .
O56 Tb9 Tb10 125.7(3) . .
O67 Tb9 Tb10 97.4(3) . .
O55 Tb9 Tb10 112.6(3) . .
O15 Tb9 Tb10 36.8(2) . .
O66 Tb9 Tb10 94.5(3) . .
O13 Tb9 Tb10 34.6(2) . .
O14 Tb9 Tb10 76.7(2) . .
N23 Tb9 Tb10 157.4(3) . .
Tb11 Tb9 Tb10 61.07(2) . .
Tb12 Tb9 Tb10 58.931(19) . .
O13 Tb10 O58 144.9(3) . .
O13 Tb10 O36 78.4(3) . .
O58 Tb10 O36 136.0(4) . .
O13 Tb10 O12 70.4(3) . .
O58 Tb10 O12 77.1(3) . .
O36 Tb10 O12 135.1(3) . .
O13 Tb10 O15 71.0(3) . .
O58 Tb10 O15 86.3(3) . .
O36 Tb10 O15 127.9(3) . .
O12 Tb10 O15 70.6(3) . .
O13 Tb10 O68 110.9(4) . 2_755
O58 Tb10 O68 85.1(4) . 2_755
O36 Tb10 O68 82.4(3) . 2_755
O12 Tb10 O68 138.4(3) . 2_755
O15 Tb10 O68 71.0(3) . 2_755
O13 Tb10 O29 93.9(3) . .
O58 Tb10 O29 89.6(4) . .
O36 Tb10 O29 76.6(3) . .
O12 Tb10 O29 74.2(3) . .
O15 Tb10 O29 144.7(3) . .
O68 Tb10 O29 143.5(3) 2_755 .
O13 Tb10 N21 141.4(3) . .
O58 Tb10 N21 72.7(3) . .
O36 Tb10 N21 63.4(4) . .
O12 Tb10 N21 135.2(4) . .
O15 Tb10 N21 137.5(4) . .
O68 Tb10 N21 70.7(4) 2_755 .
O29 Tb10 N21 73.3(4) . .
O13 Tb10 Tb12 80.1(2) . .
O58 Tb10 Tb12 66.0(2) . .
O36 Tb10 Tb12 157.9(3) . .
O12 Tb10 Tb12 37.6(2) . .
O15 Tb10 Tb12 37.7(2) . .
O68 Tb10 Tb12 100.8(2) 2_755 .
O29 Tb10 Tb12 109.8(2) . .
N21 Tb10 Tb12 138.4(3) . .
O13 Tb10 Tb11 36.2(2) . .
O58 Tb10 Tb11 113.8(2) . .
O36 Tb10 Tb11 101.7(3) . .
O12 Tb10 Tb11 36.9(2) . .
O15 Tb10 Tb11 76.9(3) . .
O68 Tb10 Tb11 141.6(3) 2_755 .
O29 Tb10 Tb11 72.7(2) . .
N21 Tb10 Tb11 145.3(3) . .
Tb12 Tb10 Tb11 62.28(2) . .
O13 Tb10 Tb9 36.0(2) . .
O58 Tb10 Tb9 121.6(2) . .
O36 Tb10 Tb9 99.1(3) . .
O12 Tb10 Tb9 73.7(2) . .
O15 Tb10 Tb9 36.4(2) . .
O68 Tb10 Tb9 84.9(3) 2_755 .
O29 Tb10 Tb9 127.5(3) . .
N21 Tb10 Tb9 151.1(3) . .
Tb12 Tb10 Tb9 59.87(2) . .
Tb11 Tb10 Tb9 56.697(19) . .
O14 Tb11 O13 76.1(3) . .
O14 Tb11 O12 67.8(3) . .
O13 Tb11 O12 69.6(3) . .
O14 Tb11 O54 76.0(3) . .
O13 Tb11 O54 112.7(3) . .
O12 Tb11 O54 142.0(3) . .
O14 Tb11 O37 124.6(3) . 2_755
O13 Tb11 O37 75.8(3) . 2_755
O12 Tb11 O37 138.8(3) . 2_755
O54 Tb11 O37 72.4(3) . 2_755
O14 Tb11 O28 142.7(4) . .
O13 Tb11 O28 88.5(3) . .
O12 Tb11 O28 75.1(3) . .
O54 Tb11 O28 141.0(3) . .
O37 Tb11 O28 82.5(4) 2_755 .
O14 Tb11 O34 81.5(3) . .
O13 Tb11 O34 144.3(4) . .
O12 Tb11 O34 76.4(3) . .
O54 Tb11 O34 87.8(3) . .
O37 Tb11 O34 139.7(3) 2_755 .
O28 Tb11 O34 92.9(3) . .
O14 Tb11 O3 139.3(3) . .
O13 Tb11 O3 143.5(3) . .
O12 Tb11 O3 124.4(3) . .
O54 Tb11 O3 77.7(3) . .
O37 Tb11 O3 74.6(3) 2_755 .
O28 Tb11 O3 66.9(3) . .
O34 Tb11 O3 66.9(3) . .
O14 Tb11 Tb9 40.8(2) . .
O13 Tb11 Tb9 40.7(2) . .
O12 Tb11 Tb9 78.3(2) . .
O54 Tb11 Tb9 81.7(2) . .
O37 Tb11 Tb9 90.0(2) 2_755 .
O28 Tb11 Tb9 128.5(2) . .
O34 Tb11 Tb9 122.2(2) . .
O3 Tb11 Tb9 157.2(2) . .
O14 Tb11 Tb10 78.4(2) . .
O13 Tb11 Tb10 35.2(2) . .
O12 Tb11 Tb10 37.2(2) . .
O54 Tb11 Tb10 143.8(2) . .
O37 Tb11 Tb10 102.7(2) 2_755 .
O28 Tb11 Tb10 70.0(2) . .
O34 Tb11 Tb10 113.3(3) . .
O3 Tb11 Tb10 136.9(2) . .
Tb9 Tb11 Tb10 62.24(2) . .
O14 Tb11 Tb12 34.6(3) . .
O13 Tb11 Tb12 76.1(2) . .
O12 Tb11 Tb12 34.4(2) . .
O54 Tb11 Tb12 107.7(2) . .
O37 Tb11 Tb12 149.3(2) 2_755 .
O28 Tb11 Tb12 109.1(3) . .
O34 Tb11 Tb12 69.7(2) . .
O3 Tb11 Tb12 136.1(2) . .
Tb9 Tb11 Tb12 60.28(2) . .
Tb10 Tb11 Tb12 58.300(19) . .
O57 Tb12 O59 140.8(4) . .
O57 Tb12 O15 88.9(3) . .
O59 Tb12 O15 99.9(3) . .
O57 Tb12 O12 142.1(4) . .
O59 Tb12 O12 76.0(4) . .
O15 Tb12 O12 71.6(3) . .
O57 Tb12 O35 107.6(4) . .
O59 Tb12 O35 86.8(4) . .
O15 Tb12 O35 144.9(3) . .
O12 Tb12 O35 76.8(3) . .
O57 Tb12 O14 76.5(4) . .
O59 Tb12 O14 142.6(3) . .
O15 Tb12 O14 72.3(3) . .
O12 Tb12 O14 66.8(3) . .
O35 Tb12 O14 81.5(3) . .
O57 Tb12 O65 76.4(4) . .
O59 Tb12 O65 75.7(4) . .
O15 Tb12 O65 147.0(3) . .
O12 Tb12 O65 135.5(3) . .
O35 Tb12 O65 68.1(3) . .
O14 Tb12 O65 130.2(4) . .
O57 Tb12 O64 74.3(5) . .
O59 Tb12 O64 72.5(4) . .
O15 Tb12 O64 71.9(4) . .
O12 Tb12 O64 125.9(4) . .
O35 Tb12 O64 141.7(4) . .
O14 Tb12 O64 133.6(4) . .
O65 Tb12 O64 75.6(4) . .
O57 Tb12 Tb10 126.7(2) . .
O59 Tb12 Tb10 74.1(2) . .
O15 Tb12 Tb10 38.4(2) . .
O12 Tb12 Tb10 38.0(2) . .
O35 Tb12 Tb10 114.4(2) . .
O14 Tb12 Tb10 78.7(2) . .
O65 Tb12 Tb10 149.4(3) . .
O64 Tb12 Tb10 90.9(3) . .
O57 Tb12 Tb9 70.4(3) . .
O59 Tb12 Tb9 134.2(2) . .
O15 Tb12 Tb9 37.2(3) . .
O12 Tb12 Tb9 74.9(2) . .
O35 Tb12 Tb9 119.3(3) . .
O14 Tb12 Tb9 37.95(19) . .
O65 Tb12 Tb9 146.7(2) . .
O64 Tb12 Tb9 97.7(3) . .
Tb10 Tb12 Tb9 61.20(2) . .
O57 Tb12 Tb11 110.0(3) . .
O59 Tb12 Tb11 109.2(3) . .
O15 Tb12 Tb11 75.0(2) . .
O12 Tb12 Tb11 34.5(3) . .
O35 Tb12 Tb11 70.3(2) . .
O14 Tb12 Tb11 33.5(2) . .
O65 Tb12 Tb11 137.7(3) . .
O64 Tb12 Tb11 146.6(2) . .
Tb10 Tb12 Tb11 59.417(19) . .
Tb9 Tb12 Tb11 56.217(19) . .
O1 Zn1 O1 84.2(5) 2_755 .
O1 Zn1 N2 151.1(4) 2_755 .
O1 Zn1 N2 96.8(4) . .
O1 Zn1 N2 96.8(4) 2_755 2_755
O1 Zn1 N2 151.1(4) . 2_755
N2 Zn1 N2 95.9(7) . 2_755
O1 Zn1 O17 78.2(3) 2_755 .
O1 Zn1 O17 107.9(3) . .
N2 Zn1 O17 74.0(4) . .
N2 Zn1 O17 100.6(4) 2_755 .
O1 Zn1 O17 107.9(3) 2_755 2_755
O1 Zn1 O17 78.2(3) . 2_755
N2 Zn1 O17 100.6(4) . 2_755
N2 Zn1 O17 74.0(4) 2_755 2_755
O17 Zn1 O17 172.1(5) . 2_755
O1 Zn2 O1 84.0(5) 2_755 .
O1 Zn2 N3 98.1(4) 2_755 2_755
O1 Zn2 N3 155.5(4) . 2_755
O1 Zn2 N3 155.5(4) 2_755 .
O1 Zn2 N3 98.1(4) . .
N3 Zn2 N3 90.1(6) 2_755 .
O1 Zn2 O18 80.1(3) 2_755 .
O1 Zn2 O18 112.2(3) . .
N3 Zn2 O18 92.1(4) 2_755 .
N3 Zn2 O18 76.5(3) . .
O1 Zn2 O18 112.2(3) 2_755 2_755
O1 Zn2 O18 80.1(3) . 2_755
N3 Zn2 O18 76.5(3) 2_755 2_755
N3 Zn2 O18 92.1(4) . 2_755
O18 Zn2 O18 164.0(4) . 2_755
O3 Zn3 O2 83.8(4) . .
O3 Zn3 N16 151.4(5) . .
O2 Zn3 N16 96.9(4) . .
O3 Zn3 N13 97.7(4) . .
O2 Zn3 N13 152.3(4) . .
N16 Zn3 N13 94.6(5) . .
O3 Zn3 O31 109.1(4) . .
O2 Zn3 O31 78.8(3) . .
N16 Zn3 O31 99.0(4) . .
N13 Zn3 O31 74.7(4) . .
O3 Zn3 O28 77.4(4) . .
O2 Zn3 O28 110.0(4) . .
N16 Zn3 O28 75.6(4) . .
N13 Zn3 O28 97.2(4) . .
O31 Zn3 O28 170.0(3) . .
O3 Zn3 Zn4 41.7(2) . .
O2 Zn3 Zn4 42.0(3) . .
N16 Zn3 Zn4 132.2(3) . .
N13 Zn3 Zn4 133.2(4) . .
O31 Zn3 Zn4 95.3(2) . .
O28 Zn3 Zn4 94.6(2) . .
O3 Zn4 O2 83.9(3) . .
O3 Zn4 N19 153.1(4) . .
O2 Zn4 N19 94.9(4) . .
O3 Zn4 O34 79.9(4) . .
O2 Zn4 O34 111.4(4) . .
N19 Zn4 O34 75.5(4) . .
O3 Zn4 O32 110.3(4) . .
O2 Zn4 O32 79.8(4) . .
N19 Zn4 O32 95.9(4) . .
O34 Zn4 O32 166.1(3) . .
O3 Zn4 N17 98.5(4) . .
O2 Zn4 N17 154.2(5) . .
N19 Zn4 N17 94.0(5) . .
O34 Zn4 N17 94.2(5) . .
O32 Zn4 N17 75.3(4) . .
O3 Zn4 Zn3 41.5(3) . .
O2 Zn4 Zn3 42.4(2) . .
N19 Zn4 Zn3 131.4(3) . .
O34 Zn4 Zn3 97.0(3) . .
O32 Zn4 Zn3 96.8(2) . .
N17 Zn4 Zn3 134.6(4) . .
O77 Cl1 O76 116.0(12) . .
O77 Cl1 O78 111.6(14) . .
O76 Cl1 O78 110.2(11) . .
O77 Cl1 O79 106.0(11) . .
O76 Cl1 O79 104.5(12) . .
O78 Cl1 O79 107.9(11) . .
O84 Cl2 O84 131.9(11) 2_755 .
O84 Cl2 O85 86.0(8) 2_755 .
O84 Cl2 O85 100.7(6) . .
O84 Cl2 O85 100.7(6) 2_755 2_755
O84 Cl2 O85 86.0(8) . 2_755
O85 Cl2 O85 164(2) . 2_755
O83 Cl3 O81 122.3(14) . .
O83 Cl3 O80 100(2) . .
O81 Cl3 O80 92(2) . .
O83 Cl3 O82 113.7(14) . .
O81 Cl3 O82 121.1(13) . .
O80 Cl3 O82 96(2) . .
Zn1 O1 Zn2 95.9(4) . .
Zn1 O1 Tb4 109.9(4) . 2_755
Zn2 O1 Tb4 107.0(4) . 2_755
Zn4 O2 Zn3 95.6(4) . .
Zn4 O2 Tb6 107.6(4) . .
Zn3 O2 Tb6 108.5(4) . .
Zn3 O3 Zn4 96.7(4) . .
Zn3 O3 Tb11 110.2(4) . .
Zn4 O3 Tb11 107.5(4) . .
Tb1 O4 Tb4 113.4(4) . .
Tb1 O4 Tb3 105.6(3) . .
Tb4 O4 Tb3 99.0(3) . .
Tb1 O5 Tb3 106.6(4) . .
Tb1 O5 Tb2 104.4(3) . .
Tb3 O5 Tb2 107.8(4) . .
Tb2 O6 Tb4 107.7(3) . .
Tb2 O6 Tb3 109.5(3) . .
Tb4 O6 Tb3 98.4(3) . .
Tb2 O7 Tb4 108.1(3) . .
Tb2 O7 Tb1 105.6(2) . .
Tb4 O7 Tb1 109.9(3) . .
Tb6 O8 Tb5 112.8(4) . .
Tb6 O8 Tb8 101.6(3) . .
Tb5 O8 Tb8 105.6(4) . .
Tb7 O9 Tb6 105.5(3) . .
Tb7 O9 Tb5 103.8(3) . .
Tb6 O9 Tb5 108.1(3) . .
Tb7 O10 Tb6 107.2(4) . .
Tb7 O10 Tb8 109.9(3) . .
Tb6 O10 Tb8 100.2(3) . .
Tb8 O11 Tb5 107.1(4) . .
Tb8 O11 Tb7 108.9(4) . .
Tb5 O11 Tb7 104.3(4) . .
Tb12 O12 Tb11 111.1(4) . .
Tb12 O12 Tb10 104.4(4) . .
Tb11 O12 Tb10 105.9(3) . .
Tb10 O13 Tb11 108.6(4) . .
Tb10 O13 Tb9 109.4(4) . .
Tb11 O13 Tb9 99.2(3) . .
Tb11 O14 Tb12 112.0(4) . .
Tb11 O14 Tb9 100.1(3) . .
Tb12 O14 Tb9 104.4(4) . .
Tb12 O15 Tb9 106.0(4) . .
Tb12 O15 Tb10 104.0(3) . .
Tb9 O15 Tb10 106.8(4) . .
C5 O16 Tb2 132.2(9) . .
C5 O17 Zn1 118.1(7) . .
C5 O17 Tb4 135.9(8) . .
Zn1 O17 Tb4 104.7(4) . .
C10 O18 Zn2 117.6(7) . .
C10 O18 Tb4 136.6(7) . .
Zn2 O18 Tb4 105.2(3) . .
C10 O19 Tb1 136.5(8) . .
C26 O20 Tb4 140.0(8) . .
C26 O21 Tb7 125.7(9) . .
C20 O22 Tb7 115.4(10) . .
C20 O23 Tb3 120.9(9) . .
C15 O24 Tb2 122.8(8) . .
C15 O25 Tb6 142.4(8) . .
C21 O26 Tb2 116.1(9) . .
C21 O27 Tb8 121.5(7) . .
C31 O28 Zn3 115.3(8) . .
C31 O28 Tb11 136.7(8) . .
Zn3 O28 Tb11 105.5(4) . .
C31 O29 Tb10 132.6(9) . .
C41 O30 Tb7 133.2(8) . .
C41 O31 Zn3 117.5(8) . .
C41 O31 Tb6 135.0(8) . .
Zn3 O31 Tb6 104.6(4) . .
C55 O32 Zn4 122.3(9) . .
C55 O32 Tb6 132.2(9) . .
Zn4 O32 Tb6 105.0(4) . .
C55 O33 Tb5 135.8(11) . .
C36 O34 Zn4 120.9(9) . .
C36 O34 Tb11 132.6(9) . .
Zn4 O34 Tb11 105.7(4) . .
C36 O35 Tb12 135.1(9) . .
C46 O36 Tb10 124.9(10) . .
C46 O37 Tb11 142.1(10) . 2_755
C61 O38 Tb1 128.0(10) . .
C61 O39 Tb2 139.4(10) . .
C62 O40 Tb1 137.1(9) . .
C62 O41 Tb3 135.2(9) . .
C66 O42 Tb3 139.9(10) . .
C66 O43 Tb4 110.8(8) . .
C64 O45 Tb3 134.0(8) . .
C68 O46 Tb8 134.0(15) . .
C72 O48 Tb8 144.3(10) . .
C72 O49 Tb6 116.5(9) . .
C70 O50 Tb8 132.4(10) . .
C70 O51 Tb5 136.3(10) . .
C74 O52 Tb5 125.7(11) . .
C74 O53 Tb7 136.4(11) . .
C76 O54 Tb11 110.6(10) . .
C76 O55 Tb9 146.1(11) . .
C78 O56 Tb9 134.8(10) . .
C78 O57 Tb12 138.7(10) . .
C80 O58 Tb10 138.1(11) . .
C80 O59 Tb12 129.2(11) . .
C82 O60 Tb1 136.5(11) . .
C87 O65 Tb12 127.0(11) . .
C83 O66 Tb9 122.3(9) . .
C83 O68 Tb10 117.1(11) . 2_755
C2 N1 C3 116.8(17) . .
C1 N2 C4 117.1(14) . .
C1 N2 Zn1 126.7(11) . .
C4 N2 Zn1 115.2(8) . .
C6 N3 C9 118.8(12) . .
C6 N3 Zn2 128.8(10) . .
C9 N3 Zn2 111.9(8) . .
C7 N4 C8 112.0(14) . .
C13 N5 C12 117.2(15) . .
C14 N6 C11 113.2(11) . .
C14 N6 Tb2 122.9(8) . .
C11 N6 Tb2 123.4(9) . .
C17 N7 C18 118.4(13) . .
C17 N7 Tb3 112.6(9) . .
C18 N7 Tb3 129.0(10) . .
C19 N8 C16 116.3(14) . .
C30 N9 C27 117.3(13) . .
C30 N9 Tb7 126.3(10) . .
C27 N9 Tb7 116.2(9) . .
C29 N10 C28 114.6(15) . .
C24 N11 C23 114.9(15) . .
C25 N12 C22 117.5(14) . .
C25 N12 Tb8 129.2(11) . .
C22 N12 Tb8 113.3(9) . .
C45 N13 C42 116.3(13) . .
C45 N13 Zn3 126.6(11) . .
C42 N13 Zn3 115.9(8) . .
C44 N14 C43 113.8(15) . .
C34 N15 C33 117.6(16) . .
C35 N16 C32 120.3(15) . .
C35 N16 Zn3 125.2(12) . .
C32 N16 Zn3 114.1(10) . .
C58 N17 C56 121.7(17) . .
C58 N17 Zn4 124.9(14) . .
C56 N17 Zn4 113.4(11) . .
C57 N18 C59 113(2) . .
C37 N19 C40 112.9(12) . .
C37 N19 Zn4 117.3(9) . .
C40 N19 Zn4 129.8(10) . .
C39 N20 C38 112.0(15) . .
C47 N21 C50 116.7(14) . .
C47 N21 Tb10 115.4(11) . .
C50 N21 Tb10 127.8(9) . .
C48 N22 C49 111.4(18) . .
C54 N23 C51 117.6(16) . .
C54 N23 Tb9 128.5(12) . .
C51 N23 Tb9 113.1(10) . .
C53 N24 C52 108.9(19) . .
N2 C1 C2 120.6(17) . .
N1 C2 C1 123.0(15) . .
C4 C3 N1 121.2(19) . .
C3 C4 N2 120.8(13) . .
C3 C4 C5 123.7(14) . .
N2 C4 C5 115.0(13) . .
O16 C5 O17 128.5(12) . .
O16 C5 C4 116.6(13) . .
O17 C5 C4 114.6(11) . .
N3 C6 C7 118.9(13) . .
N4 C7 C6 125.0(13) . .
C9 C8 N4 126.9(15) . .
C8 C9 N3 118.2(12) . .
C8 C9 C10 122.3(13) . .
N3 C9 C10 119.0(12) . .
O19 C10 O18 126.9(11) . .
O19 C10 C9 119.1(12) . .
O18 C10 C9 113.9(11) . .
N6 C11 C12 118.5(15) . .
N5 C12 C11 121.4(17) . .
C14 C13 N5 123.0(15) . .
C13 C14 N6 126.4(12) . .
C13 C14 C15 126.7(11) . .
N6 C14 C15 106.6(9) . .
O25 C15 O24 118.5(10) . .
O25 C15 C14 117.1(11) . .
O24 C15 C14 124.4(11) . .
N8 C16 C17 122.1(16) . .
N7 C17 C16 120.9(14) . .
N7 C17 C20 119.4(13) . .
C16 C17 C20 119.7(14) . .
N7 C18 C19 119.8(15) . .
N8 C19 C18 122.4(14) . .
O23 C20 O22 124.1(15) . .
O23 C20 C17 116.4(15) . .
O22 C20 C17 119.5(14) . .
O26 C21 O27 123.5(11) . .
O26 C21 C22 119.7(14) . .
O27 C21 C22 116.8(13) . .
N12 C22 C23 121.8(13) . .
N12 C22 C21 116.4(14) . .
C23 C22 C21 121.8(14) . .
C22 C23 N11 121.5(15) . .
N11 C24 C25 124.2(15) . .
N12 C25 C24 119.8(15) . .
O20 C26 O21 125.4(14) . .
O20 C26 C27 116.2(11) . .
O21 C26 C27 118.3(11) . .
C28 C27 N9 124.2(14) . .
C28 C27 C26 122.0(12) . .
N9 C27 C26 113.8(11) . .
C27 C28 N10 120.9(15) . .
N10 C29 C30 124.8(19) . .
N9 C30 C29 117.0(17) . .
O29 C31 O28 125.3(12) . .
O29 C31 C32 118.2(14) . .
O28 C31 C32 116.4(13) . .
N16 C32 C33 117.9(14) . .
N16 C32 C31 117.3(16) . .
C33 C32 C31 124.7(16) . .
N15 C33 C32 121.0(17) . .
N15 C34 C35 124.1(16) . .
N16 C35 C34 118.4(17) . .
O35 C36 O34 131.9(14) . .
O35 C36 C37 116.8(14) . .
O34 C36 C37 111.2(14) . .
N19 C37 C38 124.9(13) . .
N19 C37 C36 115.0(13) . .
C38 C37 C36 120.0(15) . .
N20 C38 C37 121.2(17) . .
C40 C39 N20 127.1(15) . .
C39 C40 N19 121.8(15) . .
O30 C41 O31 126.3(12) . .
O30 C41 C42 119.9(12) . .
O31 C41 C42 113.6(12) . .
N13 C42 C43 121.4(13) . .
N13 C42 C41 117.0(12) . .
C43 C42 C41 121.6(14) . .
N14 C43 C42 121.2(17) . .
C45 C44 N14 122.3(15) . .
N13 C45 C44 124.1(16) . .
O37 C46 O36 122.8(16) . .
O37 C46 C47 119.7(14) . .
O36 C46 C47 117.5(12) . .
N21 C47 C48 123.9(16) . .
N21 C47 C46 117.2(14) . .
C48 C47 C46 118.7(14) . .
C47 C48 N22 122.6(17) . .
C50 C49 N22 125(3) . .
N21 C50 C49 120.1(18) . .
C52 C51 N23 118.8(16) . .
C52 C51 C83 124.3(16) . .
N23 C51 C83 116.9(15) . .
C51 C52 N24 129.0(18) . .
N24 C53 C54 130(2) . .
N23 C54 C53 115.1(18) . .
O33 C55 O32 130.3(16) . .
O33 C55 C56 124.3(17) . .
O32 C55 C56 105.4(14) . .
N17 C56 C57 118.7(17) . .
N17 C56 C55 123.7(15) . .
C57 C56 C55 117.6(17) . .
N18 C57 C56 128(2) . .
N17 C58 C59 116.1(19) . .
N18 C59 C58 123(2) . .
O38 C61 O39 128.3(15) . .
O38 C61 C60 118.3(15) . .
O39 C61 C60 112.8(15) . .
O40 C62 O41 125.1(14) . .
O40 C62 C63 119.0(14) . .
O41 C62 C63 115.6(16) . .
O45 C64 O44 109.6(11) . .
O45 C64 C65 149.5(18) . .
O44 C64 C65 95.4(15) . .
O42 C66 O43 125.5(14) . .
O42 C66 C67 118.9(13) . .
O43 C66 C67 115.5(12) . .
O46 C68 C69 119(2) . .
O46 C68 O47 124(2) . .
C69 C68 O47 116(2) . .
O50 C70 O51 128.8(13) . .
O50 C70 C71 114.9(17) . .
O51 C70 C71 116.0(17) . .
O49 C72 O48 120.2(14) . .
O49 C72 C73 120.6(14) . .
O48 C72 C73 119.0(14) . .
O53 C74 O52 131.3(16) . .
O53 C74 C75 114.7(14) . .
O52 C74 C75 113.9(15) . .
O55 C76 O54 123.2(16) . .
O55 C76 C77 119.5(15) . .
O54 C76 C77 116.9(15) . .
O57 C78 O56 125.0(14) . .
O57 C78 C79 118.9(15) . .
O56 C78 C79 115.9(17) . .
O59 C80 O58 123.9(18) . .
O59 C80 C81 124.6(14) . .
O58 C80 C81 111.5(16) . .
O68 C83 O66 123.4(15) . .
O68 C83 C51 120.3(15) . .
O66 C83 C51 116.3(14) . .

loop_
_geom_bond_atom_site_label_1
_geom_bond_atom_site_label_2
_geom_bond_distance
_geom_bond_site_symmetry_2
Tb1 O4 2.323(9) .
Tb1 O5 2.333(8) .
Tb1 O40 2.340(9) .
Tb1 O38 2.358(10) .
Tb1 O19 2.382(7) .
Tb1 O7 2.412(7) .
Tb1 O60 2.446(9) .
Tb1 O61 2.470(11) .
Tb2 O39 2.303(10) .
Tb2 O7 2.314(6) .
Tb2 O6 2.328(9) .
Tb2 O24 2.384(10) .
Tb2 O26 2.410(8) .
Tb2 O5 2.431(8) .
Tb2 O16 2.449(8) .
Tb2 N6 2.656(10) .
Tb3 O41 2.347(9) .
Tb3 O5 2.356(10) .
Tb3 O42 2.356(9) .
Tb3 O45 2.392(7) .
Tb3 O4 2.394(8) .
Tb3 O6 2.408(8) .
Tb3 O23 2.417(9) .
Tb3 N7 2.623(12) .
Tb3 Tb4 3.6176(8) .
Tb4 O4 2.363(8) .
Tb4 O43 2.367(9) .
Tb4 O6 2.370(7) .
Tb4 O7 2.373(8) .
Tb4 O20 2.402(9) .
Tb4 O18 2.423(8) .
Tb4 O17 2.441(8) .
Tb4 O1 2.446(8) 2_755
Tb5 O51 2.316(11) .
Tb5 O52 2.342(12) .
Tb5 O11 2.346(10) .
Tb5 O33 2.349(11) .
Tb5 O8 2.361(10) .
Tb5 O9 2.421(7) .
Tb5 O63 2.441(11) .
Tb5 O62 2.544(13) .
Tb5 Tb7 3.7595(9) .
Tb5 Tb8 3.7726(11) .
Tb5 Tb6 3.9018(11) .
Tb6 O8 2.324(8) .
Tb6 O10 2.360(9) .
Tb6 O49 2.383(10) .
Tb6 O25 2.390(10) .
Tb6 O9 2.400(9) .
Tb6 O31 2.429(8) .
Tb6 O2 2.431(9) .
Tb6 O32 2.433(9) .
Tb6 Tb8 3.6407(9) .
Tb6 Tb7 3.7857(10) .
Tb7 O53 2.318(11) .
Tb7 O10 2.343(9) .
Tb7 O9 2.357(8) .
Tb7 O22 2.374(10) .
Tb7 O21 2.403(9) .
Tb7 O30 2.414(9) .
Tb7 O11 2.414(9) .
Tb7 N9 2.629(12) .
Tb7 Tb8 3.8700(10) .
Tb8 O11 2.343(11) .
Tb8 O50 2.350(9) .
Tb8 O48 2.360(10) .
Tb8 O8 2.375(9) .
Tb8 O46 2.377(10) .
Tb8 O10 2.384(7) .
Tb8 O27 2.390(9) .
Tb8 N12 2.670(13) .
Tb9 O56 2.347(9) .
Tb9 O67 2.377(10) .
Tb9 O55 2.380(11) .
Tb9 O15 2.385(11) .
Tb9 O66 2.393(9) .
Tb9 O13 2.399(9) .
Tb9 O14 2.410(8) .
Tb9 N23 2.633(14) .
Tb9 Tb11 3.6330(10) .
Tb9 Tb12 3.7961(11) .
Tb9 Tb10 3.8465(11) .
Tb10 O13 2.313(10) .
Tb10 O58 2.346(10) .
Tb10 O36 2.380(8) .
Tb10 O12 2.390(8) .
Tb10 O15 2.405(10) .
Tb10 O68 2.428(11) 2_755
Tb10 O29 2.440(10) .
Tb10 N21 2.604(14) .
Tb10 Tb12 3.7596(9) .
Tb10 Tb11 3.8042(11) .
Tb11 O14 2.326(8) .
Tb11 O13 2.372(8) .
Tb11 O12 2.376(11) .
Tb11 O54 2.393(11) .
Tb11 O37 2.404(10) 2_755
Tb11 O28 2.416(9) .
Tb11 O34 2.436(9) .
Tb11 O3 2.437(9) .
Tb11 Tb12 3.9119(11) .
Tb12 O57 2.307(11) .
Tb12 O59 2.364(12) .
Tb12 O15 2.367(8) .
Tb12 O12 2.369(9) .
Tb12 O35 2.383(9) .
Tb12 O14 2.393(10) .
Tb12 O65 2.480(9) .
Tb12 O64 2.500(13) .
Zn1 O1 2.062(8) 2_755
Zn1 O1 2.062(8) .
Zn1 N2 2.100(12) .
Zn1 N2 2.100(12) 2_755
Zn1 O17 2.226(7) .
Zn1 O17 2.226(7) 2_755
Zn2 O1 2.067(8) 2_755
Zn2 O1 2.067(8) .
Zn2 N3 2.143(12) 2_755
Zn2 N3 2.143(12) .
Zn2 O18 2.146(7) .
Zn2 O18 2.146(7) 2_755
Zn3 O3 2.056(9) .
Zn3 O2 2.086(8) .
Zn3 N16 2.107(14) .
Zn3 N13 2.114(12) .
Zn3 O31 2.207(10) .
Zn3 O28 2.222(9) .
Zn3 Zn4 3.079(2) .
Zn4 O3 2.064(8) .
Zn4 O2 2.071(9) .
Zn4 N19 2.084(12) .
Zn4 O34 2.121(10) .
Zn4 O32 2.147(9) .
Zn4 N17 2.192(14) .
Cl1 O77 1.334(17) .
Cl1 O76 1.362(16) .
Cl1 O78 1.400(17) .
Cl1 O79 1.55(2) .
Cl2 O84 1.428(7) 2_755
Cl2 O84 1.428(7) .
Cl2 O85 1.432(8) .
Cl2 O85 1.432(8) 2_755
Cl3 O83 1.228(18) .
Cl3 O81 1.23(2) .
Cl3 O80 1.26(3) .
Cl3 O82 1.312(18) .
O1 Tb4 2.446(8) 2_755
O16 C5 1.231(14) .
O17 C5 1.233(16) .
O18 C10 1.277(16) .
O19 C10 1.240(15) .
O20 C26 1.227(14) .
O21 C26 1.276(15) .
O22 C20 1.255(19) .
O23 C20 1.243(19) .
O24 C15 1.351(16) .
O25 C15 1.288(16) .
O26 C21 1.219(17) .
O27 C21 1.292(17) .
O28 C31 1.286(17) .
O29 C31 1.263(16) .
O30 C41 1.247(16) .
O31 C41 1.280(17) .
O32 C55 1.37(2) .
O33 C55 1.17(2) .
O34 C36 1.261(19) .
O35 C36 1.219(19) .
O36 C46 1.308(18) .
O37 C46 1.246(16) .
O37 Tb11 2.404(10) 2_755
O38 C61 1.217(19) .
O39 C61 1.247(19) .
O40 C62 1.249(19) .
O41 C62 1.258(17) .
O42 C66 1.194(16) .
O43 C66 1.296(15) .
O44 C64 1.407(9) .
O45 C64 1.257(8) .
O46 C68 1.23(3) .
O47 C68 1.55(3) .
O48 C72 1.302(17) .
O49 C72 1.269(17) .
O50 C70 1.25(2) .
O51 C70 1.26(2) .
O52 C74 1.248(18) .
O53 C74 1.237(18) .
O54 C76 1.277(18) .
O55 C76 1.197(18) .
O56 C78 1.292(19) .
O57 C78 1.26(2) .
O58 C80 1.282(17) .
O59 C80 1.23(2) .
O60 C82 1.44(2) .
O65 C87 1.56(3) .
O66 C83 1.289(19) .
O68 C83 1.198(18) .
O68 Tb10 2.428(11) 2_755
O75 C86 1.406(9) .
O86 C84 1.438(9) .
O88 C85 1.37(3) .
N1 C2 1.27(2) .
N1 C3 1.428(19) .
N2 C1 1.353(17) .
N2 C4 1.384(18) .
N3 C6 1.318(16) .
N3 C9 1.345(17) .
N4 C7 1.281(18) .
N4 C8 1.369(18) .
N5 C13 1.30(2) .
N5 C12 1.32(2) .
N6 C14 1.343(8) .
N6 C11 1.39(2) .
N7 C17 1.296(18) .
N7 C18 1.332(18) .
N8 C19 1.31(2) .
N8 C16 1.33(2) .
N9 C30 1.30(2) .
N9 C27 1.378(17) .
N10 C29 1.30(2) .
N10 C28 1.38(2) .
N11 C24 1.30(2) .
N11 C23 1.372(17) .
N12 C25 1.324(16) .
N12 C22 1.336(19) .
N13 C45 1.323(17) .
N13 C42 1.35(2) .
N14 C44 1.38(3) .
N14 C43 1.386(19) .
N15 C34 1.35(2) .
N15 C33 1.36(2) .
N16 C35 1.366(18) .
N16 C32 1.39(2) .
N17 C58 1.25(2) .
N17 C56 1.28(2) .
N18 C57 1.26(3) .
N18 C59 1.30(3) .
N19 C37 1.324(19) .
N19 C40 1.380(16) .
N20 C39 1.35(2) .
N20 C38 1.37(2) .
N21 C47 1.347(17) .
N21 C50 1.38(2) .
N22 C48 1.41(3) .
N22 C49 1.42(3) .
N23 C54 1.34(2) .
N23 C51 1.35(2) .
N24 C53 1.23(3) .
N24 C52 1.35(2) .
C1 C2 1.40(3) .
C3 C4 1.33(3) .
C4 C5 1.480(18) .
C6 C7 1.41(2) .
C8 C9 1.32(2) .
C9 C10 1.476(17) .
C11 C12 1.43(2) .
C13 C14 1.274(16) .
C14 C15 1.467(9) .
C16 C17 1.41(2) .
C17 C20 1.49(2) .
C18 C19 1.41(2) .
C21 C22 1.503(19) .
C22 C23 1.35(2) .
C24 C25 1.38(2) .
C26 C27 1.52(2) .
C27 C28 1.350(19) .
C29 C30 1.49(2) .
C31 C32 1.43(2) .
C32 C33 1.42(3) .
C34 C35 1.37(3) .
C36 C37 1.56(2) .
C37 C38 1.37(2) .
C39 C40 1.30(2) .
C41 C42 1.497(18) .
C42 C43 1.39(2) .
C44 C45 1.33(2) .
C46 C47 1.41(2) .
C47 C48 1.38(2) .
C49 C50 1.40(3) .
C51 C52 1.33(3) .
C51 C83 1.49(2) .
C53 C54 1.45(3) .
C55 C56 1.56(2) .
C56 C57 1.39(3) .
C58 C59 1.52(3) .
C60 C61 1.60(2) .
C62 C63 1.46(2) .
C64 C65 1.459(10) .
C66 C67 1.54(2) .
C68 C69 1.45(4) .
C70 C71 1.48(2) .
C72 C73 1.44(2) .
C74 C75 1.60(3) .
C76 C77 1.48(3) .
C78 C79 1.53(2) .
C80 C81 1.53(3) .

loop_
_geom_torsion_atom_site_label_1
_geom_torsion_atom_site_label_2
_geom_torsion_atom_site_label_3
_geom_torsion_atom_site_label_4
_geom_torsion
_geom_torsion_site_symmetry_1
_geom_torsion_site_symmetry_4
O41 Tb3 Tb4 O4 16.7(5) . .
O5 Tb3 Tb4 O4 -70.3(4) . .
O42 Tb3 Tb4 O4 103.4(4) . .
O45 Tb3 Tb4 O4 -99.4(7) . .
O6 Tb3 Tb4 O4 -140.5(5) . .
O23 Tb3 Tb4 O4 168.7(4) . .
N7 Tb3 Tb4 O4 102.2(5) . .
O41 Tb3 Tb4 O43 -61.9(4) . .
O5 Tb3 Tb4 O43 -149.0(3) . .
O42 Tb3 Tb4 O43 24.8(4) . .
O45 Tb3 Tb4 O43 -178.0(6) . .
O4 Tb3 Tb4 O43 -78.6(4) . .
O6 Tb3 Tb4 O43 140.9(4) . .
O23 Tb3 Tb4 O43 90.1(3) . .
N7 Tb3 Tb4 O43 23.6(4) . .
O41 Tb3 Tb4 O6 157.2(4) . .
O5 Tb3 Tb4 O6 70.2(4) . .
O42 Tb3 Tb4 O6 -116.1(4) . .
O45 Tb3 Tb4 O6 41.1(7) . .
O4 Tb3 Tb4 O6 140.5(5) . .
O23 Tb3 Tb4 O6 -50.8(4) . .
N7 Tb3 Tb4 O6 -117.3(5) . .
O41 Tb3 Tb4 O7 85.7(3) . .
O5 Tb3 Tb4 O7 -1.3(3) . .
O42 Tb3 Tb4 O7 172.4(3) . .
O45 Tb3 Tb4 O7 -30.3(6) . .
O4 Tb3 Tb4 O7 69.0(4) . .
O6 Tb3 Tb4 O7 -71.5(4) . .
O23 Tb3 Tb4 O7 -122.3(3) . .
N7 Tb3 Tb4 O7 171.2(4) . .
O41 Tb3 Tb4 O20 -136.8(4) . .
O5 Tb3 Tb4 O20 136.2(3) . .
O42 Tb3 Tb4 O20 -50.1(3) . .
O45 Tb3 Tb4 O20 107.1(6) . .
O4 Tb3 Tb4 O20 -153.5(4) . .
O6 Tb3 Tb4 O20 66.0(4) . .
O23 Tb3 Tb4 O20 15.2(3) . .
N7 Tb3 Tb4 O20 -51.3(4) . .
O41 Tb3 Tb4 O18 20.0(4) . .
O5 Tb3 Tb4 O18 -67.1(3) . .
O42 Tb3 Tb4 O18 106.7(4) . .
O45 Tb3 Tb4 O18 -96.1(6) . .
O4 Tb3 Tb4 O18 3.3(4) . .
O6 Tb3 Tb4 O18 -137.2(4) . .
O23 Tb3 Tb4 O18 172.0(3) . .
N7 Tb3 Tb4 O18 105.5(4) . .
O41 Tb3 Tb4 O17 144.4(4) . .
O5 Tb3 Tb4 O17 57.4(3) . .
O42 Tb3 Tb4 O17 -128.9(4) . .
O45 Tb3 Tb4 O17 28.4(6) . .
O4 Tb3 Tb4 O17 127.7(4) . .
O6 Tb3 Tb4 O17 -12.8(4) . .
O23 Tb3 Tb4 O17 -63.6(4) . .
N7 Tb3 Tb4 O17 -130.0(4) . .
O41 Tb3 Tb4 O1 -86.7(6) . 2_755
O5 Tb3 Tb4 O1 -173.7(5) . 2_755
O42 Tb3 Tb4 O1 0.0(5) . 2_755
O45 Tb3 Tb4 O1 157.3(7) . 2_755
O4 Tb3 Tb4 O1 -103.3(6) . 2_755
O6 Tb3 Tb4 O1 116.1(6) . 2_755
O23 Tb3 Tb4 O1 65.3(5) . 2_755
N7 Tb3 Tb4 O1 -1.1(6) . 2_755
O51 Tb5 Tb6 O8 -5.7(5) . .
O52 Tb5 Tb6 O8 174.3(5) . .
O11 Tb5 Tb6 O8 78.6(5) . .
O33 Tb5 Tb6 O8 -106.6(5) . .
O9 Tb5 Tb6 O8 158.9(5) . .
O63 Tb5 Tb6 O8 -93.0(7) . .
O62 Tb5 Tb6 O8 84.0(8) . .
Tb7 Tb5 Tb6 O8 117.6(4) . .
Tb8 Tb5 Tb6 O8 43.0(4) . .
O51 Tb5 Tb6 O10 -88.7(4) . .
O52 Tb5 Tb6 O10 91.3(4) . .
O11 Tb5 Tb6 O10 -4.4(3) . .
O33 Tb5 Tb6 O10 170.4(4) . .
O8 Tb5 Tb6 O10 -83.0(4) . .
O9 Tb5 Tb6 O10 75.9(4) . .
O63 Tb5 Tb6 O10 -176.0(6) . .
O62 Tb5 Tb6 O10 1.1(7) . .
Tb7 Tb5 Tb6 O10 34.69(19) . .
Tb8 Tb5 Tb6 O10 -39.93(19) . .
O51 Tb5 Tb6 O49 19.3(4) . .
O52 Tb5 Tb6 O49 -160.7(4) . .
O11 Tb5 Tb6 O49 103.6(3) . .
O33 Tb5 Tb6 O49 -81.6(4) . .
O8 Tb5 Tb6 O49 25.0(5) . .
O9 Tb5 Tb6 O49 -176.2(4) . .
O63 Tb5 Tb6 O49 -68.0(6) . .
O62 Tb5 Tb6 O49 109.0(7) . .
Tb7 Tb5 Tb6 O49 142.6(2) . .
Tb8 Tb5 Tb6 O49 68.0(2) . .
O51 Tb5 Tb6 O25 -65.4(6) . .
O52 Tb5 Tb6 O25 114.5(5) . .
O11 Tb5 Tb6 O25 18.9(5) . .
O33 Tb5 Tb6 O25 -166.3(5) . .
O8 Tb5 Tb6 O25 -59.7(6) . .
O9 Tb5 Tb6 O25 99.1(6) . .
O63 Tb5 Tb6 O25 -152.8(7) . .
O62 Tb5 Tb6 O25 24.3(8) . .
Tb7 Tb5 Tb6 O25 57.9(4) . .
Tb8 Tb5 Tb6 O25 -16.7(4) . .
O51 Tb5 Tb6 O9 -164.6(5) . .
O52 Tb5 Tb6 O9 15.4(5) . .
O11 Tb5 Tb6 O9 -80.3(4) . .
O33 Tb5 Tb6 O9 94.5(5) . .
O8 Tb5 Tb6 O9 -158.9(5) . .
O63 Tb5 Tb6 O9 108.1(6) . .
O62 Tb5 Tb6 O9 -74.8(7) . .
Tb7 Tb5 Tb6 O9 -41.2(3) . .
Tb8 Tb5 Tb6 O9 -115.8(3) . .
O51 Tb5 Tb6 O31 -172.6(4) . .
O52 Tb5 Tb6 O31 7.4(4) . .
O11 Tb5 Tb6 O31 -88.3(3) . .
O33 Tb5 Tb6 O31 86.5(4) . .
O8 Tb5 Tb6 O31 -166.9(5) . .
O9 Tb5 Tb6 O31 -8.1(4) . .
O63 Tb5 Tb6 O31 100.0(6) . .
O62 Tb5 Tb6 O31 -82.9(7) . .
Tb7 Tb5 Tb6 O31 -49.3(2) . .
Tb8 Tb5 Tb6 O31 -123.9(2) . .
O51 Tb5 Tb6 O2 108.1(5) . .
O52 Tb5 Tb6 O2 -72.0(5) . .
O11 Tb5 Tb6 O2 -167.6(4) . .
O33 Tb5 Tb6 O2 7.2(4) . .
O8 Tb5 Tb6 O2 113.8(5) . .
O9 Tb5 Tb6 O2 -87.4(5) . .
O63 Tb5 Tb6 O2 20.7(6) . .
O62 Tb5 Tb6 O2 -162.2(7) . .
Tb7 Tb5 Tb6 O2 -128.6(3) . .
Tb8 Tb5 Tb6 O2 156.8(3) . .
O51 Tb5 Tb6 O32 101.5(4) . .
O52 Tb5 Tb6 O32 -78.5(4) . .
O11 Tb5 Tb6 O32 -174.2(3) . .
O33 Tb5 Tb6 O32 0.6(4) . .
O8 Tb5 Tb6 O32 107.2(5) . .
O9 Tb5 Tb6 O32 -93.9(4) . .
O63 Tb5 Tb6 O32 14.2(6) . .
O62 Tb5 Tb6 O32 -168.8(7) . .
Tb7 Tb5 Tb6 O32 -135.1(2) . .
Tb8 Tb5 Tb6 O32 150.2(2) . .
O51 Tb5 Tb6 Tb8 -48.7(3) . .
O52 Tb5 Tb6 Tb8 131.3(3) . .
O11 Tb5 Tb6 Tb8 35.6(3) . .
O33 Tb5 Tb6 Tb8 -149.6(3) . .
O8 Tb5 Tb6 Tb8 -43.0(4) . .
O9 Tb5 Tb6 Tb8 115.8(3) . .
O63 Tb5 Tb6 Tb8 -136.0(5) . .
O62 Tb5 Tb6 Tb8 41.0(6) . .
Tb7 Tb5 Tb6 Tb8 74.62(2) . .
O51 Tb5 Tb6 Tb7 -123.4(3) . .
O52 Tb5 Tb6 Tb7 56.6(3) . .
O11 Tb5 Tb6 Tb7 -39.0(3) . .
O33 Tb5 Tb6 Tb7 135.7(3) . .
O8 Tb5 Tb6 Tb7 -117.6(4) . .
O9 Tb5 Tb6 Tb7 41.2(3) . .
O63 Tb5 Tb6 Tb7 149.3(5) . .
O62 Tb5 Tb6 Tb7 -33.6(6) . .
Tb8 Tb5 Tb6 Tb7 -74.62(2) . .
O51 Tb5 Tb7 O53 -130.9(5) . .
O52 Tb5 Tb7 O53 12.7(4) . .
O11 Tb5 Tb7 O53 -119.1(5) . .
O33 Tb5 Tb7 O53 90.4(4) . .
O8 Tb5 Tb7 O53 167.4(3) . .
O9 Tb5 Tb7 O53 98.3(5) . .
O63 Tb5 Tb7 O53 1.2(7) . .
O62 Tb5 Tb7 O53 -59.8(4) . .
Tb8 Tb5 Tb7 O53 -156.5(3) . .
Tb6 Tb5 Tb7 O53 137.5(3) . .
O51 Tb5 Tb7 O10 57.1(5) . .
O52 Tb5 Tb7 O10 -159.3(4) . .
O11 Tb5 Tb7 O10 68.9(5) . .
O33 Tb5 Tb7 O10 -81.6(4) . .
O8 Tb5 Tb7 O10 -4.6(3) . .
O9 Tb5 Tb7 O10 -73.7(4) . .
O63 Tb5 Tb7 O10 -170.8(6) . .
O62 Tb5 Tb7 O10 128.2(4) . .
Tb8 Tb5 Tb7 O10 31.5(2) . .
Tb6 Tb5 Tb7 O10 -34.5(2) . .
O51 Tb5 Tb7 O9 130.8(5) . .
O52 Tb5 Tb7 O9 -85.6(5) . .
O11 Tb5 Tb7 O9 142.7(6) . .
O33 Tb5 Tb7 O9 -7.9(5) . .
O8 Tb5 Tb7 O9 69.1(4) . .
O63 Tb5 Tb7 O9 -97.1(7) . .
O62 Tb5 Tb7 O9 -158.1(5) . .
Tb8 Tb5 Tb7 O9 105.2(4) . .
Tb6 Tb5 Tb7 O9 39.3(4) . .
O51 Tb5 Tb7 O22 -53.0(5) . .
O52 Tb5 Tb7 O22 90.5(4) . .
O11 Tb5 Tb7 O22 -41.2(5) . .
O33 Tb5 Tb7 O22 168.3(4) . .
O8 Tb5 Tb7 O22 -114.8(3) . .
O9 Tb5 Tb7 O22 176.1(4) . .
O63 Tb5 Tb7 O22 79.0(6) . .
O62 Tb5 Tb7 O22 18.1(4) . .
Tb8 Tb5 Tb7 O22 -78.7(3) . .
Tb6 Tb5 Tb7 O22 -144.6(3) . .
O51 Tb5 Tb7 O21 46.5(6) . .
O52 Tb5 Tb7 O21 -170.0(6) . .
O11 Tb5 Tb7 O21 58.3(7) . .
O33 Tb5 Tb7 O21 -92.2(6) . .
O8 Tb5 Tb7 O21 -15.3(5) . .
O9 Tb5 Tb7 O21 -84.4(6) . .
O63 Tb5 Tb7 O21 178.5(8) . .
O62 Tb5 Tb7 O21 117.6(6) . .
Tb8 Tb5 Tb7 O21 20.9(5) . .
Tb6 Tb5 Tb7 O21 -45.1(5) . .
O51 Tb5 Tb7 O30 148.1(5) . .
O52 Tb5 Tb7 O30 -68.3(4) . .
O11 Tb5 Tb7 O30 160.0(5) . .
O33 Tb5 Tb7 O30 9.4(4) . .
O8 Tb5 Tb7 O30 86.4(3) . .
O9 Tb5 Tb7 O30 17.3(5) . .
O63 Tb5 Tb7 O30 -79.8(7) . .
O62 Tb5 Tb7 O30 -140.8(5) . .
Tb8 Tb5 Tb7 O30 122.5(3) . .
Tb6 Tb5 Tb7 O30 56.5(3) . .
O51 Tb5 Tb7 O11 -11.8(6) . .
O52 Tb5 Tb7 O11 131.7(5) . .
O33 Tb5 Tb7 O11 -150.5(5) . .
O8 Tb5 Tb7 O11 -73.6(5) . .
O9 Tb5 Tb7 O11 -142.7(6) . .
O63 Tb5 Tb7 O11 120.2(7) . .
O62 Tb5 Tb7 O11 59.3(6) . .
Tb8 Tb5 Tb7 O11 -37.5(4) . .
Tb6 Tb5 Tb7 O11 -103.4(4) . .
O51 Tb5 Tb7 N9 -120.9(6) . .
O52 Tb5 Tb7 N9 22.7(5) . .
O11 Tb5 Tb7 N9 -109.0(6) . .
O33 Tb5 Tb7 N9 100.4(5) . .
O8 Tb5 Tb7 N9 177.4(5) . .
O9 Tb5 Tb7 N9 108.3(5) . .
O63 Tb5 Tb7 N9 11.2(7) . .
O62 Tb5 Tb7 N9 -49.8(5) . .
Tb8 Tb5 Tb7 N9 -146.5(4) . .
Tb6 Tb5 Tb7 N9 147.6(4) . .
O51 Tb5 Tb7 Tb6 91.6(4) . .
O52 Tb5 Tb7 Tb6 -124.9(3) . .
O11 Tb5 Tb7 Tb6 103.4(4) . .
O33 Tb5 Tb7 Tb6 -47.1(3) . .
O8 Tb5 Tb7 Tb6 29.8(2) . .
O9 Tb5 Tb7 Tb6 -39.3(4) . .
O63 Tb5 Tb7 Tb6 -136.4(6) . .
O62 Tb5 Tb7 Tb6 162.7(4) . .
Tb8 Tb5 Tb7 Tb6 65.95(2) . .
O51 Tb5 Tb7 Tb8 25.6(4) . .
O52 Tb5 Tb7 Tb8 169.2(3) . .
O11 Tb5 Tb7 Tb8 37.5(4) . .
O33 Tb5 Tb7 Tb8 -113.1(3) . .
O8 Tb5 Tb7 Tb8 -36.1(2) . .
O9 Tb5 Tb7 Tb8 -105.2(4) . .
O63 Tb5 Tb7 Tb8 157.7(6) . .
O62 Tb5 Tb7 Tb8 96.7(4) . .
Tb6 Tb5 Tb7 Tb8 -65.95(2) . .
O8 Tb6 Tb7 O53 -73.7(4) . .
O10 Tb6 Tb7 O53 -154.2(4) . .
O49 Tb6 Tb7 O53 -118.5(5) . .
O25 Tb6 Tb7 O53 163.3(3) . .
O9 Tb6 Tb7 O53 -2.9(4) . .
O31 Tb6 Tb7 O53 87.6(4) . .
O2 Tb6 Tb7 O53 83.2(4) . .
O32 Tb6 Tb7 O53 2.2(3) . .
Tb8 Tb6 Tb7 O53 -113.0(3) . .
Tb5 Tb6 Tb7 O53 -43.3(3) . .
O8 Tb6 Tb7 O10 80.5(4) . .
O49 Tb6 Tb7 O10 35.7(5) . .
O25 Tb6 Tb7 O10 -42.5(4) . .
O9 Tb6 Tb7 O10 151.3(4) . .
O31 Tb6 Tb7 O10 -118.2(4) . .
O2 Tb6 Tb7 O10 -122.6(5) . .
O32 Tb6 Tb7 O10 156.5(4) . .
Tb8 Tb6 Tb7 O10 41.2(3) . .
Tb5 Tb6 Tb7 O10 110.9(3) . .
O8 Tb6 Tb7 O9 -70.8(4) . .
O10 Tb6 Tb7 O9 -151.3(4) . .
O49 Tb6 Tb7 O9 -115.5(5) . .
O25 Tb6 Tb7 O9 166.2(4) . .
O31 Tb6 Tb7 O9 90.5(4) . .
O2 Tb6 Tb7 O9 86.1(5) . .
O32 Tb6 Tb7 O9 5.2(4) . .
Tb8 Tb6 Tb7 O9 -110.1(3) . .
Tb5 Tb6 Tb7 O9 -40.4(3) . .
O8 Tb6 Tb7 O22 36.2(5) . .
O10 Tb6 Tb7 O22 -44.3(5) . .
O49 Tb6 Tb7 O22 -8.5(5) . .
O25 Tb6 Tb7 O22 -86.8(4) . .
O9 Tb6 Tb7 O22 107.0(5) . .
O31 Tb6 Tb7 O22 -162.5(5) . .
O2 Tb6 Tb7 O22 -166.9(5) . .
O32 Tb6 Tb7 O22 112.2(5) . .
Tb8 Tb6 Tb7 O22 -3.1(4) . .
Tb5 Tb6 Tb7 O22 66.6(4) . .
O8 Tb6 Tb7 O21 133.0(3) . .
O10 Tb6 Tb7 O21 52.5(4) . .
O49 Tb6 Tb7 O21 88.2(4) . .
O25 Tb6 Tb7 O21 10.0(3) . .
O9 Tb6 Tb7 O21 -156.2(4) . .
O31 Tb6 Tb7 O21 -65.7(3) . .
O2 Tb6 Tb7 O21 -70.1(4) . .
O32 Tb6 Tb7 O21 -151.0(3) . .
Tb8 Tb6 Tb7 O21 93.7(2) . .
Tb5 Tb6 Tb7 O21 163.4(2) . .
O8 Tb6 Tb7 O30 -155.4(3) . .
O10 Tb6 Tb7 O30 124.1(4) . .
O49 Tb6 Tb7 O30 159.8(5) . .
O25 Tb6 Tb7 O30 81.6(3) . .
O9 Tb6 Tb7 O30 -84.7(4) . .
O31 Tb6 Tb7 O30 5.8(4) . .
O2 Tb6 Tb7 O30 1.4(4) . .
O32 Tb6 Tb7 O30 -79.5(3) . .
Tb8 Tb6 Tb7 O30 165.2(3) . .
Tb5 Tb6 Tb7 O30 -125.0(3) . .
O8 Tb6 Tb7 O11 7.0(3) . .
O10 Tb6 Tb7 O11 -73.5(4) . .
O49 Tb6 Tb7 O11 -37.8(4) . .
O25 Tb6 Tb7 O11 -116.0(3) . .
O9 Tb6 Tb7 O11 77.7(4) . .
O31 Tb6 Tb7 O11 168.2(3) . .
O2 Tb6 Tb7 O11 163.8(4) . .
O32 Tb6 Tb7 O11 82.9(3) . .
Tb8 Tb6 Tb7 O11 -32.4(2) . .
Tb5 Tb6 Tb7 O11 37.4(2) . .
O8 Tb6 Tb7 N9 -169.2(6) . .
O10 Tb6 Tb7 N9 110.3(6) . .
O49 Tb6 Tb7 N9 146.0(6) . .
O25 Tb6 Tb7 N9 67.8(6) . .
O9 Tb6 Tb7 N9 -98.4(6) . .
O31 Tb6 Tb7 N9 -7.9(6) . .
O2 Tb6 Tb7 N9 -12.3(6) . .
O32 Tb6 Tb7 N9 -93.2(6) . .
Tb8 Tb6 Tb7 N9 151.5(5) . .
Tb5 Tb6 Tb7 N9 -138.8(5) . .
O8 Tb6 Tb7 Tb5 -30.4(2) . .
O10 Tb6 Tb7 Tb5 -110.9(3) . .
O49 Tb6 Tb7 Tb5 -75.2(4) . .
O25 Tb6 Tb7 Tb5 -153.4(2) . .
O9 Tb6 Tb7 Tb5 40.4(3) . .
O31 Tb6 Tb7 Tb5 130.8(3) . .
O2 Tb6 Tb7 Tb5 126.4(3) . .
O32 Tb6 Tb7 Tb5 45.5(2) . .
Tb8 Tb6 Tb7 Tb5 -69.74(2) . .
O8 Tb6 Tb7 Tb8 39.3(2) . .
O10 Tb6 Tb7 Tb8 -41.2(3) . .
O49 Tb6 Tb7 Tb8 -5.4(4) . .
O25 Tb6 Tb7 Tb8 -83.7(2) . .
O9 Tb6 Tb7 Tb8 110.1(3) . .
O31 Tb6 Tb7 Tb8 -159.4(3) . .
O2 Tb6 Tb7 Tb8 -163.8(3) . .
O32 Tb6 Tb7 Tb8 115.3(2) . .
Tb5 Tb6 Tb7 Tb8 69.74(2) . .
O8 Tb6 Tb8 O11 -71.3(4) . .
O10 Tb6 Tb8 O11 70.1(4) . .
O49 Tb6 Tb8 O11 -150.4(3) . .
O25 Tb6 Tb8 O11 136.8(3) . .
O9 Tb6 Tb8 O11 -2.0(3) . .
O31 Tb6 Tb8 O11 58.0(4) . .
O2 Tb6 Tb8 O11 -173.8(5) . .
O32 Tb6 Tb8 O11 -67.8(4) . .
Tb7 Tb6 Tb8 O11 32.9(2) . .
Tb5 Tb6 Tb8 O11 -34.7(2) . .
O8 Tb6 Tb8 O50 15.9(5) . .
O10 Tb6 Tb8 O50 157.3(5) . .
O49 Tb6 Tb8 O50 -63.2(4) . .
O25 Tb6 Tb8 O50 -136.1(4) . .
O9 Tb6 Tb8 O50 85.1(4) . .
O31 Tb6 Tb8 O50 145.2(5) . .
O2 Tb6 Tb8 O50 -86.7(6) . .
O32 Tb6 Tb8 O50 19.4(4) . .
Tb7 Tb6 Tb8 O50 120.1(3) . .
Tb5 Tb6 Tb8 O50 52.4(3) . .
O8 Tb6 Tb8 O48 102.0(5) . .
O10 Tb6 Tb8 O48 -116.6(4) . .
O49 Tb6 Tb8 O48 22.9(3) . .
O25 Tb6 Tb8 O48 -49.9(3) . .
O9 Tb6 Tb8 O48 171.3(3) . .
O31 Tb6 Tb8 O48 -128.7(4) . .
O2 Tb6 Tb8 O48 -0.5(5) . .
O32 Tb6 Tb8 O48 105.5(4) . .
Tb7 Tb6 Tb8 O48 -153.8(3) . .
Tb5 Tb6 Tb8 O48 138.6(3) . .
O10 Tb6 Tb8 O8 141.4(5) . .
O49 Tb6 Tb8 O8 -79.1(4) . .
O25 Tb6 Tb8 O8 -152.0(4) . .
O9 Tb6 Tb8 O8 69.2(4) . .
O31 Tb6 Tb8 O8 129.3(5) . .
O2 Tb6 Tb8 O8 -102.5(6) . .
O32 Tb6 Tb8 O8 3.5(5) . .
Tb7 Tb6 Tb8 O8 104.2(4) . .
Tb5 Tb6 Tb8 O8 36.6(4) . .
O8 Tb6 Tb8 O46 -100.8(7) . .
O10 Tb6 Tb8 O46 40.5(7) . .
O49 Tb6 Tb8 O46 -179.9(6) . .
O25 Tb6 Tb8 O46 107.2(6) . .
O9 Tb6 Tb8 O46 -31.6(6) . .
O31 Tb6 Tb8 O46 28.5(6) . .
O2 Tb6 Tb8 O46 156.6(7) . .
O32 Tb6 Tb8 O46 -97.3(6) . .
Tb7 Tb6 Tb8 O46 3.4(6) . .
Tb5 Tb6 Tb8 O46 -64.3(6) . .
O8 Tb6 Tb8 O10 -141.4(5) . .
O49 Tb6 Tb8 O10 139.5(4) . .
O25 Tb6 Tb8 O10 66.7(4) . .
O9 Tb6 Tb8 O10 -72.1(4) . .
O31 Tb6 Tb8 O10 -12.1(5) . .
O2 Tb6 Tb8 O10 116.1(6) . .
O32 Tb6 Tb8 O10 -137.9(5) . .
Tb7 Tb6 Tb8 O10 -37.2(4) . .
Tb5 Tb6 Tb8 O10 -104.8(4) . .
O8 Tb6 Tb8 O27 167.6(4) . .
O10 Tb6 Tb8 O27 -51.0(4) . .
O49 Tb6 Tb8 O27 88.5(3) . .
O25 Tb6 Tb8 O27 15.6(3) . .
O9 Tb6 Tb8 O27 -123.2(3) . .
O31 Tb6 Tb8 O27 -63.1(4) . .
O2 Tb6 Tb8 O27 65.0(5) . .
O32 Tb6 Tb8 O27 171.1(4) . .
Tb7 Tb6 Tb8 O27 -88.2(2) . .
Tb5 Tb6 Tb8 O27 -155.9(2) . .
O8 Tb6 Tb8 N12 102.5(5) . .
O10 Tb6 Tb8 N12 -116.1(5) . .
O49 Tb6 Tb8 N12 23.4(4) . .
O25 Tb6 Tb8 N12 -49.4(4) . .
O9 Tb6 Tb8 N12 171.8(3) . .
O31 Tb6 Tb8 N12 -128.2(4) . .
O2 Tb6 Tb8 N12 0.0(6) . .
O32 Tb6 Tb8 N12 106.0(4) . .
Tb7 Tb6 Tb8 N12 -153.3(3) . .
Tb5 Tb6 Tb8 N12 139.1(3) . .
O8 Tb6 Tb8 Tb5 -36.6(4) . .
O10 Tb6 Tb8 Tb5 104.8(4) . .
O49 Tb6 Tb8 Tb5 -115.7(2) . .
O25 Tb6 Tb8 Tb5 171.5(2) . .
O9 Tb6 Tb8 Tb5 32.68(18) . .
O31 Tb6 Tb8 Tb5 92.7(3) . .
O2 Tb6 Tb8 Tb5 -139.1(5) . .
O32 Tb6 Tb8 Tb5 -33.1(3) . .
Tb7 Tb6 Tb8 Tb5 67.64(2) . .
O8 Tb6 Tb8 Tb7 -104.2(4) . .
O10 Tb6 Tb8 Tb7 37.2(4) . .
O49 Tb6 Tb8 Tb7 176.7(2) . .
O25 Tb6 Tb8 Tb7 103.8(2) . .
O9 Tb6 Tb8 Tb7 -34.96(18) . .
O31 Tb6 Tb8 Tb7 25.1(3) . .
O2 Tb6 Tb8 Tb7 153.3(5) . .
O32 Tb6 Tb8 Tb7 -100.7(3) . .
Tb5 Tb6 Tb8 Tb7 -67.64(2) . .
O51 Tb5 Tb8 O11 -119.2(5) . .
O52 Tb5 Tb8 O11 25.0(6) . .
O33 Tb5 Tb8 O11 143.6(5) . .
O8 Tb5 Tb8 O11 147.8(5) . .
O9 Tb5 Tb8 O11 76.8(4) . .
O63 Tb5 Tb8 O11 -121.9(7) . .
O62 Tb5 Tb8 O11 -49.6(5) . .
Tb7 Tb5 Tb8 O11 39.6(4) . .
Tb6 Tb5 Tb8 O11 109.6(4) . .
O51 Tb5 Tb8 O50 0.6(4) . .
O52 Tb5 Tb8 O50 144.8(5) . .
O11 Tb5 Tb8 O50 119.8(5) . .
O33 Tb5 Tb8 O50 -96.6(4) . .
O8 Tb5 Tb8 O50 -92.4(4) . .
O9 Tb5 Tb8 O50 -163.4(4) . .
O63 Tb5 Tb8 O50 -2.1(6) . .
O62 Tb5 Tb8 O50 70.2(4) . .
Tb7 Tb5 Tb8 O50 159.5(3) . .
Tb6 Tb5 Tb8 O50 -130.6(3) . .
O51 Tb5 Tb8 O48 94.1(4) . .
O52 Tb5 Tb8 O48 -121.8(5) . .
O11 Tb5 Tb8 O48 -146.8(4) . .
O33 Tb5 Tb8 O48 -3.1(4) . .
O8 Tb5 Tb8 O48 1.0(4) . .
O9 Tb5 Tb8 O48 -70.0(3) . .
O63 Tb5 Tb8 O48 91.3(6) . .
O62 Tb5 Tb8 O48 163.6(4) . .
Tb7 Tb5 Tb8 O48 -107.1(2) . .
Tb6 Tb5 Tb8 O48 -37.2(2) . .
O51 Tb5 Tb8 O8 93.1(5) . .
O52 Tb5 Tb8 O8 -122.8(5) . .
O11 Tb5 Tb8 O8 -147.8(5) . .
O33 Tb5 Tb8 O8 -4.1(4) . .
O9 Tb5 Tb8 O8 -70.9(4) . .
O63 Tb5 Tb8 O8 90.3(6) . .
O62 Tb5 Tb8 O8 162.6(4) . .
Tb7 Tb5 Tb8 O8 -108.1(3) . .
Tb6 Tb5 Tb8 O8 -38.2(3) . .
O51 Tb5 Tb8 O46 -71.4(4) . .
O52 Tb5 Tb8 O46 72.8(5) . .
O11 Tb5 Tb8 O46 47.8(4) . .
O33 Tb5 Tb8 O46 -168.6(4) . .
O8 Tb5 Tb8 O46 -164.5(4) . .
O9 Tb5 Tb8 O46 124.6(3) . .
O63 Tb5 Tb8 O46 -74.1(6) . .
O62 Tb5 Tb8 O46 -1.8(4) . .
Tb7 Tb5 Tb8 O46 87.4(2) . .
Tb6 Tb5 Tb8 O46 157.4(2) . .
O51 Tb5 Tb8 O10 170.2(4) . .
O52 Tb5 Tb8 O10 -45.6(5) . .
O11 Tb5 Tb8 O10 -70.6(4) . .
O33 Tb5 Tb8 O10 73.0(4) . .
O8 Tb5 Tb8 O10 77.2(4) . .
O9 Tb5 Tb8 O10 6.2(3) . .
O63 Tb5 Tb8 O10 167.5(6) . .
O62 Tb5 Tb8 O10 -120.2(4) . .
Tb7 Tb5 Tb8 O10 -31.0(2) . .
Tb6 Tb5 Tb8 O10 39.0(2) . .
O51 Tb5 Tb8 O27 -170.0(6) . .
O52 Tb5 Tb8 O27 -25.9(6) . .
O11 Tb5 Tb8 O27 -50.9(6) . .
O33 Tb5 Tb8 O27 92.8(6) . .
O8 Tb5 Tb8 O27 96.9(6) . .
O9 Tb5 Tb8 O27 26.0(5) . .
O63 Tb5 Tb8 O27 -172.8(7) . .
O62 Tb5 Tb8 O27 -100.5(6) . .
Tb7 Tb5 Tb8 O27 -11.2(5) . .
Tb6 Tb5 Tb8 O27 58.7(5) . .
O51 Tb5 Tb8 N12 8.5(6) . .
O52 Tb5 Tb8 N12 152.7(6) . .
O11 Tb5 Tb8 N12 127.7(6) . .
O33 Tb5 Tb8 N12 -88.7(5) . .
O8 Tb5 Tb8 N12 -84.5(6) . .
O9 Tb5 Tb8 N12 -155.5(5) . .
O63 Tb5 Tb8 N12 5.8(7) . .
O62 Tb5 Tb8 N12 78.1(6) . .
Tb7 Tb5 Tb8 N12 167.3(5) . .
Tb6 Tb5 Tb8 N12 -122.7(5) . .
O51 Tb5 Tb8 Tb6 131.2(3) . .
O52 Tb5 Tb8 Tb6 -84.6(4) . .
O11 Tb5 Tb8 Tb6 -109.6(4) . .
O33 Tb5 Tb8 Tb6 34.0(3) . .
O8 Tb5 Tb8 Tb6 38.2(3) . .
O9 Tb5 Tb8 Tb6 -32.8(2) . .
O63 Tb5 Tb8 Tb6 128.5(5) . .
O62 Tb5 Tb8 Tb6 -159.2(3) . .
Tb7 Tb5 Tb8 Tb6 -69.946(19) . .
O51 Tb5 Tb8 Tb7 -158.8(3) . .
O52 Tb5 Tb8 Tb7 -14.6(4) . .
O11 Tb5 Tb8 Tb7 -39.6(4) . .
O33 Tb5 Tb8 Tb7 104.0(3) . .
O8 Tb5 Tb8 Tb7 108.1(3) . .
O9 Tb5 Tb8 Tb7 37.2(2) . .
O63 Tb5 Tb8 Tb7 -161.6(5) . .
O62 Tb5 Tb8 Tb7 -89.3(3) . .
Tb6 Tb5 Tb8 Tb7 69.946(19) . .
O53 Tb7 Tb8 O11 -14.4(5) . .
O10 Tb7 Tb8 O11 -157.7(5) . .
O9 Tb7 Tb8 O11 -78.6(5) . .
O22 Tb7 Tb8 O11 63.0(5) . .
O21 Tb7 Tb8 O11 148.2(5) . .
O30 Tb7 Tb8 O11 -132.9(5) . .
N9 Tb7 Tb8 O11 94.9(7) . .
Tb5 Tb7 Tb8 O11 -40.0(4) . .
Tb6 Tb7 Tb8 O11 -115.1(4) . .
O53 Tb7 Tb8 O50 0.9(4) . .
O10 Tb7 Tb8 O50 -142.4(5) . .
O9 Tb7 Tb8 O50 -63.3(4) . .
O22 Tb7 Tb8 O50 78.3(4) . .
O21 Tb7 Tb8 O50 163.5(4) . .
O30 Tb7 Tb8 O50 -117.7(4) . .
O11 Tb7 Tb8 O50 15.3(5) . .
N9 Tb7 Tb8 O50 110.2(7) . .
Tb5 Tb7 Tb8 O50 -24.7(3) . .
Tb6 Tb7 Tb8 O50 -99.8(3) . .
O53 Tb7 Tb8 O48 125.3(4) . .
O10 Tb7 Tb8 O48 -18.0(4) . .
O9 Tb7 Tb8 O48 61.1(3) . .
O22 Tb7 Tb8 O48 -157.3(4) . .
O21 Tb7 Tb8 O48 -72.1(3) . .
O30 Tb7 Tb8 O48 6.7(4) . .
O11 Tb7 Tb8 O48 139.7(5) . .
N9 Tb7 Tb8 O48 -125.4(6) . .
Tb5 Tb7 Tb8 O48 99.7(3) . .
Tb6 Tb7 Tb8 O48 24.6(3) . .
O53 Tb7 Tb8 O8 61.9(4) . .
O10 Tb7 Tb8 O8 -81.4(4) . .
O9 Tb7 Tb8 O8 -2.3(3) . .
O22 Tb7 Tb8 O8 139.3(3) . .
O21 Tb7 Tb8 O8 -135.5(3) . .
O30 Tb7 Tb8 O8 -56.7(4) . .
O11 Tb7 Tb8 O8 76.3(5) . .
N9 Tb7 Tb8 O8 171.2(6) . .
Tb5 Tb7 Tb8 O8 36.3(2) . .
Tb6 Tb7 Tb8 O8 -38.8(2) . .
O53 Tb7 Tb8 O46 -77.9(4) . .
O10 Tb7 Tb8 O46 138.8(4) . .
O9 Tb7 Tb8 O46 -142.2(3) . .
O22 Tb7 Tb8 O46 -0.5(3) . .
O21 Tb7 Tb8 O46 84.7(3) . .
O30 Tb7 Tb8 O46 163.5(4) . .
O11 Tb7 Tb8 O46 -63.5(5) . .
N9 Tb7 Tb8 O46 31.3(6) . .
Tb5 Tb7 Tb8 O46 -103.5(2) . .
Tb6 Tb7 Tb8 O46 -178.6(2) . .
O53 Tb7 Tb8 O10 143.3(5) . .
O9 Tb7 Tb8 O10 79.0(4) . .
O22 Tb7 Tb8 O10 -139.3(4) . .
O21 Tb7 Tb8 O10 -54.1(4) . .
O30 Tb7 Tb8 O10 24.7(5) . .
O11 Tb7 Tb8 O10 157.7(5) . .
N9 Tb7 Tb8 O10 -107.5(7) . .
Tb5 Tb7 Tb8 O10 117.7(4) . .
Tb6 Tb7 Tb8 O10 42.6(4) . .
O53 Tb7 Tb8 O27 -159.7(4) . .
O10 Tb7 Tb8 O27 57.0(4) . .
O9 Tb7 Tb8 O27 136.1(3) . .
O22 Tb7 Tb8 O27 -82.3(3) . .
O21 Tb7 Tb8 O27 2.9(3) . .
O30 Tb7 Tb8 O27 81.8(4) . .
O11 Tb7 Tb8 O27 -145.3(5) . .
N9 Tb7 Tb8 O27 -50.4(6) . .
Tb5 Tb7 Tb8 O27 174.7(2) . .
Tb6 Tb7 Tb8 O27 99.6(2) . .
O53 Tb7 Tb8 N12 -136.0(7) . .
O10 Tb7 Tb8 N12 80.8(7) . .
O9 Tb7 Tb8 N12 159.8(6) . .
O22 Tb7 Tb8 N12 -58.6(7) . .
O21 Tb7 Tb8 N12 26.7(6) . .
O30 Tb7 Tb8 N12 105.5(7) . .
O11 Tb7 Tb8 N12 -121.6(7) . .
N9 Tb7 Tb8 N12 -26.7(8) . .
Tb5 Tb7 Tb8 N12 -161.5(6) . .
Tb6 Tb7 Tb8 N12 123.4(6) . .
O53 Tb7 Tb8 Tb6 100.7(3) . .
O10 Tb7 Tb8 Tb6 -42.6(4) . .
O9 Tb7 Tb8 Tb6 36.4(2) . .
O22 Tb7 Tb8 Tb6 178.0(2) . .
O21 Tb7 Tb8 Tb6 -96.7(2) . .
O30 Tb7 Tb8 Tb6 -17.9(3) . .
O11 Tb7 Tb8 Tb6 115.1(4) . .
N9 Tb7 Tb8 Tb6 -150.1(6) . .
Tb5 Tb7 Tb8 Tb6 75.08(2) . .
O53 Tb7 Tb8 Tb5 25.6(3) . .
O10 Tb7 Tb8 Tb5 -117.7(4) . .
O9 Tb7 Tb8 Tb5 -38.6(2) . .
O22 Tb7 Tb8 Tb5 103.0(2) . .
O21 Tb7 Tb8 Tb5 -171.8(2) . .
O30 Tb7 Tb8 Tb5 -93.0(3) . .
O11 Tb7 Tb8 Tb5 40.0(4) . .
N9 Tb7 Tb8 Tb5 134.9(6) . .
Tb6 Tb7 Tb8 Tb5 -75.08(2) . .
O56 Tb9 Tb10 O13 -143.3(5) . .
O67 Tb9 Tb10 O13 139.5(4) . .
O55 Tb9 Tb10 O13 -19.1(4) . .
O15 Tb9 Tb10 O13 -158.3(5) . .
O66 Tb9 Tb10 O13 55.8(4) . .
O14 Tb9 Tb10 O13 -81.2(4) . .
N23 Tb9 Tb10 O13 74.6(9) . .
Tb11 Tb9 Tb10 O13 -42.5(3) . .
Tb12 Tb9 Tb10 O13 -117.3(3) . .
O56 Tb9 Tb10 O58 -1.4(4) . .
O67 Tb9 Tb10 O58 -78.6(4) . .
O55 Tb9 Tb10 O58 122.8(4) . .
O15 Tb9 Tb10 O58 -16.4(5) . .
O66 Tb9 Tb10 O58 -162.3(4) . .
O13 Tb9 Tb10 O58 141.9(4) . .
O14 Tb9 Tb10 O58 60.8(4) . .
N23 Tb9 Tb10 O58 -143.4(9) . .
Tb11 Tb9 Tb10 O58 99.4(3) . .
Tb12 Tb9 Tb10 O58 24.6(3) . .
O56 Tb9 Tb10 O36 161.1(4) . .
O67 Tb9 Tb10 O36 83.9(3) . .
O55 Tb9 Tb10 O36 -74.7(3) . .
O15 Tb9 Tb10 O36 146.1(4) . .
O66 Tb9 Tb10 O36 0.2(3) . .
O13 Tb9 Tb10 O36 -55.6(4) . .
O14 Tb9 Tb10 O36 -136.7(3) . .
N23 Tb9 Tb10 O36 19.1(9) . .
Tb11 Tb9 Tb10 O36 -98.1(2) . .
Tb12 Tb9 Tb10 O36 -172.9(2) . .
O56 Tb9 Tb10 O12 -64.3(4) . .
O67 Tb9 Tb10 O12 -141.6(4) . .
O55 Tb9 Tb10 O12 59.8(3) . .
O15 Tb9 Tb10 O12 -79.3(4) . .
O66 Tb9 Tb10 O12 134.7(3) . .
O13 Tb9 Tb10 O12 79.0(4) . .
O14 Tb9 Tb10 O12 -2.2(3) . .
N23 Tb9 Tb10 O12 153.6(9) . .
Tb11 Tb9 Tb10 O12 36.5(2) . .
Tb12 Tb9 Tb10 O12 -38.4(2) . .
O56 Tb9 Tb10 O15 15.0(5) . .
O67 Tb9 Tb10 O15 -62.2(4) . .
O55 Tb9 Tb10 O15 139.2(4) . .
O66 Tb9 Tb10 O15 -145.9(4) . .
O13 Tb9 Tb10 O15 158.3(5) . .
O14 Tb9 Tb10 O15 77.1(4) . .
N23 Tb9 Tb10 O15 -127.1(9) . .
Tb11 Tb9 Tb10 O15 115.8(4) . .
Tb12 Tb9 Tb10 O15 41.0(4) . .
O56 Tb9 Tb10 O68 79.7(4) . 2_755
O67 Tb9 Tb10 O68 2.4(4) . 2_755
O55 Tb9 Tb10 O68 -156.2(3) . 2_755
O15 Tb9 Tb10 O68 64.7(4) . 2_755
O66 Tb9 Tb10 O68 -81.3(3) . 2_755
O13 Tb9 Tb10 O68 -137.0(4) . 2_755
O14 Tb9 Tb10 O68 141.8(3) . 2_755
N23 Tb9 Tb10 O68 -62.4(9) . 2_755
Tb11 Tb9 Tb10 O68 -179.5(2) . 2_755
Tb12 Tb9 Tb10 O68 105.7(2) . 2_755
O56 Tb9 Tb10 O29 -118.8(4) . .
O67 Tb9 Tb10 O29 164.0(4) . .
O55 Tb9 Tb10 O29 5.4(4) . .
O15 Tb9 Tb10 O29 -133.8(5) . .
O66 Tb9 Tb10 O29 80.3(4) . .
O13 Tb9 Tb10 O29 24.5(4) . .
O14 Tb9 Tb10 O29 -56.7(4) . .
N23 Tb9 Tb10 O29 99.1(9) . .
Tb11 Tb9 Tb10 O29 -18.0(3) . .
Tb12 Tb9 Tb10 O29 -92.8(3) . .
O56 Tb9 Tb10 N21 111.6(7) . .
O67 Tb9 Tb10 N21 34.3(7) . .
O55 Tb9 Tb10 N21 -124.2(7) . .
O15 Tb9 Tb10 N21 96.6(7) . .
O66 Tb9 Tb10 N21 -49.3(7) . .
O13 Tb9 Tb10 N21 -105.1(7) . .
O14 Tb9 Tb10 N21 173.7(7) . .
N23 Tb9 Tb10 N21 -30.5(10) . .
Tb11 Tb9 Tb10 N21 -147.6(6) . .
Tb12 Tb9 Tb10 N21 137.6(6) . .
O56 Tb9 Tb10 Tb12 -26.0(3) . .
O67 Tb9 Tb10 Tb12 -103.2(3) . .
O55 Tb9 Tb10 Tb12 98.2(2) . .
O15 Tb9 Tb10 Tb12 -41.0(4) . .
O66 Tb9 Tb10 Tb12 173.1(2) . .
O13 Tb9 Tb10 Tb12 117.3(3) . .
O14 Tb9 Tb10 Tb12 36.1(2) . .
N23 Tb9 Tb10 Tb12 -168.1(8) . .
Tb11 Tb9 Tb10 Tb12 74.81(2) . .
O56 Tb9 Tb10 Tb11 -100.8(3) . .
O67 Tb9 Tb10 Tb11 -178.0(3) . .
O55 Tb9 Tb10 Tb11 23.4(2) . .
O15 Tb9 Tb10 Tb11 -115.8(4) . .
O66 Tb9 Tb10 Tb11 98.3(2) . .
O13 Tb9 Tb10 Tb11 42.5(3) . .
O14 Tb9 Tb10 Tb11 -38.7(2) . .
N23 Tb9 Tb10 Tb11 117.1(8) . .
Tb12 Tb9 Tb10 Tb11 -74.81(2) . .
O56 Tb9 Tb11 O14 13.4(5) . .
O67 Tb9 Tb11 O14 -100.0(8) . .
O55 Tb9 Tb11 O14 100.8(5) . .
O15 Tb9 Tb11 O14 -72.2(4) . .
O66 Tb9 Tb11 O14 164.8(5) . .
O13 Tb9 Tb11 O14 -141.8(5) . .
N23 Tb9 Tb11 O14 100.0(5) . .
Tb12 Tb9 Tb11 O14 -37.8(4) . .
Tb10 Tb9 Tb11 O14 -105.3(4) . .
O56 Tb9 Tb11 O13 155.2(5) . .
O67 Tb9 Tb11 O13 41.8(8) . .
O55 Tb9 Tb11 O13 -117.4(5) . .
O15 Tb9 Tb11 O13 69.6(4) . .
O66 Tb9 Tb11 O13 -53.5(5) . .
O14 Tb9 Tb11 O13 141.8(5) . .
N23 Tb9 Tb11 O13 -118.2(5) . .
Tb12 Tb9 Tb11 O13 103.9(4) . .
Tb10 Tb9 Tb11 O13 36.5(4) . .
O56 Tb9 Tb11 O12 82.9(4) . .
O67 Tb9 Tb11 O12 -30.6(7) . .
O55 Tb9 Tb11 O12 170.3(3) . .
O15 Tb9 Tb11 O12 -2.8(3) . .
O66 Tb9 Tb11 O12 -125.8(3) . .
O13 Tb9 Tb11 O12 -72.3(4) . .
O14 Tb9 Tb11 O12 69.4(4) . .
N23 Tb9 Tb11 O12 169.5(4) . .
Tb12 Tb9 Tb11 O12 31.6(2) . .
Tb10 Tb9 Tb11 O12 -35.9(2) . .
O56 Tb9 Tb11 O54 -64.7(4) . .
O67 Tb9 Tb11 O54 -178.1(7) . .
O55 Tb9 Tb11 O54 22.7(4) . .
O15 Tb9 Tb11 O54 -150.3(3) . .
O66 Tb9 Tb11 O54 86.6(3) . .
O13 Tb9 Tb11 O54 140.1(4) . .
O14 Tb9 Tb11 O54 -78.1(4) . .
N23 Tb9 Tb11 O54 21.9(4) . .
Tb12 Tb9 Tb11 O54 -115.9(2) . .
Tb10 Tb9 Tb11 O54 176.6(2) . .
O56 Tb9 Tb11 O37 -136.9(4) . 2_755
O67 Tb9 Tb11 O37 109.7(7) . 2_755
O55 Tb9 Tb11 O37 -49.5(4) . 2_755
O15 Tb9 Tb11 O37 137.5(3) . 2_755
O66 Tb9 Tb11 O37 14.4(4) . 2_755
O13 Tb9 Tb11 O37 67.9(4) . 2_755
O14 Tb9 Tb11 O37 -150.3(5) . 2_755
N23 Tb9 Tb11 O37 -50.3(4) . 2_755
Tb12 Tb9 Tb11 O37 171.9(2) . 2_755
Tb10 Tb9 Tb11 O37 104.4(2) . 2_755
O56 Tb9 Tb11 O28 142.8(5) . .
O67 Tb9 Tb11 O28 29.4(8) . .
O55 Tb9 Tb11 O28 -129.8(4) . .
O15 Tb9 Tb11 O28 57.1(4) . .
O66 Tb9 Tb11 O28 -65.9(4) . .
O13 Tb9 Tb11 O28 -12.4(5) . .
O14 Tb9 Tb11 O28 129.4(5) . .
N23 Tb9 Tb11 O28 -130.6(5) . .
Tb12 Tb9 Tb11 O28 91.5(3) . .
Tb10 Tb9 Tb11 O28 24.1(3) . .
O56 Tb9 Tb11 O34 17.4(5) . .
O67 Tb9 Tb11 O34 -96.0(8) . .
O55 Tb9 Tb11 O34 104.8(4) . .
O15 Tb9 Tb11 O34 -68.2(4) . .
O66 Tb9 Tb11 O34 168.7(4) . .
O13 Tb9 Tb11 O34 -137.8(5) . .
O14 Tb9 Tb11 O34 4.0(5) . .
N23 Tb9 Tb11 O34 104.0(5) . .
Tb12 Tb9 Tb11 O34 -33.8(3) . .
Tb10 Tb9 Tb11 O34 -101.3(3) . .
O56 Tb9 Tb11 O3 -90.2(6) . .
O67 Tb9 Tb11 O3 156.4(8) . .
O55 Tb9 Tb11 O3 -2.8(6) . .
O15 Tb9 Tb11 O3 -175.8(5) . .
O66 Tb9 Tb11 O3 61.1(6) . .
O13 Tb9 Tb11 O3 114.6(6) . .
O14 Tb9 Tb11 O3 -103.6(6) . .
N23 Tb9 Tb11 O3 -3.6(6) . .
Tb12 Tb9 Tb11 O3 -141.5(5) . .
Tb10 Tb9 Tb11 O3 151.1(5) . .
O56 Tb9 Tb11 Tb10 118.7(3) . .
O67 Tb9 Tb11 Tb10 5.3(7) . .
O55 Tb9 Tb11 Tb10 -153.9(3) . .
O15 Tb9 Tb11 Tb10 33.1(2) . .
O66 Tb9 Tb11 Tb10 -90.0(3) . .
O13 Tb9 Tb11 Tb10 -36.5(4) . .
O14 Tb9 Tb11 Tb10 105.3(4) . .
N23 Tb9 Tb11 Tb10 -154.7(3) . .
Tb12 Tb9 Tb11 Tb10 67.46(2) . .
O56 Tb9 Tb11 Tb12 51.3(3) . .
O67 Tb9 Tb11 Tb12 -62.2(7) . .
O55 Tb9 Tb11 Tb12 138.7(3) . .
O15 Tb9 Tb11 Tb12 -34.4(2) . .
O66 Tb9 Tb11 Tb12 -157.4(3) . .
O13 Tb9 Tb11 Tb12 -103.9(4) . .
O14 Tb9 Tb11 Tb12 37.8(4) . .
N23 Tb9 Tb11 Tb12 137.9(3) . .
Tb10 Tb9 Tb11 Tb12 -67.46(2) . .
O13 Tb10 Tb11 O14 82.3(4) . .
O58 Tb10 Tb11 O14 -73.2(4) . .
O36 Tb10 Tb11 O14 133.3(3) . .
O12 Tb10 Tb11 O14 -68.3(4) . .
O15 Tb10 Tb11 O14 6.7(3) . .
O68 Tb10 Tb11 O14 40.8(5) 2_755 .
O29 Tb10 Tb11 O14 -154.9(3) . .
N21 Tb10 Tb11 O14 -167.1(5) . .
Tb12 Tb10 Tb11 O14 -30.5(2) . .
Tb9 Tb10 Tb11 O14 40.0(2) . .
O58 Tb10 Tb11 O13 -155.5(5) . .
O36 Tb10 Tb11 O13 51.0(4) . .
O12 Tb10 Tb11 O13 -150.6(5) . .
O15 Tb10 Tb11 O13 -75.5(4) . .
O68 Tb10 Tb11 O13 -41.5(5) 2_755 .
O29 Tb10 Tb11 O13 122.9(4) . .
N21 Tb10 Tb11 O13 110.7(6) . .
Tb12 Tb10 Tb11 O13 -112.8(4) . .
Tb9 Tb10 Tb11 O13 -42.2(4) . .
O13 Tb10 Tb11 O12 150.6(5) . .
O58 Tb10 Tb11 O12 -4.9(5) . .
O36 Tb10 Tb11 O12 -158.4(4) . .
O15 Tb10 Tb11 O12 75.0(4) . .
O68 Tb10 Tb11 O12 109.1(5) 2_755 .
O29 Tb10 Tb11 O12 -86.6(4) . .
N21 Tb10 Tb11 O12 -98.8(6) . .
Tb12 Tb10 Tb11 O12 37.8(4) . .
Tb9 Tb10 Tb11 O12 108.3(4) . .
O13 Tb10 Tb11 O54 36.5(5) . .
O58 Tb10 Tb11 O54 -119.0(5) . .
O36 Tb10 Tb11 O54 87.6(5) . .
O12 Tb10 Tb11 O54 -114.0(5) . .
O15 Tb10 Tb11 O54 -39.0(4) . .
O68 Tb10 Tb11 O54 -5.0(6) 2_755 .
O29 Tb10 Tb11 O54 159.4(5) . .
N21 Tb10 Tb11 O54 147.2(6) . .
Tb12 Tb10 Tb11 O54 -76.2(4) . .
Tb9 Tb10 Tb11 O54 -5.7(4) . .
O13 Tb10 Tb11 O37 -40.9(4) . 2_755
O58 Tb10 Tb11 O37 163.6(4) . 2_755
O36 Tb10 Tb11 O37 10.1(3) . 2_755
O12 Tb10 Tb11 O37 168.5(5) . 2_755
O15 Tb10 Tb11 O37 -116.4(3) . 2_755
O68 Tb10 Tb11 O37 -82.4(5) 2_755 2_755
O29 Tb10 Tb11 O37 82.0(3) . 2_755
N21 Tb10 Tb11 O37 69.7(5) . 2_755
Tb12 Tb10 Tb11 O37 -153.7(2) . 2_755
Tb9 Tb10 Tb11 O37 -83.2(2) . 2_755
O13 Tb10 Tb11 O28 -117.9(4) . .
O58 Tb10 Tb11 O28 86.6(4) . .
O36 Tb10 Tb11 O28 -66.9(3) . .
O12 Tb10 Tb11 O28 91.5(5) . .
O15 Tb10 Tb11 O28 166.6(3) . .
O68 Tb10 Tb11 O28 -159.4(5) 2_755 .
O29 Tb10 Tb11 O28 5.0(3) . .
N21 Tb10 Tb11 O28 -7.2(5) . .
Tb12 Tb10 Tb11 O28 129.3(3) . .
Tb9 Tb10 Tb11 O28 -160.2(3) . .
O13 Tb10 Tb11 O34 157.7(4) . .
O58 Tb10 Tb11 O34 2.2(4) . .
O36 Tb10 Tb11 O34 -151.3(3) . .
O12 Tb10 Tb11 O34 7.1(5) . .
O15 Tb10 Tb11 O34 82.1(3) . .
O68 Tb10 Tb11 O34 116.2(5) 2_755 .
O29 Tb10 Tb11 O34 -79.5(3) . .
N21 Tb10 Tb11 O34 -91.7(5) . .
Tb12 Tb10 Tb11 O34 44.9(2) . .
Tb9 Tb10 Tb11 O34 115.4(2) . .
O13 Tb10 Tb11 O3 -121.8(5) . .
O58 Tb10 Tb11 O3 82.7(4) . .
O36 Tb10 Tb11 O3 -70.8(4) . .
O12 Tb10 Tb11 O3 87.6(5) . .
O15 Tb10 Tb11 O3 162.6(4) . .
O68 Tb10 Tb11 O3 -163.3(5) 2_755 .
O29 Tb10 Tb11 O3 1.0(4) . .
N21 Tb10 Tb11 O3 -11.2(5) . .
Tb12 Tb10 Tb11 O3 125.4(3) . .
Tb9 Tb10 Tb11 O3 -164.1(3) . .
O13 Tb10 Tb11 Tb9 42.2(4) . .
O58 Tb10 Tb11 Tb9 -113.2(3) . .
O36 Tb10 Tb11 Tb9 93.3(2) . .
O12 Tb10 Tb11 Tb9 -108.3(4) . .
O15 Tb10 Tb11 Tb9 -33.3(2) . .
O68 Tb10 Tb11 Tb9 0.8(4) 2_755 .
O29 Tb10 Tb11 Tb9 165.1(2) . .
N21 Tb10 Tb11 Tb9 152.9(4) . .
Tb12 Tb10 Tb11 Tb9 -70.53(2) . .
O13 Tb10 Tb11 Tb12 112.8(4) . .
O58 Tb10 Tb11 Tb12 -42.7(3) . .
O36 Tb10 Tb11 Tb12 163.8(2) . .
O12 Tb10 Tb11 Tb12 -37.8(4) . .
O15 Tb10 Tb11 Tb12 37.2(2) . .
O68 Tb10 Tb11 Tb12 71.3(4) 2_755 .
O29 Tb10 Tb11 Tb12 -124.3(2) . .
N21 Tb10 Tb11 Tb12 -136.6(4) . .
Tb9 Tb10 Tb11 Tb12 70.53(2) . .
O13 Tb10 Tb12 O57 59.5(5) . .
O58 Tb10 Tb12 O57 -129.7(5) . .
O36 Tb10 Tb12 O57 46.5(7) . .
O12 Tb10 Tb12 O57 130.2(6) . .
O15 Tb10 Tb12 O57 -12.1(6) . .
O68 Tb10 Tb12 O57 -50.1(5) 2_755 .
O29 Tb10 Tb12 O57 150.1(5) . .
N21 Tb10 Tb12 O57 -123.0(6) . .
Tb11 Tb10 Tb12 O57 93.1(4) . .
Tb9 Tb10 Tb12 O57 27.5(4) . .
O13 Tb10 Tb12 O59 -158.1(4) . .
O58 Tb10 Tb12 O59 12.7(4) . .
O36 Tb10 Tb12 O59 -171.1(7) . .
O12 Tb10 Tb12 O59 -87.4(5) . .
O15 Tb10 Tb12 O59 130.3(5) . .
O68 Tb10 Tb12 O59 92.3(4) 2_755 .
O29 Tb10 Tb12 O59 -67.5(4) . .
N21 Tb10 Tb12 O59 19.3(5) . .
Tb11 Tb10 Tb12 O59 -124.5(3) . .
Tb9 Tb10 Tb12 O59 169.9(3) . .
O13 Tb10 Tb12 O15 71.6(5) . .
O58 Tb10 Tb12 O15 -117.5(5) . .
O36 Tb10 Tb12 O15 58.6(7) . .
O12 Tb10 Tb12 O15 142.3(6) . .
O68 Tb10 Tb12 O15 -37.9(5) 2_755 .
O29 Tb10 Tb12 O15 162.2(5) . .
N21 Tb10 Tb12 O15 -110.9(6) . .
Tb11 Tb10 Tb12 O15 105.2(4) . .
Tb9 Tb10 Tb12 O15 39.6(4) . .
O13 Tb10 Tb12 O12 -70.7(5) . .
O58 Tb10 Tb12 O12 100.2(5) . .
O36 Tb10 Tb12 O12 -83.7(7) . .
O15 Tb10 Tb12 O12 -142.3(6) . .
O68 Tb10 Tb12 O12 179.8(5) 2_755 .
O29 Tb10 Tb12 O12 19.9(5) . .
N21 Tb10 Tb12 O12 106.8(6) . .
Tb11 Tb10 Tb12 O12 -37.1(4) . .
Tb9 Tb10 Tb12 O12 -102.7(4) . .
O13 Tb10 Tb12 O35 -79.3(4) . .
O58 Tb10 Tb12 O35 91.6(4) . .
O36 Tb10 Tb12 O35 -92.3(7) . .
O12 Tb10 Tb12 O35 -8.6(5) . .
O15 Tb10 Tb12 O35 -150.9(5) . .
O68 Tb10 Tb12 O35 171.2(4) 2_755 .
O29 Tb10 Tb12 O35 11.3(4) . .
N21 Tb10 Tb12 O35 98.2(5) . .
Tb11 Tb10 Tb12 O35 -45.7(3) . .
Tb9 Tb10 Tb12 O35 -111.3(3) . .
O13 Tb10 Tb12 O14 -4.1(3) . .
O58 Tb10 Tb12 O14 166.8(3) . .
O36 Tb10 Tb12 O14 -17.1(6) . .
O12 Tb10 Tb12 O14 66.6(5) . .
O15 Tb10 Tb12 O14 -75.7(5) . .
O68 Tb10 Tb12 O14 -113.6(3) 2_755 .
O29 Tb10 Tb12 O14 86.5(3) . .
N21 Tb10 Tb12 O14 173.4(5) . .
Tb11 Tb10 Tb12 O14 29.54(19) . .
Tb9 Tb10 Tb12 O14 -36.1(2) . .
O13 Tb10 Tb12 O65 -167.2(5) . .
O58 Tb10 Tb12 O65 3.7(5) . .
O36 Tb10 Tb12 O65 179.8(7) . .
O12 Tb10 Tb12 O65 -96.5(6) . .
O15 Tb10 Tb12 O65 121.2(6) . .
O68 Tb10 Tb12 O65 83.3(5) 2_755 .
O29 Tb10 Tb12 O65 -76.6(5) . .
N21 Tb10 Tb12 O65 10.3(6) . .
Tb11 Tb10 Tb12 O65 -133.5(5) . .
Tb9 Tb10 Tb12 O65 160.8(5) . .
O13 Tb10 Tb12 O64 130.4(4) . .
O58 Tb10 Tb12 O64 -58.8(4) . .
O36 Tb10 Tb12 O64 117.4(7) . .
O12 Tb10 Tb12 O64 -158.9(5) . .
O15 Tb10 Tb12 O64 58.8(5) . .
O68 Tb10 Tb12 O64 20.8(4) 2_755 .
O29 Tb10 Tb12 O64 -139.0(4) . .
N21 Tb10 Tb12 O64 -52.1(5) . .
Tb11 Tb10 Tb12 O64 164.0(3) . .
Tb9 Tb10 Tb12 O64 98.4(3) . .
O13 Tb10 Tb12 Tb9 32.1(2) . .
O58 Tb10 Tb12 Tb9 -157.1(3) . .
O36 Tb10 Tb12 Tb9 19.0(6) . .
O12 Tb10 Tb12 Tb9 102.7(4) . .
O15 Tb10 Tb12 Tb9 -39.6(4) . .
O68 Tb10 Tb12 Tb9 -77.5(3) 2_755 .
O29 Tb10 Tb12 Tb9 122.6(3) . .
N21 Tb10 Tb12 Tb9 -150.5(4) . .
Tb11 Tb10 Tb12 Tb9 65.66(2) . .
O13 Tb10 Tb12 Tb11 -33.6(2) . .
O58 Tb10 Tb12 Tb11 137.2(3) . .
O36 Tb10 Tb12 Tb11 -46.6(6) . .
O12 Tb10 Tb12 Tb11 37.1(4) . .
O15 Tb10 Tb12 Tb11 -105.2(4) . .
O68 Tb10 Tb12 Tb11 -143.2(3) 2_755 .
O29 Tb10 Tb12 Tb11 56.9(3) . .
N21 Tb10 Tb12 Tb11 143.8(4) . .
Tb9 Tb10 Tb12 Tb11 -65.66(2) . .
O56 Tb9 Tb12 O57 1.0(4) . .
O67 Tb9 Tb12 O57 -67.3(4) . .
O55 Tb9 Tb12 O57 97.1(4) . .
O15 Tb9 Tb12 O57 -116.0(5) . .
O66 Tb9 Tb12 O57 -172.0(6) . .
O13 Tb9 Tb12 O57 172.1(4) . .
O14 Tb9 Tb12 O57 93.2(5) . .
N23 Tb9 Tb12 O57 15.5(6) . .
Tb11 Tb9 Tb12 O57 132.4(3) . .
Tb10 Tb9 Tb12 O57 -156.9(3) . .
O56 Tb9 Tb12 O59 144.2(5) . .
O67 Tb9 Tb12 O59 75.9(5) . .
O55 Tb9 Tb12 O59 -119.7(5) . .
O15 Tb9 Tb12 O59 27.2(5) . .
O66 Tb9 Tb12 O59 -28.8(7) . .
O13 Tb9 Tb12 O59 -44.6(4) . .
O14 Tb9 Tb12 O59 -123.6(5) . .
N23 Tb9 Tb12 O59 158.7(7) . .
Tb11 Tb9 Tb12 O59 -84.4(4) . .
Tb10 Tb9 Tb12 O59 -13.7(4) . .
O56 Tb9 Tb12 O15 117.0(5) . .
O67 Tb9 Tb12 O15 48.7(5) . .
O55 Tb9 Tb12 O15 -146.9(5) . .
O66 Tb9 Tb12 O15 -56.1(7) . .
O13 Tb9 Tb12 O15 -71.9(4) . .
O14 Tb9 Tb12 O15 -150.9(5) . .
N23 Tb9 Tb12 O15 131.5(6) . .
Tb11 Tb9 Tb12 O15 -111.6(4) . .
Tb10 Tb9 Tb12 O15 -40.9(4) . .
O56 Tb9 Tb12 O12 -163.6(4) . .
O67 Tb9 Tb12 O12 128.1(3) . .
O55 Tb9 Tb12 O12 -67.5(4) . .
O15 Tb9 Tb12 O12 79.4(4) . .
O66 Tb9 Tb12 O12 23.3(6) . .
O13 Tb9 Tb12 O12 7.5(3) . .
O14 Tb9 Tb12 O12 -71.5(4) . .
N23 Tb9 Tb12 O12 -149.1(6) . .
Tb11 Tb9 Tb12 O12 -32.2(2) . .
Tb10 Tb9 Tb12 O12 38.5(2) . .
O56 Tb9 Tb12 O35 -98.6(4) . .
O67 Tb9 Tb12 O35 -166.9(4) . .
O55 Tb9 Tb12 O35 -2.5(4) . .
O15 Tb9 Tb12 O35 144.4(5) . .
O66 Tb9 Tb12 O35 88.3(6) . .
O13 Tb9 Tb12 O35 72.5(4) . .
O14 Tb9 Tb12 O35 -6.5(4) . .
N23 Tb9 Tb12 O35 -84.1(6) . .
Tb11 Tb9 Tb12 O35 32.8(3) . .
Tb10 Tb9 Tb12 O35 103.5(3) . .
O56 Tb9 Tb12 O14 -92.1(4) . .
O67 Tb9 Tb12 O14 -160.4(4) . .
O55 Tb9 Tb12 O14 4.0(4) . .
O15 Tb9 Tb12 O14 150.9(5) . .
O66 Tb9 Tb12 O14 94.8(6) . .
O13 Tb9 Tb12 O14 79.0(4) . .
N23 Tb9 Tb12 O14 -77.6(6) . .
Tb11 Tb9 Tb12 O14 39.3(3) . .
Tb10 Tb9 Tb12 O14 110.0(3) . .
O56 Tb9 Tb12 O65 -4.4(6) . .
O67 Tb9 Tb12 O65 -72.6(5) . .
O55 Tb9 Tb12 O65 91.8(6) . .
O15 Tb9 Tb12 O65 -121.4(6) . .
O66 Tb9 Tb12 O65 -177.4(7) . .
O13 Tb9 Tb12 O65 166.8(5) . .
O14 Tb9 Tb12 O65 87.8(6) . .
N23 Tb9 Tb12 O65 10.1(7) . .
Tb11 Tb9 Tb12 O65 127.1(5) . .
Tb10 Tb9 Tb12 O65 -162.3(5) . .
O56 Tb9 Tb12 O64 71.2(4) . .
O67 Tb9 Tb12 O64 2.9(4) . .
O55 Tb9 Tb12 O64 167.3(4) . .
O15 Tb9 Tb12 O64 -45.8(5) . .
O66 Tb9 Tb12 O64 -101.9(6) . .
O13 Tb9 Tb12 O64 -117.7(4) . .
O14 Tb9 Tb12 O64 163.3(4) . .
N23 Tb9 Tb12 O64 85.7(6) . .
Tb11 Tb9 Tb12 O64 -157.4(3) . .
Tb10 Tb9 Tb12 O64 -86.7(3) . .
O56 Tb9 Tb12 Tb10 157.9(3) . .
O67 Tb9 Tb12 Tb10 89.6(2) . .
O55 Tb9 Tb12 Tb10 -106.0(3) . .
O15 Tb9 Tb12 Tb10 40.9(4) . .
O66 Tb9 Tb12 Tb10 -15.2(5) . .
O13 Tb9 Tb12 Tb10 -31.0(2) . .
O14 Tb9 Tb12 Tb10 -110.0(3) . .
N23 Tb9 Tb12 Tb10 172.4(5) . .
Tb11 Tb9 Tb12 Tb10 -70.68(2) . .
O56 Tb9 Tb12 Tb11 -131.4(3) . .
O67 Tb9 Tb12 Tb11 160.3(2) . .
O55 Tb9 Tb12 Tb11 -35.3(3) . .
O15 Tb9 Tb12 Tb11 111.6(4) . .
O66 Tb9 Tb12 Tb11 55.5(5) . .
O13 Tb9 Tb12 Tb11 39.7(2) . .
O14 Tb9 Tb12 Tb11 -39.3(3) . .
N23 Tb9 Tb12 Tb11 -116.9(5) . .
Tb10 Tb9 Tb12 Tb11 70.68(2) . .
O14 Tb11 Tb12 O57 -2.8(4) . .
O13 Tb11 Tb12 O57 -88.4(4) . .
O12 Tb11 Tb12 O57 -162.5(5) . .
O54 Tb11 Tb12 O57 21.4(3) . .
O37 Tb11 Tb12 O57 -63.8(6) 2_755 .
O28 Tb11 Tb12 O57 -171.9(3) . .
O34 Tb11 Tb12 O57 102.1(4) . .
O3 Tb11 Tb12 O57 111.9(4) . .
Tb9 Tb11 Tb12 O57 -47.7(3) . .
Tb10 Tb11 Tb12 O57 -121.6(3) . .
O14 Tb11 Tb12 O59 175.9(4) . .
O13 Tb11 Tb12 O59 90.3(3) . .
O12 Tb11 Tb12 O59 16.2(4) . .
O54 Tb11 Tb12 O59 -159.9(3) . .
O37 Tb11 Tb12 O59 114.9(5) 2_755 .
O28 Tb11 Tb12 O59 6.8(3) . .
O34 Tb11 Tb12 O59 -79.2(4) . .
O3 Tb11 Tb12 O59 -69.4(4) . .
Tb9 Tb11 Tb12 O59 131.0(2) . .
Tb10 Tb11 Tb12 O59 57.1(2) . .
O14 Tb11 Tb12 O15 80.5(4) . .
O13 Tb11 Tb12 O15 -5.1(4) . .
O12 Tb11 Tb12 O15 -79.2(4) . .
O54 Tb11 Tb12 O15 104.6(3) . .
O37 Tb11 Tb12 O15 19.5(6) 2_755 .
O28 Tb11 Tb12 O15 -88.6(3) . .
O34 Tb11 Tb12 O15 -174.6(4) . .
O3 Tb11 Tb12 O15 -164.8(4) . .
Tb9 Tb11 Tb12 O15 35.6(3) . .
Tb10 Tb11 Tb12 O15 -38.3(3) . .
O14 Tb11 Tb12 O12 159.7(5) . .
O13 Tb11 Tb12 O12 74.1(4) . .
O54 Tb11 Tb12 O12 -176.1(4) . .
O37 Tb11 Tb12 O12 98.7(6) 2_755 .
O28 Tb11 Tb12 O12 -9.4(4) . .
O34 Tb11 Tb12 O12 -95.4(5) . .
O3 Tb11 Tb12 O12 -85.6(5) . .
Tb9 Tb11 Tb12 O12 114.8(4) . .
Tb10 Tb11 Tb12 O12 40.9(4) . .
O14 Tb11 Tb12 O35 -105.0(5) . .
O13 Tb11 Tb12 O35 169.4(4) . .
O12 Tb11 Tb12 O35 95.3(5) . .
O54 Tb11 Tb12 O35 -80.8(4) . .
O37 Tb11 Tb12 O35 -166.0(6) 2_755 .
O28 Tb11 Tb12 O35 85.9(3) . .
O34 Tb11 Tb12 O35 -0.1(4) . .
O3 Tb11 Tb12 O35 9.7(4) . .
Tb9 Tb11 Tb12 O35 -149.9(3) . .
Tb10 Tb11 Tb12 O35 136.2(3) . .
O13 Tb11 Tb12 O14 -85.6(4) . .
O12 Tb11 Tb12 O14 -159.7(5) . .
O54 Tb11 Tb12 O14 24.2(4) . .
O37 Tb11 Tb12 O14 -61.0(6) 2_755 .
O28 Tb11 Tb12 O14 -169.1(4) . .
O34 Tb11 Tb12 O14 104.9(5) . .
O3 Tb11 Tb12 O14 114.7(5) . .
Tb9 Tb11 Tb12 O14 -44.9(4) . .
Tb10 Tb11 Tb12 O14 -118.8(4) . .
O14 Tb11 Tb12 O65 -94.5(5) . .
O13 Tb11 Tb12 O65 180.0(4) . .
O12 Tb11 Tb12 O65 105.9(5) . .
O54 Tb11 Tb12 O65 -70.3(4) . .
O37 Tb11 Tb12 O65 -155.5(6) 2_755 .
O28 Tb11 Tb12 O65 96.5(4) . .
O34 Tb11 Tb12 O65 10.5(5) . .
O3 Tb11 Tb12 O65 20.2(5) . .
Tb9 Tb11 Tb12 O65 -139.4(4) . .
Tb10 Tb11 Tb12 O65 146.8(4) . .
O14 Tb11 Tb12 O64 88.7(7) . .
O13 Tb11 Tb12 O64 3.2(6) . .
O12 Tb11 Tb12 O64 -70.9(7) . .
O54 Tb11 Tb12 O64 112.9(6) . .
O37 Tb11 Tb12 O64 27.7(8) 2_755 .
O28 Tb11 Tb12 O64 -80.3(6) . .
O34 Tb11 Tb12 O64 -166.3(7) . .
O3 Tb11 Tb12 O64 -156.5(7) . .
Tb9 Tb11 Tb12 O64 43.8(6) . .
Tb10 Tb11 Tb12 O64 -30.0(6) . .
O14 Tb11 Tb12 Tb10 118.8(4) . .
O13 Tb11 Tb12 Tb10 33.2(2) . .
O12 Tb11 Tb12 Tb10 -40.9(4) . .
O54 Tb11 Tb12 Tb10 143.0(2) . .
O37 Tb11 Tb12 Tb10 57.8(5) 2_755 .
O28 Tb11 Tb12 Tb10 -50.3(2) . .
O34 Tb11 Tb12 Tb10 -136.3(3) . .
O3 Tb11 Tb12 Tb10 -126.5(3) . .
Tb9 Tb11 Tb12 Tb10 73.87(2) . .
O14 Tb11 Tb12 Tb9 44.9(4) . .
O13 Tb11 Tb12 Tb9 -40.7(2) . .
O12 Tb11 Tb12 Tb9 -114.8(4) . .
O54 Tb11 Tb12 Tb9 69.1(2) . .
O37 Tb11 Tb12 Tb9 -16.1(5) 2_755 .
O28 Tb11 Tb12 Tb9 -124.2(2) . .
O34 Tb11 Tb12 Tb9 149.9(3) . .
O3 Tb11 Tb12 Tb9 159.6(3) . .
Tb10 Tb11 Tb12 Tb9 -73.87(2) . .
O2 Zn3 Zn4 O3 179.8(6) . .
N16 Zn3 Zn4 O3 -139.8(6) . .
N13 Zn3 Zn4 O3 39.2(6) . .
O31 Zn3 Zn4 O3 113.0(5) . .
O28 Zn3 Zn4 O3 -65.2(5) . .
O3 Zn3 Zn4 O2 -179.8(6) . .
N16 Zn3 Zn4 O2 40.4(6) . .
N13 Zn3 Zn4 O2 -140.6(6) . .
O31 Zn3 Zn4 O2 -66.7(5) . .
O28 Zn3 Zn4 O2 115.0(5) . .
O3 Zn3 Zn4 N19 142.9(6) . .
O2 Zn3 Zn4 N19 -37.3(6) . .
N16 Zn3 Zn4 N19 3.1(6) . .
N13 Zn3 Zn4 N19 -177.9(6) . .
O31 Zn3 Zn4 N19 -104.1(5) . .
O28 Zn3 Zn4 N19 77.7(5) . .
O3 Zn3 Zn4 O34 66.1(5) . .
O2 Zn3 Zn4 O34 -114.2(5) . .
N16 Zn3 Zn4 O34 -73.8(5) . .
N13 Zn3 Zn4 O34 105.2(5) . .
O31 Zn3 Zn4 O34 179.1(4) . .
O28 Zn3 Zn4 O34 0.9(4) . .
O3 Zn3 Zn4 O32 -113.1(5) . .
O2 Zn3 Zn4 O32 66.7(5) . .
N16 Zn3 Zn4 O32 107.1(5) . .
N13 Zn3 Zn4 O32 -73.9(5) . .
O31 Zn3 Zn4 O32 0.0(4) . .
O28 Zn3 Zn4 O32 -178.3(4) . .
O3 Zn3 Zn4 N17 -37.0(7) . .
O2 Zn3 Zn4 N17 142.7(7) . .
N16 Zn3 Zn4 N17 -176.8(7) . .
N13 Zn3 Zn4 N17 2.2(6) . .
O31 Zn3 Zn4 N17 76.0(6) . .
O28 Zn3 Zn4 N17 -102.2(6) . .
O1 Zn1 O1 Zn2 0.000(4) 2_755 .
N2 Zn1 O1 Zn2 -150.9(4) . .
N2 Zn1 O1 Zn2 93.6(8) 2_755 .
O17 Zn1 O1 Zn2 -75.6(4) . .
O17 Zn1 O1 Zn2 109.7(4) 2_755 .
O1 Zn1 O1 Tb4 -110.4(5) 2_755 2_755
N2 Zn1 O1 Tb4 98.7(4) . 2_755
N2 Zn1 O1 Tb4 -16.9(10) 2_755 2_755
O17 Zn1 O1 Tb4 174.0(3) . 2_755
O17 Zn1 O1 Tb4 -0.8(4) 2_755 2_755
O1 Zn2 O1 Zn1 0.000(4) 2_755 .
N3 Zn2 O1 Zn1 -96.2(9) 2_755 .
N3 Zn2 O1 Zn1 155.4(4) . .
O18 Zn2 O1 Zn1 76.7(4) . .
O18 Zn2 O1 Zn1 -113.9(4) 2_755 .
O1 Zn2 O1 Tb4 112.9(5) 2_755 2_755
N3 Zn2 O1 Tb4 16.6(11) 2_755 2_755
N3 Zn2 O1 Tb4 -91.7(4) . 2_755
O18 Zn2 O1 Tb4 -170.4(3) . 2_755
O18 Zn2 O1 Tb4 -1.0(3) 2_755 2_755
O3 Zn4 O2 Zn3 -0.2(4) . .
N19 Zn4 O2 Zn3 152.8(4) . .
O34 Zn4 O2 Zn3 76.5(5) . .
O32 Zn4 O2 Zn3 -112.1(4) . .
N17 Zn4 O2 Zn3 -97.2(9) . .
O3 Zn4 O2 Tb6 111.2(4) . .
N19 Zn4 O2 Tb6 -95.8(4) . .
O34 Zn4 O2 Tb6 -172.2(3) . .
O32 Zn4 O2 Tb6 -0.7(4) . .
N17 Zn4 O2 Tb6 14.1(11) . .
Zn3 Zn4 O2 Tb6 111.4(5) . .
O3 Zn3 O2 Zn4 0.2(4) . .
N16 Zn3 O2 Zn4 -151.0(5) . .
N13 Zn3 O2 Zn4 94.9(9) . .
O31 Zn3 O2 Zn4 111.2(4) . .
O28 Zn3 O2 Zn4 -73.9(5) . .
O3 Zn3 O2 Tb6 -110.5(5) . .
N16 Zn3 O2 Tb6 98.3(5) . .
N13 Zn3 O2 Tb6 -15.7(11) . .
O31 Zn3 O2 Tb6 0.5(4) . .
O28 Zn3 O2 Tb6 175.4(4) . .
Zn4 Zn3 O2 Tb6 -110.6(5) . .
O8 Tb6 O2 Zn4 45.6(7) . .
O10 Tb6 O2 Zn4 -157.3(4) . .
O49 Tb6 O2 Zn4 94.8(4) . .
O25 Tb6 O2 Zn4 170.6(5) . .
O9 Tb6 O2 Zn4 -51.7(5) . .
O31 Tb6 O2 Zn4 -102.8(5) . .
O32 Tb6 O2 Zn4 0.7(3) . .
Tb8 Tb6 O2 Zn4 118.5(5) . .
Tb7 Tb6 O2 Zn4 -98.4(3) . .
Tb5 Tb6 O2 Zn4 -5.9(6) . .
O8 Tb6 O2 Zn3 147.9(4) . .
O10 Tb6 O2 Zn3 -54.9(7) . .
O49 Tb6 O2 Zn3 -162.9(5) . .
O25 Tb6 O2 Zn3 -87.1(4) . .
O9 Tb6 O2 Zn3 50.6(5) . .
O31 Tb6 O2 Zn3 -0.5(4) . .
O32 Tb6 O2 Zn3 103.0(5) . .
Tb8 Tb6 O2 Zn3 -139.2(3) . .
Tb7 Tb6 O2 Zn3 4.0(6) . .
Tb5 Tb6 O2 Zn3 96.4(4) . .
O2 Zn3 O3 Zn4 -0.2(4) . .
N16 Zn3 O3 Zn4 92.9(8) . .
N13 Zn3 O3 Zn4 -152.3(5) . .
O31 Zn3 O3 Zn4 -75.9(5) . .
O28 Zn3 O3 Zn4 112.0(5) . .
O2 Zn3 O3 Tb11 -111.6(4) . .
N16 Zn3 O3 Tb11 -18.6(10) . .
N13 Zn3 O3 Tb11 96.2(5) . .
O31 Zn3 O3 Tb11 172.6(3) . .
O28 Zn3 O3 Tb11 0.5(4) . .
Zn4 Zn3 O3 Tb11 -111.5(6) . .
O2 Zn4 O3 Zn3 0.2(4) . .
N19 Zn4 O3 Zn3 -88.8(9) . .
O34 Zn4 O3 Zn3 -112.9(5) . .
O32 Zn4 O3 Zn3 76.9(5) . .
N17 Zn4 O3 Zn3 154.3(5) . .
O2 Zn4 O3 Tb11 113.9(5) . .
N19 Zn4 O3 Tb11 25.0(11) . .
O34 Zn4 O3 Tb11 0.9(4) . .
O32 Zn4 O3 Tb11 -169.4(4) . .
N17 Zn4 O3 Tb11 -91.9(5) . .
Zn3 Zn4 O3 Tb11 113.7(6) . .
O14 Tb11 O3 Zn3 145.7(4) . .
O13 Tb11 O3 Zn3 -52.0(8) . .
O12 Tb11 O3 Zn3 50.5(5) . .
O54 Tb11 O3 Zn3 -163.6(5) . .
O37 Tb11 O3 Zn3 -88.7(4) 2_755 .
O28 Tb11 O3 Zn3 -0.5(4) . .
O34 Tb11 O3 Zn3 103.5(5) . .
Tb9 Tb11 O3 Zn3 -137.7(4) . .
Tb10 Tb11 O3 Zn3 3.5(6) . .
Tb12 Tb11 O3 Zn3 93.5(4) . .
O14 Tb11 O3 Zn4 41.4(7) . .
O13 Tb11 O3 Zn4 -156.3(4) . .
O12 Tb11 O3 Zn4 -53.8(5) . .
O54 Tb11 O3 Zn4 92.1(4) . .
O37 Tb11 O3 Zn4 167.0(5) 2_755 .
O28 Tb11 O3 Zn4 -104.8(5) . .
O34 Tb11 O3 Zn4 -0.8(4) . .
Tb9 Tb11 O3 Zn4 117.9(5) . .
Tb10 Tb11 O3 Zn4 -100.8(3) . .
Tb12 Tb11 O3 Zn4 -10.8(6) . .
O5 Tb1 O4 Tb4 -88.9(4) . .
O40 Tb1 O4 Tb4 177.2(4) . .
O38 Tb1 O4 Tb4 -7.7(7) . .
O19 Tb1 O4 Tb4 67.1(4) . .
O7 Tb1 O4 Tb4 -13.5(3) . .
O60 Tb1 O4 Tb4 121.7(4) . .
O61 Tb1 O4 Tb4 -130.9(5) . .
O5 Tb1 O4 Tb3 18.5(3) . .
O40 Tb1 O4 Tb3 -75.4(3) . .
O38 Tb1 O4 Tb3 99.7(5) . .
O19 Tb1 O4 Tb3 174.4(4) . .
O7 Tb1 O4 Tb3 93.8(4) . .
O60 Tb1 O4 Tb3 -130.9(3) . .
O61 Tb1 O4 Tb3 -23.5(6) . .
O43 Tb4 O4 Tb1 -156.0(4) . .
O6 Tb4 O4 Tb1 85.9(4) . .
O7 Tb4 O4 Tb1 13.8(3) . .
O20 Tb4 O4 Tb1 144.3(3) . .
O18 Tb4 O4 Tb1 -65.7(4) . .
O17 Tb4 O4 Tb1 16.5(7) . .
O1 Tb4 O4 Tb1 -104.5(5) 2_755 .
Tb3 Tb4 O4 Tb1 111.5(5) . .
O43 Tb4 O4 Tb3 92.5(3) . .
O6 Tb4 O4 Tb3 -25.5(3) . .
O7 Tb4 O4 Tb3 -97.7(3) . .
O20 Tb4 O4 Tb3 32.9(5) . .
O18 Tb4 O4 Tb3 -177.2(4) . .
O17 Tb4 O4 Tb3 -94.9(5) . .
O1 Tb4 O4 Tb3 144.0(4) 2_755 .
O41 Tb3 O4 Tb1 78.2(4) . .
O5 Tb3 O4 Tb1 -18.5(3) . .
O42 Tb3 O4 Tb1 -176.5(4) . .
O45 Tb3 O4 Tb1 27.2(6) . .
O6 Tb3 O4 Tb1 -92.2(4) . .
O23 Tb3 O4 Tb1 -135.0(4) . .
N7 Tb3 O4 Tb1 133.6(4) . .
Tb4 Tb3 O4 Tb1 -117.5(5) . .
O41 Tb3 O4 Tb4 -164.3(4) . .
O5 Tb3 O4 Tb4 99.0(4) . .
O42 Tb3 O4 Tb4 -59.0(3) . .
O45 Tb3 O4 Tb4 144.7(4) . .
O6 Tb3 O4 Tb4 25.3(3) . .
O23 Tb3 O4 Tb4 -17.5(6) . .
N7 Tb3 O4 Tb4 -108.9(4) . .
O4 Tb1 O5 Tb3 -18.9(3) . .
O40 Tb1 O5 Tb3 57.0(4) . .
O38 Tb1 O5 Tb3 -161.8(3) . .
O19 Tb1 O5 Tb3 -62.8(6) . .
O7 Tb1 O5 Tb3 -90.3(4) . .
O60 Tb1 O5 Tb3 111.4(6) . .
O61 Tb1 O5 Tb3 130.9(5) . .
O4 Tb1 O5 Tb2 95.0(4) . .
O40 Tb1 O5 Tb2 170.9(4) . .
O38 Tb1 O5 Tb2 -47.9(4) . .
O19 Tb1 O5 Tb2 51.1(7) . .
O7 Tb1 O5 Tb2 23.6(3) . .
O60 Tb1 O5 Tb2 -134.7(5) . .
O61 Tb1 O5 Tb2 -115.2(5) . .
O41 Tb3 O5 Tb1 -55.6(3) . .
O42 Tb3 O5 Tb1 50.8(6) . .
O45 Tb3 O5 Tb1 -132.4(4) . .
O4 Tb3 O5 Tb1 18.5(3) . .
O6 Tb3 O5 Tb1 99.2(3) . .
O23 Tb3 O5 Tb1 155.9(3) . .
N7 Tb3 O5 Tb1 -109.0(6) . .
Tb4 Tb3 O5 Tb1 58.7(3) . .
O41 Tb3 O5 Tb2 -167.2(3) . .
O42 Tb3 O5 Tb2 -60.8(5) . .
O45 Tb3 O5 Tb2 116.0(3) . .
O4 Tb3 O5 Tb2 -93.1(3) . .
O6 Tb3 O5 Tb2 -12.5(3) . .
O23 Tb3 O5 Tb2 44.3(4) . .
N7 Tb3 O5 Tb2 139.3(6) . .
Tb4 Tb3 O5 Tb2 -52.9(2) . .
O39 Tb2 O5 Tb1 53.0(4) . .
O7 Tb2 O5 Tb1 -24.7(3) . .
O6 Tb2 O5 Tb1 -100.2(4) . .
O24 Tb2 O5 Tb1 -155.6(3) . .
O26 Tb2 O5 Tb1 136.7(5) . .
O16 Tb2 O5 Tb1 -34.1(7) . .
N6 Tb2 O5 Tb1 116.2(4) . .
O39 Tb2 O5 Tb3 166.1(3) . .
O7 Tb2 O5 Tb3 88.4(4) . .
O6 Tb2 O5 Tb3 12.9(3) . .
O24 Tb2 O5 Tb3 -42.5(5) . .
O26 Tb2 O5 Tb3 -110.2(4) . .
O16 Tb2 O5 Tb3 79.0(6) . .
N6 Tb2 O5 Tb3 -130.7(4) . .
O39 Tb2 O6 Tb4 40.9(6) . .
O7 Tb2 O6 Tb4 18.3(3) . .
O24 Tb2 O6 Tb4 -129.1(3) . .
O26 Tb2 O6 Tb4 151.4(3) . .
O5 Tb2 O6 Tb4 93.3(3) . .
O16 Tb2 O6 Tb4 -54.2(3) . .
N6 Tb2 O6 Tb4 -124.4(4) . .
O39 Tb2 O6 Tb3 -65.2(5) . .
O7 Tb2 O6 Tb3 -87.8(3) . .
O24 Tb2 O6 Tb3 124.9(3) . .
O26 Tb2 O6 Tb3 45.4(4) . .
O5 Tb2 O6 Tb3 -12.7(3) . .
O16 Tb2 O6 Tb3 -160.2(3) . .
N6 Tb2 O6 Tb3 129.6(4) . .
O4 Tb4 O6 Tb2 -88.3(4) . .
O43 Tb4 O6 Tb2 -156.1(3) . .
O7 Tb4 O6 Tb2 -18.0(3) . .
O20 Tb4 O6 Tb2 138.6(4) . .
O18 Tb4 O6 Tb2 -36.3(6) . .
O17 Tb4 O6 Tb2 56.5(3) . .
O1 Tb4 O6 Tb2 103.3(5) 2_755 .
Tb3 Tb4 O6 Tb2 -113.7(4) . .
O4 Tb4 O6 Tb3 25.3(3) . .
O43 Tb4 O6 Tb3 -42.4(4) . .
O7 Tb4 O6 Tb3 95.6(3) . .
O20 Tb4 O6 Tb3 -107.8(3) . .
O18 Tb4 O6 Tb3 77.3(5) . .
O17 Tb4 O6 Tb3 170.1(3) . .
O1 Tb4 O6 Tb3 -143.1(4) 2_755 .
O41 Tb3 O6 Tb2 68.9(7) . .
O5 Tb3 O6 Tb2 13.2(3) . .
O42 Tb3 O6 Tb2 162.6(4) . .
O45 Tb3 O6 Tb2 -50.3(5) . .
O4 Tb3 O6 Tb2 87.1(4) . .
O23 Tb3 O6 Tb2 -119.7(4) . .
N7 Tb3 O6 Tb2 -148.2(4) . .
Tb4 Tb3 O6 Tb2 112.2(4) . .
O41 Tb3 O6 Tb4 -43.3(7) . .
O5 Tb3 O6 Tb4 -99.1(3) . .
O42 Tb3 O6 Tb4 50.3(3) . .
O45 Tb3 O6 Tb4 -162.6(3) . .
O4 Tb3 O6 Tb4 -25.1(3) . .
O23 Tb3 O6 Tb4 128.1(4) . .
N7 Tb3 O6 Tb4 99.6(5) . .
O39 Tb2 O7 Tb4 174.6(4) . .
O6 Tb2 O7 Tb4 -18.3(3) . .
O24 Tb2 O7 Tb4 29.0(5) . .
O26 Tb2 O7 Tb4 -119.2(5) . .
O5 Tb2 O7 Tb4 -93.6(4) . .
O16 Tb2 O7 Tb4 80.8(3) . .
N6 Tb2 O7 Tb4 125.6(4) . .
O39 Tb2 O7 Tb1 -67.8(4) . .
O6 Tb2 O7 Tb1 99.3(4) . .
O24 Tb2 O7 Tb1 146.5(3) . .
O26 Tb2 O7 Tb1 -1.7(6) . .
O5 Tb2 O7 Tb1 24.0(3) . .
O16 Tb2 O7 Tb1 -161.7(4) . .
N6 Tb2 O7 Tb1 -116.9(4) . .
O4 Tb4 O7 Tb2 101.9(3) . .
O43 Tb4 O7 Tb2 117.8(4) . .
O6 Tb4 O7 Tb2 18.2(3) . .
O20 Tb4 O7 Tb2 -14.9(5) . .
O18 Tb4 O7 Tb2 -172.9(3) . .
O17 Tb4 O7 Tb2 -76.4(3) . .
O1 Tb4 O7 Tb2 -123.4(3) 2_755 .
Tb3 Tb4 O7 Tb2 60.3(2) . .
O4 Tb4 O7 Tb1 -12.9(3) . .
O43 Tb4 O7 Tb1 3.0(5) . .
O6 Tb4 O7 Tb1 -96.6(3) . .
O20 Tb4 O7 Tb1 -129.7(3) . .
O18 Tb4 O7 Tb1 72.3(3) . .
O17 Tb4 O7 Tb1 168.9(3) . .
O1 Tb4 O7 Tb1 121.8(3) 2_755 .
Tb3 Tb4 O7 Tb1 -54.5(2) . .
O4 Tb1 O7 Tb2 -103.2(4) . .
O5 Tb1 O7 Tb2 -25.1(3) . .
O40 Tb1 O7 Tb2 -86.1(5) . .
O38 Tb1 O7 Tb2 80.4(4) . .
O19 Tb1 O7 Tb2 170.8(4) . .
O60 Tb1 O7 Tb2 137.2(4) . .
O61 Tb1 O7 Tb2 25.4(6) . .
O4 Tb1 O7 Tb4 13.1(3) . .
O5 Tb1 O7 Tb4 91.3(4) . .
O40 Tb1 O7 Tb4 30.2(5) . .
O38 Tb1 O7 Tb4 -163.2(3) . .
O19 Tb1 O7 Tb4 -72.8(3) . .
O60 Tb1 O7 Tb4 -106.5(5) . .
O61 Tb1 O7 Tb4 141.7(4) . .
O10 Tb6 O8 Tb5 87.9(4) . .
O49 Tb6 O8 Tb5 -155.3(4) . .
O25 Tb6 O8 Tb5 147.3(4) . .
O9 Tb6 O8 Tb5 13.2(3) . .
O31 Tb6 O8 Tb5 20.6(7) . .
O2 Tb6 O8 Tb5 -105.7(5) . .
O32 Tb6 O8 Tb5 -64.4(4) . .
Tb8 Tb6 O8 Tb5 112.5(5) . .
Tb7 Tb6 O8 Tb5 50.6(3) . .
O10 Tb6 O8 Tb8 -24.7(3) . .
O49 Tb6 O8 Tb8 92.2(4) . .
O25 Tb6 O8 Tb8 34.7(5) . .
O9 Tb6 O8 Tb8 -99.3(4) . .
O31 Tb6 O8 Tb8 -92.0(6) . .
O2 Tb6 O8 Tb8 141.8(4) . .
O32 Tb6 O8 Tb8 -177.0(4) . .
Tb7 Tb6 O8 Tb8 -61.9(3) . .
Tb5 Tb6 O8 Tb8 -112.5(5) . .
O51 Tb5 O8 Tb6 174.5(5) . .
O52 Tb5 O8 Tb6 -8.9(8) . .
O11 Tb5 O8 Tb6 -90.4(4) . .
O33 Tb5 O8 Tb6 66.4(4) . .
O9 Tb5 O8 Tb6 -13.2(3) . .
O63 Tb5 O8 Tb6 120.1(5) . .
O62 Tb5 O8 Tb6 -133.7(5) . .
Tb7 Tb5 O8 Tb6 -51.1(3) . .
Tb8 Tb5 O8 Tb6 -110.0(5) . .
O51 Tb5 O8 Tb8 -75.5(4) . .
O52 Tb5 O8 Tb8 101.2(6) . .
O11 Tb5 O8 Tb8 19.6(3) . .
O33 Tb5 O8 Tb8 176.4(4) . .
O9 Tb5 O8 Tb8 96.9(4) . .
O63 Tb5 O8 Tb8 -129.8(4) . .
O62 Tb5 O8 Tb8 -23.7(6) . .
Tb7 Tb5 O8 Tb8 59.0(2) . .
Tb6 Tb5 O8 Tb8 110.0(5) . .
O11 Tb8 O8 Tb6 98.1(4) . .
O50 Tb8 O8 Tb6 -165.2(5) . .
O48 Tb8 O8 Tb6 -61.2(4) . .
O46 Tb8 O8 Tb6 141.3(4) . .
O10 Tb8 O8 Tb6 24.6(3) . .
O27 Tb8 O8 Tb6 -18.3(6) . .
N12 Tb8 O8 Tb6 -110.3(4) . .
Tb5 Tb8 O8 Tb6 117.8(5) . .
Tb7 Tb8 O8 Tb6 60.6(3) . .
O11 Tb8 O8 Tb5 -19.7(3) . .
O50 Tb8 O8 Tb5 77.0(4) . .
O48 Tb8 O8 Tb5 -179.0(4) . .
O46 Tb8 O8 Tb5 23.5(6) . .
O10 Tb8 O8 Tb5 -93.3(4) . .
O27 Tb8 O8 Tb5 -136.1(4) . .
N12 Tb8 O8 Tb5 131.9(4) . .
Tb6 Tb8 O8 Tb5 -117.8(5) . .
Tb7 Tb8 O8 Tb5 -57.2(2) . .
O53 Tb7 O9 Tb6 177.3(4) . .
O10 Tb7 O9 Tb6 -17.6(3) . .
O22 Tb7 O9 Tb6 -119.1(4) . .
O21 Tb7 O9 Tb6 33.3(5) . .
O30 Tb7 O9 Tb6 83.4(4) . .
O11 Tb7 O9 Tb6 -90.8(4) . .
N9 Tb7 O9 Tb6 130.4(5) . .
Tb5 Tb7 O9 Tb6 -113.5(4) . .
Tb8 Tb7 O9 Tb6 -54.4(2) . .
O53 Tb7 O9 Tb5 -69.2(4) . .
O10 Tb7 O9 Tb5 96.0(4) . .
O22 Tb7 O9 Tb5 -5.6(6) . .
O21 Tb7 O9 Tb5 146.9(3) . .
O30 Tb7 O9 Tb5 -163.1(4) . .
O11 Tb7 O9 Tb5 22.8(3) . .
N9 Tb7 O9 Tb5 -116.1(5) . .
Tb6 Tb7 O9 Tb5 113.5(4) . .
Tb8 Tb7 O9 Tb5 59.1(3) . .
O8 Tb6 O9 Tb7 98.0(4) . .
O10 Tb6 O9 Tb7 17.5(3) . .
O49 Tb6 O9 Tb7 116.6(4) . .
O25 Tb6 O9 Tb7 -20.2(5) . .
O31 Tb6 O9 Tb7 -77.3(3) . .
O2 Tb6 O9 Tb7 -126.0(3) . .
O32 Tb6 O9 Tb7 -175.1(4) . .
Tb8 Tb6 O9 Tb7 58.1(2) . .
Tb5 Tb6 O9 Tb7 110.5(4) . .
O8 Tb6 O9 Tb5 -12.5(3) . .
O10 Tb6 O9 Tb5 -93.0(3) . .
O49 Tb6 O9 Tb5 6.1(7) . .
O25 Tb6 O9 Tb5 -130.8(4) . .
O31 Tb6 O9 Tb5 172.1(4) . .
O2 Tb6 O9 Tb5 123.5(3) . .
O32 Tb6 O9 Tb5 74.4(3) . .
Tb8 Tb6 O9 Tb5 -52.4(3) . .
Tb7 Tb6 O9 Tb5 -110.5(4) . .
O51 Tb5 O9 Tb7 -86.8(7) . .
O52 Tb5 O9 Tb7 83.4(4) . .
O11 Tb5 O9 Tb7 -23.5(4) . .
O33 Tb5 O9 Tb7 172.7(5) . .
O8 Tb5 O9 Tb7 -99.3(4) . .
O63 Tb5 O9 Tb7 134.9(6) . .
O62 Tb5 O9 Tb7 27.9(6) . .
Tb8 Tb5 O9 Tb7 -61.0(3) . .
Tb6 Tb5 O9 Tb7 -111.7(5) . .
O51 Tb5 O9 Tb6 24.9(8) . .
O52 Tb5 O9 Tb6 -164.9(5) . .
O11 Tb5 O9 Tb6 88.2(4) . .
O33 Tb5 O9 Tb6 -75.6(4) . .
O8 Tb5 O9 Tb6 12.4(3) . .
O63 Tb5 O9 Tb6 -113.4(6) . .
O62 Tb5 O9 Tb6 139.5(5) . .
Tb7 Tb5 O9 Tb6 111.7(5) . .
Tb8 Tb5 O9 Tb6 50.6(3) . .
O53 Tb7 O10 Tb6 44.2(7) . .
O9 Tb7 O10 Tb6 18.0(3) . .
O22 Tb7 O10 Tb6 152.1(3) . .
O21 Tb7 O10 Tb6 -127.0(3) . .
O30 Tb7 O10 Tb6 -52.6(3) . .
O11 Tb7 O10 Tb6 94.5(4) . .
N9 Tb7 O10 Tb6 -124.9(5) . .
Tb5 Tb7 O10 Tb6 57.3(2) . .
Tb8 Tb7 O10 Tb6 108.1(4) . .
O53 Tb7 O10 Tb8 -63.8(7) . .
O9 Tb7 O10 Tb8 -90.0(4) . .
O22 Tb7 O10 Tb8 44.1(4) . .
O21 Tb7 O10 Tb8 125.0(4) . .
O30 Tb7 O10 Tb8 -160.6(4) . .
O11 Tb7 O10 Tb8 -13.5(3) . .
N9 Tb7 O10 Tb8 127.0(5) . .
Tb5 Tb7 O10 Tb8 -50.8(3) . .
Tb6 Tb7 O10 Tb8 -108.1(4) . .
O8 Tb6 O10 Tb7 -90.3(4) . .
O49 Tb6 O10 Tb7 -157.9(3) . .
O25 Tb6 O10 Tb7 137.0(4) . .
O9 Tb6 O10 Tb7 -17.8(3) . .
O31 Tb6 O10 Tb7 55.9(4) . .
O2 Tb6 O10 Tb7 105.0(6) . .
O32 Tb6 O10 Tb7 -38.9(6) . .
Tb8 Tb6 O10 Tb7 -114.7(5) . .
Tb5 Tb6 O10 Tb7 -55.2(2) . .
O8 Tb6 O10 Tb8 24.4(3) . .
O49 Tb6 O10 Tb8 -43.2(4) . .
O25 Tb6 O10 Tb8 -108.3(4) . .
O9 Tb6 O10 Tb8 96.9(3) . .
O31 Tb6 O10 Tb8 170.6(4) . .
O2 Tb6 O10 Tb8 -140.3(4) . .
O32 Tb6 O10 Tb8 75.8(5) . .
Tb7 Tb6 O10 Tb8 114.7(5) . .
Tb5 Tb6 O10 Tb8 59.5(2) . .
O11 Tb8 O10 Tb7 13.9(3) . .
O50 Tb8 O10 Tb7 70.0(8) . .
O48 Tb8 O10 Tb7 163.5(4) . .
O8 Tb8 O10 Tb7 88.6(4) . .
O46 Tb8 O10 Tb7 -49.3(5) . .
O27 Tb8 O10 Tb7 -119.8(4) . .
N12 Tb8 O10 Tb7 -144.7(4) . .
Tb6 Tb8 O10 Tb7 112.6(5) . .
Tb5 Tb8 O10 Tb7 50.7(3) . .
O11 Tb8 O10 Tb6 -98.8(4) . .
O50 Tb8 O10 Tb6 -42.6(8) . .
O48 Tb8 O10 Tb6 50.9(4) . .
O8 Tb8 O10 Tb6 -24.1(3) . .
O46 Tb8 O10 Tb6 -161.9(3) . .
O27 Tb8 O10 Tb6 127.5(4) . .
N12 Tb8 O10 Tb6 102.7(5) . .
Tb5 Tb8 O10 Tb6 -61.9(3) . .
Tb7 Tb8 O10 Tb6 -112.6(5) . .
O50 Tb8 O11 Tb5 -55.6(4) . .
O48 Tb8 O11 Tb5 50.4(6) . .
O8 Tb8 O11 Tb5 20.0(3) . .
O46 Tb8 O11 Tb5 -133.0(4) . .
O10 Tb8 O11 Tb5 98.9(4) . .
O27 Tb8 O11 Tb5 154.4(3) . .
N12 Tb8 O11 Tb5 -111.6(6) . .
Tb6 Tb8 O11 Tb5 59.0(3) . .
Tb7 Tb8 O11 Tb5 112.2(5) . .
O50 Tb8 O11 Tb7 -167.8(4) . .
O48 Tb8 O11 Tb7 -61.9(6) . .
O8 Tb8 O11 Tb7 -92.3(4) . .
O46 Tb8 O11 Tb7 114.7(4) . .
O10 Tb8 O11 Tb7 -13.4(3) . .
O27 Tb8 O11 Tb7 42.2(5) . .
N12 Tb8 O11 Tb7 136.1(5) . .
Tb6 Tb8 O11 Tb7 -53.2(3) . .
Tb5 Tb8 O11 Tb7 -112.2(5) . .
O51 Tb5 O11 Tb8 55.4(4) . .
O52 Tb5 O11 Tb8 -162.2(4) . .
O33 Tb5 O11 Tb8 -63.7(7) . .
O8 Tb5 O11 Tb8 -20.1(3) . .
O9 Tb5 O11 Tb8 -92.4(4) . .
O63 Tb5 O11 Tb8 114.9(8) . .
O62 Tb5 O11 Tb8 128.1(5) . .
Tb7 Tb5 O11 Tb8 -115.3(5) . .
Tb6 Tb5 O11 Tb8 -55.0(3) . .
O51 Tb5 O11 Tb7 170.7(5) . .
O52 Tb5 O11 Tb7 -46.8(5) . .
O33 Tb5 O11 Tb7 51.7(8) . .
O8 Tb5 O11 Tb7 95.3(4) . .
O9 Tb5 O11 Tb7 22.9(3) . .
O63 Tb5 O11 Tb7 -129.7(7) . .
O62 Tb5 O11 Tb7 -116.6(5) . .
Tb8 Tb5 O11 Tb7 115.3(5) . .
Tb6 Tb5 O11 Tb7 60.4(3) . .
O53 Tb7 O11 Tb8 167.8(4) . .
O10 Tb7 O11 Tb8 13.7(3) . .
O9 Tb7 O11 Tb8 90.5(4) . .
O22 Tb7 O11 Tb8 -109.7(5) . .
O21 Tb7 O11 Tb8 -40.8(6) . .
O30 Tb7 O11 Tb8 80.9(7) . .
N9 Tb7 O11 Tb8 -131.6(5) . .
Tb5 Tb7 O11 Tb8 114.1(6) . .
Tb6 Tb7 O11 Tb8 51.4(3) . .
O53 Tb7 O11 Tb5 53.7(4) . .
O10 Tb7 O11 Tb5 -100.5(4) . .
O9 Tb7 O11 Tb5 -23.6(4) . .
O22 Tb7 O11 Tb5 136.2(5) . .
O21 Tb7 O11 Tb5 -154.9(3) . .
O30 Tb7 O11 Tb5 -33.2(8) . .
N9 Tb7 O11 Tb5 114.3(5) . .
Tb6 Tb7 O11 Tb5 -62.7(3) . .
Tb8 Tb7 O11 Tb5 -114.1(6) . .
O57 Tb12 O12 Tb11 27.4(7) . .
O59 Tb12 O12 Tb11 -164.3(4) . .
O15 Tb12 O12 Tb11 90.1(4) . .
O35 Tb12 O12 Tb11 -74.3(4) . .
O14 Tb12 O12 Tb11 12.0(3) . .
O65 Tb12 O12 Tb11 -112.5(5) . .
O64 Tb12 O12 Tb11 140.1(4) . .
Tb10 Tb12 O12 Tb11 113.7(5) . .
Tb9 Tb12 O12 Tb11 51.4(3) . .
O57 Tb12 O12 Tb10 -86.3(6) . .
O59 Tb12 O12 Tb10 82.0(4) . .
O15 Tb12 O12 Tb10 -23.6(4) . .
O35 Tb12 O12 Tb10 172.0(5) . .
O14 Tb12 O12 Tb10 -101.7(4) . .
O65 Tb12 O12 Tb10 133.8(5) . .
O64 Tb12 O12 Tb10 26.4(6) . .
Tb9 Tb12 O12 Tb10 -62.3(3) . .
Tb11 Tb12 O12 Tb10 -113.7(5) . .
O14 Tb11 O12 Tb12 -12.3(3) . .
O13 Tb11 O12 Tb12 -95.1(4) . .
O54 Tb11 O12 Tb12 6.0(7) . .
O37 Tb11 O12 Tb12 -129.9(4) 2_755 .
O28 Tb11 O12 Tb12 170.8(4) . .
O34 Tb11 O12 Tb12 74.0(4) . .
O3 Tb11 O12 Tb12 123.1(4) . .
Tb9 Tb11 O12 Tb12 -53.6(3) . .
Tb10 Tb11 O12 Tb12 -112.7(5) . .
O14 Tb11 O12 Tb10 100.4(4) . .
O13 Tb11 O12 Tb10 17.6(3) . .
O54 Tb11 O12 Tb10 118.7(4) . .
O37 Tb11 O12 Tb10 -17.1(7) 2_755 .
O28 Tb11 O12 Tb10 -76.4(4) . .
O34 Tb11 O12 Tb10 -173.3(4) . .
O3 Tb11 O12 Tb10 -124.2(3) . .
Tb9 Tb11 O12 Tb10 59.1(3) . .
Tb12 Tb11 O12 Tb10 112.7(5) . .
O13 Tb10 O12 Tb12 99.3(4) . .
O58 Tb10 O12 Tb12 -67.3(4) . .
O36 Tb10 O12 Tb12 148.0(4) . .
O15 Tb10 O12 Tb12 23.3(4) . .
O68 Tb10 O12 Tb12 -0.4(7) 2_755 .
O29 Tb10 O12 Tb12 -160.6(5) . .
N21 Tb10 O12 Tb12 -115.7(5) . .
Tb11 Tb10 O12 Tb12 117.3(5) . .
Tb9 Tb10 O12 Tb12 61.5(3) . .
O13 Tb10 O12 Tb11 -18.0(3) . .
O58 Tb10 O12 Tb11 175.4(4) . .
O36 Tb10 O12 Tb11 30.7(6) . .
O15 Tb10 O12 Tb11 -94.0(4) . .
O68 Tb10 O12 Tb11 -117.7(5) 2_755 .
O29 Tb10 O12 Tb11 82.1(4) . .
N21 Tb10 O12 Tb11 127.0(5) . .
Tb12 Tb10 O12 Tb11 -117.3(5) . .
Tb9 Tb10 O12 Tb11 -55.8(3) . .
O58 Tb10 O13 Tb11 41.3(7) . .
O36 Tb10 O13 Tb11 -129.0(4) . .
O12 Tb10 O13 Tb11 18.3(3) . .
O15 Tb10 O13 Tb11 93.8(4) . .
O68 Tb10 O13 Tb11 153.9(3) 2_755 .
O29 Tb10 O13 Tb11 -53.5(4) . .
N21 Tb10 O13 Tb11 -121.3(5) . .
Tb12 Tb10 O13 Tb11 56.0(3) . .
Tb9 Tb10 O13 Tb11 107.2(5) . .
O58 Tb10 O13 Tb9 -65.9(7) . .
O36 Tb10 O13 Tb9 123.8(4) . .
O12 Tb10 O13 Tb9 -89.0(4) . .
O15 Tb10 O13 Tb9 -13.4(3) . .
O68 Tb10 O13 Tb9 46.6(4) 2_755 .
O29 Tb10 O13 Tb9 -160.7(3) . .
N21 Tb10 O13 Tb9 131.5(5) . .
Tb12 Tb10 O13 Tb9 -51.3(3) . .
Tb11 Tb10 O13 Tb9 -107.2(5) . .
O14 Tb11 O13 Tb10 -89.5(4) . .
O12 Tb11 O13 Tb10 -18.5(3) . .
O54 Tb11 O13 Tb10 -157.6(3) . .
O37 Tb11 O13 Tb10 138.8(4) 2_755 .
O28 Tb11 O13 Tb10 56.2(4) . .
O34 Tb11 O13 Tb10 -36.8(7) . .
O3 Tb11 O13 Tb10 102.2(6) . .
Tb9 Tb11 O13 Tb10 -114.2(5) . .
Tb12 Tb11 O13 Tb10 -53.9(3) . .
O14 Tb11 O13 Tb9 24.6(3) . .
O12 Tb11 O13 Tb9 95.7(4) . .
O54 Tb11 O13 Tb9 -43.4(4) . .
O37 Tb11 O13 Tb9 -107.1(4) 2_755 .
O28 Tb11 O13 Tb9 170.3(4) . .
O34 Tb11 O13 Tb9 77.4(6) . .
O3 Tb11 O13 Tb9 -143.6(5) . .
Tb10 Tb11 O13 Tb9 114.2(5) . .
Tb12 Tb11 O13 Tb9 60.3(3) . .
O56 Tb9 O13 Tb10 67.1(8) . .
O67 Tb9 O13 Tb10 -49.7(5) . .
O55 Tb9 O13 Tb10 162.1(4) . .
O15 Tb9 O13 Tb10 13.6(3) . .
O66 Tb9 O13 Tb10 -121.6(4) . .
O14 Tb9 O13 Tb10 89.6(4) . .
N23 Tb9 O13 Tb10 -148.6(4) . .
Tb11 Tb9 O13 Tb10 113.5(5) . .
Tb12 Tb9 O13 Tb10 51.0(3) . .
O56 Tb9 O13 Tb11 -46.4(8) . .
O67 Tb9 O13 Tb11 -163.2(4) . .
O55 Tb9 O13 Tb11 48.6(4) . .
O15 Tb9 O13 Tb11 -99.9(4) . .
O66 Tb9 O13 Tb11 124.9(4) . .
O14 Tb9 O13 Tb11 -23.9(3) . .
N23 Tb9 O13 Tb11 97.9(5) . .
Tb12 Tb9 O13 Tb11 -62.5(3) . .
Tb10 Tb9 O13 Tb11 -113.5(5) . .
O13 Tb11 O14 Tb12 85.6(4) . .
O12 Tb11 O14 Tb12 12.2(3) . .
O54 Tb11 O14 Tb12 -156.3(4) . .
O37 Tb11 O14 Tb12 147.1(3) 2_755 .
O28 Tb11 O14 Tb12 17.2(6) . .
O34 Tb11 O14 Tb12 -66.4(4) . .
O3 Tb11 O14 Tb12 -105.1(5) . .
Tb9 Tb11 O14 Tb12 110.2(5) . .
Tb10 Tb11 O14 Tb12 49.6(3) . .
O13 Tb11 O14 Tb9 -24.6(3) . .
O12 Tb11 O14 Tb9 -97.9(4) . .
O54 Tb11 O14 Tb9 93.5(4) . .
O37 Tb11 O14 Tb9 37.0(5) 2_755 .
O28 Tb11 O14 Tb9 -93.0(5) . .
O34 Tb11 O14 Tb9 -176.6(4) . .
O3 Tb11 O14 Tb9 144.7(4) . .
Tb10 Tb11 O14 Tb9 -60.6(3) . .
Tb12 Tb11 O14 Tb9 -110.2(5) . .
O57 Tb12 O14 Tb11 177.3(4) . .
O59 Tb12 O14 Tb11 -6.4(7) . .
O15 Tb12 O14 Tb11 -89.5(4) . .
O12 Tb12 O14 Tb11 -12.4(3) . .
O35 Tb12 O14 Tb11 66.8(4) . .
O65 Tb12 O14 Tb11 118.5(4) . .
O64 Tb12 O14 Tb11 -130.6(4) . .
Tb10 Tb12 O14 Tb11 -50.3(3) . .
Tb9 Tb12 O14 Tb11 -107.4(5) . .
O57 Tb12 O14 Tb9 -75.3(4) . .
O59 Tb12 O14 Tb9 101.0(5) . .
O15 Tb12 O14 Tb9 18.0(3) . .
O12 Tb12 O14 Tb9 95.1(4) . .
O35 Tb12 O14 Tb9 174.3(4) . .
O65 Tb12 O14 Tb9 -134.0(3) . .
O64 Tb12 O14 Tb9 -23.1(6) . .
Tb10 Tb12 O14 Tb9 57.1(2) . .
Tb11 Tb12 O14 Tb9 107.4(5) . .
O56 Tb9 O14 Tb11 -167.4(5) . .
O67 Tb9 O14 Tb11 146.0(4) . .
O55 Tb9 O14 Tb11 -60.0(4) . .
O15 Tb9 O14 Tb11 98.1(4) . .
O66 Tb9 O14 Tb11 -22.2(7) . .
O13 Tb9 O14 Tb11 24.5(3) . .
N23 Tb9 O14 Tb11 -108.9(4) . .
Tb12 Tb9 O14 Tb11 116.0(5) . .
Tb10 Tb9 O14 Tb11 60.2(3) . .
O56 Tb9 O14 Tb12 76.6(4) . .
O67 Tb9 O14 Tb12 30.0(6) . .
O55 Tb9 O14 Tb12 -176.0(4) . .
O15 Tb9 O14 Tb12 -17.9(3) . .
O66 Tb9 O14 Tb12 -138.2(4) . .
O13 Tb9 O14 Tb12 -91.5(4) . .
N23 Tb9 O14 Tb12 135.1(4) . .
Tb11 Tb9 O14 Tb12 -116.0(5) . .
Tb10 Tb9 O14 Tb12 -55.8(2) . .
O57 Tb12 O15 Tb9 57.9(4) . .
O59 Tb12 O15 Tb9 -160.6(4) . .
O12 Tb12 O15 Tb9 -89.1(4) . .
O35 Tb12 O15 Tb9 -62.1(7) . .
O14 Tb12 O15 Tb9 -18.3(3) . .
O65 Tb12 O15 Tb9 120.6(6) . .
O64 Tb12 O15 Tb9 131.7(5) . .
Tb10 Tb12 O15 Tb9 -112.4(5) . .
Tb11 Tb12 O15 Tb9 -53.1(3) . .
O57 Tb12 O15 Tb10 170.3(5) . .
O59 Tb12 O15 Tb10 -48.1(5) . .
O12 Tb12 O15 Tb10 23.4(4) . .
O35 Tb12 O15 Tb10 50.3(8) . .
O14 Tb12 O15 Tb10 94.1(4) . .
O65 Tb12 O15 Tb10 -127.0(6) . .
O64 Tb12 O15 Tb10 -115.9(5) . .
Tb9 Tb12 O15 Tb10 112.4(5) . .
Tb11 Tb12 O15 Tb10 59.3(3) . .
O56 Tb9 O15 Tb12 -57.5(4) . .
O67 Tb9 O15 Tb12 -132.6(4) . .
O55 Tb9 O15 Tb12 49.0(6) . .
O66 Tb9 O15 Tb12 152.7(3) . .
O13 Tb9 O15 Tb12 97.5(4) . .
O14 Tb9 O15 Tb12 18.2(3) . .
N23 Tb9 O15 Tb12 -109.5(7) . .
Tb11 Tb9 O15 Tb12 57.5(3) . .
Tb10 Tb9 O15 Tb12 110.4(5) . .
O56 Tb9 O15 Tb10 -167.9(4) . .
O67 Tb9 O15 Tb10 117.0(4) . .
O55 Tb9 O15 Tb10 -61.4(6) . .
O66 Tb9 O15 Tb10 42.3(5) . .
O13 Tb9 O15 Tb10 -12.9(3) . .
O14 Tb9 O15 Tb10 -92.2(4) . .
N23 Tb9 O15 Tb10 140.1(6) . .
Tb11 Tb9 O15 Tb10 -53.0(3) . .
Tb12 Tb9 O15 Tb10 -110.4(5) . .
O13 Tb10 O15 Tb12 -98.5(4) . .
O58 Tb10 O15 Tb12 54.2(4) . .
O36 Tb10 O15 Tb12 -156.0(4) . .
O12 Tb10 O15 Tb12 -23.3(4) . .
O68 Tb10 O15 Tb12 140.3(5) 2_755 .
O29 Tb10 O15 Tb12 -29.9(8) . .
N21 Tb10 O15 Tb12 113.5(5) . .
Tb11 Tb10 O15 Tb12 -61.3(3) . .
Tb9 Tb10 O15 Tb12 -111.8(6) . .
O13 Tb10 O15 Tb9 13.3(3) . .
O58 Tb10 O15 Tb9 166.1(4) . .
O36 Tb10 O15 Tb9 -44.2(6) . .
O12 Tb10 O15 Tb9 88.5(4) . .
O68 Tb10 O15 Tb9 -107.8(4) 2_755 .
O29 Tb10 O15 Tb9 82.0(6) . .
N21 Tb10 O15 Tb9 -134.6(5) . .
Tb12 Tb10 O15 Tb9 111.8(6) . .
Tb11 Tb10 O15 Tb9 50.6(3) . .
O39 Tb2 O16 C5 -117.5(13) . .
O7 Tb2 O16 C5 -40.5(12) . .
O6 Tb2 O16 C5 28.0(13) . .
O24 Tb2 O16 C5 104.1(13) . .
O26 Tb2 O16 C5 163.8(11) . .
O5 Tb2 O16 C5 -31.4(15) . .
N6 Tb2 O16 C5 168.7(13) . .
O1 Zn1 O17 C5 -168.1(10) 2_755 .
O1 Zn1 O17 C5 -88.3(10) . .
N2 Zn1 O17 C5 3.9(10) . .
N2 Zn1 O17 C5 97.1(10) 2_755 .
O17 Zn1 O17 C5 51.1(10) 2_755 .
O1 Zn1 O17 Tb4 0.8(3) 2_755 .
O1 Zn1 O17 Tb4 80.6(4) . .
N2 Zn1 O17 Tb4 172.7(5) . .
N2 Zn1 O17 Tb4 -94.1(4) 2_755 .
O17 Zn1 O17 Tb4 -140.0(3) 2_755 .
O4 Tb4 O17 C5 22.7(14) . .
O43 Tb4 O17 C5 -169.1(11) . .
O6 Tb4 O17 C5 -42.7(13) . .
O7 Tb4 O17 C5 25.4(12) . .
O20 Tb4 O17 C5 -116.3(13) . .
O18 Tb4 O17 C5 100.8(12) . .
O1 Tb4 O17 C5 165.2(13) 2_755 .
Tb3 Tb4 O17 C5 -34.4(13) . .
O4 Tb4 O17 Zn1 -143.1(4) . .
O43 Tb4 O17 Zn1 25.1(6) . .
O6 Tb4 O17 Zn1 151.4(4) . .
O7 Tb4 O17 Zn1 -140.5(4) . .
O20 Tb4 O17 Zn1 77.8(3) . .
O18 Tb4 O17 Zn1 -65.1(4) . .
O1 Tb4 O17 Zn1 -0.7(3) 2_755 .
Tb3 Tb4 O17 Zn1 159.81(14) . .
O1 Zn2 O18 C10 173.2(10) 2_755 .
O1 Zn2 O18 C10 93.9(9) . .
N3 Zn2 O18 C10 -89.0(9) 2_755 .
N3 Zn2 O18 C10 0.6(9) . .
O18 Zn2 O18 C10 -45.0(9) 2_755 .
O1 Zn2 O18 Tb4 1.0(3) 2_755 .
O1 Zn2 O18 Tb4 -78.3(4) . .
N3 Zn2 O18 Tb4 98.8(4) 2_755 .
N3 Zn2 O18 Tb4 -171.6(5) . .
O18 Zn2 O18 Tb4 142.9(3) 2_755 .
O4 Tb4 O18 C10 35.6(12) . .
O43 Tb4 O18 C10 111.3(12) . .
O6 Tb4 O18 C10 -15.3(14) . .
O7 Tb4 O18 C10 -32.8(11) . .
O20 Tb4 O18 C10 172.8(11) . .
O17 Tb4 O18 C10 -106.8(12) . .
O1 Tb4 O18 C10 -170.8(12) 2_755 .
Tb3 Tb4 O18 C10 33.4(12) . .
O4 Tb4 O18 Zn2 -154.5(4) . .
O43 Tb4 O18 Zn2 -78.8(4) . .
O6 Tb4 O18 Zn2 154.6(3) . .
O7 Tb4 O18 Zn2 137.1(4) . .
O20 Tb4 O18 Zn2 -17.3(6) . .
O17 Tb4 O18 Zn2 63.1(4) . .
O1 Tb4 O18 Zn2 -0.9(3) 2_755 .
Tb3 Tb4 O18 Zn2 -156.70(18) . .
O4 Tb1 O19 C10 -38.8(13) . .
O5 Tb1 O19 C10 3.0(16) . .
O40 Tb1 O19 C10 -111.7(13) . .
O38 Tb1 O19 C10 105.7(13) . .
O7 Tb1 O19 C10 29.3(13) . .
O60 Tb1 O19 C10 -173.7(14) . .
O61 Tb1 O19 C10 161.8(12) . .
O4 Tb4 O20 C26 -42.1(14) . .
O43 Tb4 O20 C26 -102.1(13) . .
O6 Tb4 O20 C26 17.5(13) . .
O7 Tb4 O20 C26 49.5(14) . .
O18 Tb4 O20 C26 -167.5(12) . .
O17 Tb4 O20 C26 108.5(13) . .
O1 Tb4 O20 C26 176.9(13) 2_755 .
Tb3 Tb4 O20 C26 -21.3(13) . .
O53 Tb7 O21 C26 16.8(11) . .
O10 Tb7 O21 C26 -170.4(9) . .
O9 Tb7 O21 C26 140.7(9) . .
O22 Tb7 O21 C26 -57.8(9) . .
O30 Tb7 O21 C26 91.5(9) . .
O11 Tb7 O21 C26 -119.5(9) . .
N9 Tb7 O21 C26 11.0(9) . .
Tb5 Tb7 O21 C26 -159.8(7) . .
Tb6 Tb7 O21 C26 160.6(9) . .
Tb8 Tb7 O21 C26 -141.7(9) . .
O53 Tb7 O22 C20 168.3(9) . .
O10 Tb7 O22 C20 21.3(9) . .
O9 Tb7 O22 C20 106.5(9) . .
O21 Tb7 O22 C20 -54.0(9) . .
O30 Tb7 O22 C20 -112.8(9) . .
O11 Tb7 O22 C20 77.9(9) . .
N9 Tb7 O22 C20 -118.0(9) . .
Tb5 Tb7 O22 C20 102.9(8) . .
Tb6 Tb7 O22 C20 47.7(10) . .
Tb8 Tb7 O22 C20 45.1(8) . .
O41 Tb3 O23 C20 37.5(10) . .
O5 Tb3 O23 C20 169.5(8) . .
O42 Tb3 O23 C20 -52.5(9) . .
O45 Tb3 O23 C20 98.5(9) . .
O4 Tb3 O23 C20 -93.5(10) . .
O6 Tb3 O23 C20 -136.1(9) . .
N7 Tb3 O23 C20 21.7(9) . .
Tb4 Tb3 O23 C20 -104.8(9) . .
O39 Tb2 O24 C15 12.6(9) . .
O7 Tb2 O24 C15 139.1(7) . .
O6 Tb2 O24 C15 -175.8(8) . .
O26 Tb2 O24 C15 -62.3(8) . .
O5 Tb2 O24 C15 -123.3(7) . .
O16 Tb2 O24 C15 87.7(8) . .
N6 Tb2 O24 C15 7.6(7) . .
O8 Tb6 O25 C15 -40.5(13) . .
O10 Tb6 O25 C15 18.6(12) . .
O49 Tb6 O25 C15 -99.1(12) . .
O9 Tb6 O25 C15 55.2(13) . .
O31 Tb6 O25 C15 110.2(12) . .
O2 Tb6 O25 C15 180(100) . .
O32 Tb6 O25 C15 -165.3(10) . .
Tb8 Tb6 O25 C15 -19.2(12) . .
Tb7 Tb6 O25 C15 42.9(12) . .
Tb5 Tb6 O25 C15 -4.8(15) . .
O39 Tb2 O26 C21 165.8(10) . .
O7 Tb2 O26 C21 101.7(10) . .
O6 Tb2 O26 C21 18.2(10) . .
O24 Tb2 O26 C21 -56.1(10) . .
O5 Tb2 O26 C21 76.1(10) . .
O16 Tb2 O26 C21 -113.3(10) . .
N6 Tb2 O26 C21 -118.4(10) . .
O11 Tb8 O27 C21 169.7(9) . .
O50 Tb8 O27 C21 35.5(11) . .
O48 Tb8 O27 C21 -52.4(9) . .
O8 Tb8 O27 C21 -94.8(10) . .
O46 Tb8 O27 C21 98.5(9) . .
O10 Tb8 O27 C21 -137.2(10) . .
N12 Tb8 O27 C21 23.7(9) . .
Tb6 Tb8 O27 C21 -106.3(9) . .
Tb5 Tb8 O27 C21 -157.3(7) . .
Tb7 Tb8 O27 C21 -166.9(9) . .
O3 Zn3 O28 C31 -165.3(9) . .
O2 Zn3 O28 C31 -86.9(9) . .
N16 Zn3 O28 C31 5.4(9) . .
N13 Zn3 O28 C31 98.3(9) . .
O31 Zn3 O28 C31 63(3) . .
Zn4 Zn3 O28 C31 -127.1(8) . .
O3 Zn3 O28 Tb11 -0.5(4) . .
O2 Zn3 O28 Tb11 78.0(5) . .
N16 Zn3 O28 Tb11 170.2(5) . .
N13 Zn3 O28 Tb11 -96.9(5) . .
O31 Zn3 O28 Tb11 -132(2) . .
Zn4 Zn3 O28 Tb11 37.8(3) . .
O14 Tb11 O28 C31 17.1(14) . .
O13 Tb11 O28 C31 -47.4(12) . .
O12 Tb11 O28 C31 21.9(11) . .
O54 Tb11 O28 C31 -172.9(10) . .
O37 Tb11 O28 C31 -123.3(12) 2_755 .
O34 Tb11 O28 C31 96.9(12) . .
O3 Tb11 O28 C31 160.3(12) . .
Tb9 Tb11 O28 C31 -39.4(13) . .
Tb10 Tb11 O28 C31 -16.8(11) . .
Tb12 Tb11 O28 C31 27.4(12) . .
O14 Tb11 O28 Zn3 -142.7(4) . .
O13 Tb11 O28 Zn3 152.7(4) . .
O12 Tb11 O28 Zn3 -138.0(4) . .
O54 Tb11 O28 Zn3 27.2(7) . .
O37 Tb11 O28 Zn3 76.8(4) 2_755 .
O34 Tb11 O28 Zn3 -62.9(4) . .
O3 Tb11 O28 Zn3 0.4(3) . .
Tb9 Tb11 O28 Zn3 160.77(16) . .
Tb10 Tb11 O28 Zn3 -176.7(4) . .
Tb12 Tb11 O28 Zn3 -132.5(3) . .
O13 Tb10 O29 C31 30.2(12) . .
O58 Tb10 O29 C31 -114.8(12) . .
O36 Tb10 O29 C31 107.4(12) . .
O12 Tb10 O29 C31 -38.1(11) . .
O15 Tb10 O29 C31 -31.7(15) . .
O68 Tb10 O29 C31 164.0(10) 2_755 .
N21 Tb10 O29 C31 173.2(12) . .
Tb12 Tb10 O29 C31 -50.6(12) . .
Tb11 Tb10 O29 C31 0.4(11) . .
Tb9 Tb10 O29 C31 16.1(13) . .
O53 Tb7 O30 C41 -117.6(13) . .
O10 Tb7 O30 C41 28.2(13) . .
O9 Tb7 O30 C41 -40.9(12) . .
O22 Tb7 O30 C41 165.9(11) . .
O21 Tb7 O30 C41 104.3(13) . .
O11 Tb7 O30 C41 -31.4(16) . .
N9 Tb7 O30 C41 170.9(13) . .
Tb5 Tb7 O30 C41 -52.1(13) . .
Tb6 Tb7 O30 C41 -1.5(12) . .
Tb8 Tb7 O30 C41 14.1(14) . .
O3 Zn3 O31 C41 -84.9(10) . .
O2 Zn3 O31 C41 -164.1(10) . .
N16 Zn3 O31 C41 100.5(10) . .
N13 Zn3 O31 C41 8.2(9) . .
O28 Zn3 O31 C41 44(3) . .
Zn4 Zn3 O31 C41 -125.3(9) . .
O3 Zn3 O31 Tb6 78.7(4) . .
O2 Zn3 O31 Tb6 -0.5(4) . .
N16 Zn3 O31 Tb6 -95.9(4) . .
N13 Zn3 O31 Tb6 171.8(5) . .
O28 Zn3 O31 Tb6 -152(2) . .
Zn4 Zn3 O31 Tb6 38.3(3) . .
O8 Tb6 O31 C41 14.3(14) . .
O10 Tb6 O31 C41 -48.5(12) . .
O49 Tb6 O31 C41 -172.1(11) . .
O25 Tb6 O31 C41 -123.7(12) . .
O9 Tb6 O31 C41 21.4(12) . .
O2 Tb6 O31 C41 159.7(13) . .
O32 Tb6 O31 C41 95.5(12) . .
Tb8 Tb6 O31 C41 -40.8(13) . .
Tb7 Tb6 O31 C41 -17.1(11) . .
Tb5 Tb6 O31 C41 26.3(12) . .
O8 Tb6 O31 Zn3 -145.0(4) . .
O10 Tb6 O31 Zn3 152.2(4) . .
O49 Tb6 O31 Zn3 28.6(7) . .
O25 Tb6 O31 Zn3 77.0(4) . .
O9 Tb6 O31 Zn3 -137.9(4) . .
O2 Tb6 O31 Zn3 0.5(3) . .
O32 Tb6 O31 Zn3 -63.8(4) . .
Tb8 Tb6 O31 Zn3 159.97(17) . .
Tb7 Tb6 O31 Zn3 -176.4(4) . .
Tb5 Tb6 O31 Zn3 -132.9(3) . .
O3 Zn4 O32 C55 93.8(10) . .
O2 Zn4 O32 C55 173.4(10) . .
N19 Zn4 O32 C55 -92.6(10) . .
O34 Zn4 O32 C55 -42(2) . .
N17 Zn4 O32 C55 0.0(10) . .
Zn3 Zn4 O32 C55 134.4(10) . .
O3 Zn4 O32 Tb6 -78.8(5) . .
O2 Zn4 O32 Tb6 0.7(4) . .
N19 Zn4 O32 Tb6 94.7(4) . .
O34 Zn4 O32 Tb6 145.3(16) . .
N17 Zn4 O32 Tb6 -172.7(5) . .
Zn3 Zn4 O32 Tb6 -38.3(3) . .
O8 Tb6 O32 C55 35.4(11) . .
O10 Tb6 O32 C55 -14.1(13) . .
O49 Tb6 O32 C55 111.1(11) . .
O25 Tb6 O32 C55 172.3(10) . .
O9 Tb6 O32 C55 -34.5(11) . .
O31 Tb6 O32 C55 -107.5(11) . .
O2 Tb6 O32 C55 -172.3(12) . .
Tb8 Tb6 O32 C55 33.2(12) . .
Tb7 Tb6 O32 C55 -37.7(12) . .
Tb5 Tb6 O32 C55 2.9(11) . .
O8 Tb6 O32 Zn4 -152.9(4) . .
O10 Tb6 O32 Zn4 157.6(3) . .
O49 Tb6 O32 Zn4 -77.3(4) . .
O25 Tb6 O32 Zn4 -16.1(7) . .
O9 Tb6 O32 Zn4 137.1(4) . .
O31 Tb6 O32 Zn4 64.1(4) . .
O2 Tb6 O32 Zn4 -0.6(3) . .
Tb8 Tb6 O32 Zn4 -155.2(2) . .
Tb7 Tb6 O32 Zn4 133.9(3) . .
Tb5 Tb6 O32 Zn4 174.5(4) . .
O51 Tb5 O33 C55 -111.5(16) . .
O52 Tb5 O33 C55 106.0(16) . .
O11 Tb5 O33 C55 3(2) . .
O8 Tb5 O33 C55 -37.6(16) . .
O9 Tb5 O33 C55 30.9(16) . .
O63 Tb5 O33 C55 -176.0(17) . .
O62 Tb5 O33 C55 165.5(15) . .
Tb7 Tb5 O33 C55 35.8(17) . .
Tb8 Tb5 O33 C55 -35.1(17) . .
Tb6 Tb5 O33 C55 -5.7(15) . .
O3 Zn4 O34 C36 170.1(13) . .
O2 Zn4 O34 C36 90.8(12) . .
N19 Zn4 O34 C36 1.1(12) . .
O32 Zn4 O34 C36 -51(2) . .
N17 Zn4 O34 C36 -92.0(13) . .
Zn3 Zn4 O34 C36 132.1(12) . .
O3 Zn4 O34 Tb11 -0.9(4) . .
O2 Zn4 O34 Tb11 -80.2(5) . .
N19 Zn4 O34 Tb11 -169.9(6) . .
O32 Zn4 O34 Tb11 137.5(16) . .
N17 Zn4 O34 Tb11 97.1(5) . .
Zn3 Zn4 O34 Tb11 -38.9(4) . .
O14 Tb11 O34 C36 37.6(14) . .
O13 Tb11 O34 C36 -13.7(17) . .
O12 Tb11 O34 C36 -31.4(14) . .
O54 Tb11 O34 C36 113.8(15) . .
O37 Tb11 O34 C36 172.9(13) 2_755 .
O28 Tb11 O34 C36 -105.3(15) . .
O3 Tb11 O34 C36 -168.7(15) . .
Tb9 Tb11 O34 C36 35.0(15) . .
Tb10 Tb11 O34 C36 -35.8(15) . .
Tb12 Tb11 O34 C36 4.0(14) . .
O14 Tb11 O34 Zn4 -152.9(5) . .
O13 Tb11 O34 Zn4 155.7(4) . .
O12 Tb11 O34 Zn4 138.1(5) . .
O54 Tb11 O34 Zn4 -76.8(5) . .
O37 Tb11 O34 Zn4 -17.6(8) 2_755 .
O28 Tb11 O34 Zn4 64.2(5) . .
O3 Tb11 O34 Zn4 0.8(4) . .
Tb9 Tb11 O34 Zn4 -155.5(2) . .
Tb10 Tb11 O34 Zn4 133.6(3) . .
Tb12 Tb11 O34 Zn4 173.4(5) . .
O57 Tb12 O35 C36 -109.6(16) . .
O59 Tb12 O35 C36 107.6(16) . .
O15 Tb12 O35 C36 5.1(19) . .
O12 Tb12 O35 C36 31.3(15) . .
O14 Tb12 O35 C36 -36.7(15) . .
O65 Tb12 O35 C36 -176.5(16) . .
O64 Tb12 O35 C36 163.7(15) . .
Tb10 Tb12 O35 C36 36.7(16) . .
Tb9 Tb12 O35 C36 -32.7(16) . .
Tb11 Tb12 O35 C36 -4.1(15) . .
O13 Tb10 O36 C46 -174.0(11) . .
O58 Tb10 O36 C46 14.1(12) . .
O12 Tb10 O36 C46 139.8(10) . .
O15 Tb10 O36 C46 -119.5(10) . .
O68 Tb10 O36 C46 -60.7(10) 2_755 .
O29 Tb10 O36 C46 89.2(11) . .
N21 Tb10 O36 C46 11.4(10) . .
Tb12 Tb10 O36 C46 -160.9(8) . .
Tb11 Tb10 O36 C46 158.0(10) . .
Tb9 Tb10 O36 C46 -144.3(10) . .
O4 Tb1 O38 C61 -53.1(12) . .
O5 Tb1 O38 C61 18.9(11) . .
O40 Tb1 O38 C61 119.4(11) . .
O19 Tb1 O38 C61 -126.0(11) . .
O7 Tb1 O38 C61 -47.6(10) . .
O60 Tb1 O38 C61 166.0(11) . .
O61 Tb1 O38 C61 87.5(11) . .
O7 Tb2 O39 C61 14.6(13) . .
O6 Tb2 O39 C61 -7.1(16) . .
O24 Tb2 O39 C61 158.5(13) . .
O26 Tb2 O39 C61 -125.9(14) . .
O5 Tb2 O39 C61 -55.3(14) . .
O16 Tb2 O39 C61 88.8(14) . .
N6 Tb2 O39 C61 163.0(14) . .
O4 Tb1 O40 C62 29.9(14) . .
O5 Tb1 O40 C62 -41.6(14) . .
O38 Tb1 O40 C62 -145.5(13) . .
O19 Tb1 O40 C62 106.5(14) . .
O7 Tb1 O40 C62 13.7(16) . .
O60 Tb1 O40 C62 165.7(15) . .
O61 Tb1 O40 C62 -114.2(14) . .
O5 Tb3 O41 C62 32.4(14) . .
O42 Tb3 O41 C62 -106.8(14) . .
O45 Tb3 O41 C62 111.1(14) . .
O4 Tb3 O41 C62 -36.7(13) . .
O6 Tb3 O41 C62 -18.6(17) . .
O23 Tb3 O41 C62 173.3(12) . .
N7 Tb3 O41 C62 -171.7(14) . .
Tb4 Tb3 O41 C62 -47.8(14) . .
O41 Tb3 O42 C66 51.3(15) . .
O5 Tb3 O42 C66 -51.8(16) . .
O45 Tb3 O42 C66 133.5(14) . .
O4 Tb3 O42 C66 -20.2(14) . .
O6 Tb3 O42 C66 -97.2(15) . .
O23 Tb3 O42 C66 -174.2(15) . .
N7 Tb3 O42 C66 118.0(15) . .
Tb4 Tb3 O42 C66 -61.0(14) . .
O4 Tb4 O43 C66 -64.0(9) . .
O6 Tb4 O43 C66 4.2(10) . .
O7 Tb4 O43 C66 -79.1(10) . .
O20 Tb4 O43 C66 68.8(9) . .
O18 Tb4 O43 C66 -144.7(10) . .
O17 Tb4 O43 C66 123.5(9) . .
O1 Tb4 O43 C66 147.7(10) 2_755 .
Tb3 Tb4 O43 C66 -22.5(9) . .
O41 Tb3 O45 C64 -31.1(13) . .
O5 Tb3 O45 C64 62.6(13) . .
O42 Tb3 O45 C64 -121.0(13) . .
O4 Tb3 O45 C64 19.4(15) . .
O6 Tb3 O45 C64 121.4(13) . .
O23 Tb3 O45 C64 -172.1(13) . .
N7 Tb3 O45 C64 -105.9(13) . .
Tb4 Tb3 O45 C64 91.7(13) . .
O11 Tb8 O46 C68 53(2) . .
O50 Tb8 O46 C68 -42(2) . .
O48 Tb8 O46 C68 -131(2) . .
O8 Tb8 O46 C68 12(2) . .
O10 Tb8 O46 C68 111(2) . .
O27 Tb8 O46 C68 178(2) . .
N12 Tb8 O46 C68 -116(2) . .
Tb6 Tb8 O46 C68 82(2) . .
Tb5 Tb8 O46 C68 26(2) . .
Tb7 Tb8 O46 C68 85(2) . .
O11 Tb8 O48 C72 -45.1(16) . .
O50 Tb8 O48 C72 58.1(15) . .
O8 Tb8 O48 C72 -15.3(14) . .
O46 Tb8 O48 C72 140.4(13) . .
O10 Tb8 O48 C72 -90.2(14) . .
O27 Tb8 O48 C72 -166.9(15) . .
N12 Tb8 O48 C72 125.4(15) . .
Tb6 Tb8 O48 C72 -55.0(14) . .
Tb5 Tb8 O48 C72 -15.9(15) . .
Tb7 Tb8 O48 C72 -80.0(14) . .
O8 Tb6 O49 C72 -65.4(10) . .
O10 Tb6 O49 C72 1.6(10) . .
O25 Tb6 O49 C72 68.0(10) . .
O9 Tb6 O49 C72 -83.2(11) . .
O31 Tb6 O49 C72 118.6(10) . .
O2 Tb6 O49 C72 145.3(10) . .
O32 Tb6 O49 C72 -147.5(10) . .
Tb8 Tb6 O49 C72 -25.0(9) . .
Tb7 Tb6 O49 C72 -20.1(11) . .
Tb5 Tb6 O49 C72 -79.5(10) . .
O11 Tb8 O50 C70 32.7(14) . .
O48 Tb8 O50 C70 -106.8(14) . .
O8 Tb8 O50 C70 -36.6(14) . .
O46 Tb8 O50 C70 111.1(14) . .
O10 Tb8 O50 C70 -18.3(18) . .
O27 Tb8 O50 C70 175.3(13) . .
N12 Tb8 O50 C70 -173.5(15) . .
Tb6 Tb8 O50 C70 -46.7(15) . .
Tb5 Tb8 O50 C70 1.6(13) . .
Tb7 Tb8 O50 C70 23.7(15) . .
O52 Tb5 O51 C70 -142.0(16) . .
O11 Tb5 O51 C70 -35.0(17) . .
O33 Tb5 O51 C70 114.0(17) . .
O8 Tb5 O51 C70 34.8(16) . .
O9 Tb5 O51 C70 23(2) . .
O63 Tb5 O51 C70 174.6(18) . .
O62 Tb5 O51 C70 -107.9(17) . .
Tb7 Tb5 O51 C70 -27.6(18) . .
Tb8 Tb5 O51 C70 -3.7(16) . .
Tb6 Tb5 O51 C70 38.0(17) . .
O51 Tb5 O52 C74 118.7(13) . .
O11 Tb5 O52 C74 15.2(14) . .
O33 Tb5 O52 C74 -130.5(14) . .
O8 Tb5 O52 C74 -56.1(16) . .
O9 Tb5 O52 C74 -52.0(13) . .
O63 Tb5 O52 C74 161.3(14) . .
O62 Tb5 O52 C74 84.8(14) . .
Tb7 Tb5 O52 C74 -13.0(13) . .
Tb8 Tb5 O52 C74 0.5(16) . .
Tb6 Tb5 O52 C74 -61.3(14) . .
O10 Tb7 O53 C74 -11.3(17) . .
O9 Tb7 O53 C74 14.1(14) . .
O22 Tb7 O53 C74 -127.8(14) . .
O21 Tb7 O53 C74 156.2(13) . .
O30 Tb7 O53 C74 86.9(14) . .
O11 Tb7 O53 C74 -57.3(14) . .
N9 Tb7 O53 C74 161.6(15) . .
Tb5 Tb7 O53 C74 -25.3(13) . .
Tb6 Tb7 O53 C74 15.9(15) . .
Tb8 Tb7 O53 C74 -49.1(15) . .
O14 Tb11 O54 C76 -64.5(9) . .
O13 Tb11 O54 C76 3.6(10) . .
O12 Tb11 O54 C76 -81.9(10) . .
O37 Tb11 O54 C76 69.3(9) 2_755 .
O28 Tb11 O54 C76 121.7(9) . .
O34 Tb11 O54 C76 -146.3(10) . .
O3 Tb11 O54 C76 146.8(10) . .
Tb9 Tb11 O54 C76 -23.3(9) . .
Tb10 Tb11 O54 C76 -18.2(11) . .
Tb12 Tb11 O54 C76 -78.4(9) . .
O56 Tb9 O55 C76 50(2) . .
O67 Tb9 O55 C76 130.8(19) . .
O15 Tb9 O55 C76 -52(2) . .
O66 Tb9 O55 C76 -175(2) . .
O13 Tb9 O55 C76 -97(2) . .
O14 Tb9 O55 C76 -20.8(19) . .
N23 Tb9 O55 C76 117(2) . .
Tb11 Tb9 O55 C76 -61.9(19) . .
Tb12 Tb9 O55 C76 -23(2) . .
Tb10 Tb9 O55 C76 -87(2) . .
O67 Tb9 O56 C78 109.6(17) . .
O55 Tb9 O56 C78 -107.9(16) . .
O15 Tb9 O56 C78 29.8(16) . .
O66 Tb9 O56 C78 173.0(15) . .
O13 Tb9 O56 C78 -19(2) . .
O14 Tb9 O56 C78 -41.3(16) . .
N23 Tb9 O56 C78 -173.4(17) . .
Tb11 Tb9 O56 C78 -50.0(17) . .
Tb12 Tb9 O56 C78 -2.4(16) . .
Tb10 Tb9 O56 C78 20.9(17) . .
O59 Tb12 O57 C78 -138.0(19) . .
O15 Tb12 O57 C78 -34(2) . .
O12 Tb12 O57 C78 24(2) . .
O35 Tb12 O57 C78 114.8(19) . .
O14 Tb12 O57 C78 38.4(19) . .
O65 Tb12 O57 C78 176(2) . .
O64 Tb12 O57 C78 -105(2) . .
Tb10 Tb12 O57 C78 -26(2) . .
Tb9 Tb12 O57 C78 -0.7(19) . .
Tb11 Tb12 O57 C78 40(2) . .
O13 Tb10 O58 C80 -18.0(19) . .
O36 Tb10 O58 C80 148.2(15) . .
O12 Tb10 O58 C80 4.2(16) . .
O15 Tb10 O58 C80 -66.8(16) . .
O68 Tb10 O58 C80 -138.0(16) 2_755 .
O29 Tb10 O58 C80 78.1(16) . .
N21 Tb10 O58 C80 150.7(16) . .
Tb12 Tb10 O58 C80 -33.9(15) . .
Tb11 Tb10 O58 C80 7.2(16) . .
Tb9 Tb10 O58 C80 -57.1(16) . .
O57 Tb12 O59 C80 121.2(14) . .
O15 Tb12 O59 C80 20.6(15) . .
O12 Tb12 O59 C80 -47.5(14) . .
O35 Tb12 O59 C80 -124.7(14) . .
O14 Tb12 O59 C80 -53.1(16) . .
O65 Tb12 O59 C80 167.1(15) . .
O64 Tb12 O59 C80 88.0(14) . .
Tb10 Tb12 O59 C80 -8.1(14) . .
Tb9 Tb12 O59 C80 4.3(16) . .
Tb11 Tb12 O59 C80 -56.9(15) . .
O4 Tb1 O60 C82 95(2) . .
O5 Tb1 O60 C82 -21(2) . .
O40 Tb1 O60 C82 37(2) . .
O38 Tb1 O60 C82 -113(2) . .
O19 Tb1 O60 C82 155(2) . .
O7 Tb1 O60 C82 -169(2) . .
O61 Tb1 O60 C82 -40(2) . .
O57 Tb12 O65 C87 42(2) . .
O59 Tb12 O65 C87 -110(2) . .
O15 Tb12 O65 C87 -24(2) . .
O12 Tb12 O65 C87 -162.2(19) . .
O35 Tb12 O65 C87 157(2) . .
O14 Tb12 O65 C87 101(2) . .
O64 Tb12 O65 C87 -35(2) . .
Tb10 Tb12 O65 C87 -101(2) . .
Tb9 Tb12 O65 C87 47(2) . .
Tb11 Tb12 O65 C87 146.7(19) . .
O56 Tb9 O66 C83 39.5(13) . .
O67 Tb9 O66 C83 100.1(11) . .
O55 Tb9 O66 C83 -50.7(11) . .
O15 Tb9 O66 C83 173.3(10) . .
O13 Tb9 O66 C83 -133.9(11) . .
O14 Tb9 O66 C83 -87.6(11) . .
N23 Tb9 O66 C83 25.0(11) . .
Tb11 Tb9 O66 C83 -101.5(11) . .
Tb12 Tb9 O66 C83 -149.9(9) . .
Tb10 Tb9 O66 C83 -162.9(10) . .
O1 Zn1 N2 C1 -164.2(11) 2_755 .
O1 Zn1 N2 C1 -73.9(13) . .
N2 Zn1 N2 C1 80.1(13) 2_755 .
O17 Zn1 N2 C1 179.4(14) . .
O17 Zn1 N2 C1 5.3(13) 2_755 .
O1 Zn1 N2 C4 3.6(15) 2_755 .
O1 Zn1 N2 C4 93.9(10) . .
N2 Zn1 N2 C4 -112.1(10) 2_755 .
O17 Zn1 N2 C4 -12.8(9) . .
O17 Zn1 N2 C4 173.1(9) 2_755 .
O1 Zn2 N3 C6 164.4(11) 2_755 .
O1 Zn2 N3 C6 71.2(12) . .
N3 Zn2 N3 C6 -85.6(12) 2_755 .
O18 Zn2 N3 C6 -177.7(13) . .
O18 Zn2 N3 C6 -9.1(12) 2_755 .
O1 Zn2 N3 C9 -24.6(16) 2_755 .
O1 Zn2 N3 C9 -117.8(10) . .
N3 Zn2 N3 C9 85.4(10) 2_755 .
O18 Zn2 N3 C9 -6.7(9) . .
O18 Zn2 N3 C9 161.9(10) 2_755 .
O39 Tb2 N6 C14 175.1(8) . .
O7 Tb2 N6 C14 -134.9(7) . .
O6 Tb2 N6 C14 -13.6(10) . .
O24 Tb2 N6 C14 -8.4(7) . .
O26 Tb2 N6 C14 86.8(8) . .
O5 Tb2 N6 C14 107.3(8) . .
O16 Tb2 N6 C14 -90.2(8) . .
O39 Tb2 N6 C11 3.2(10) . .
O7 Tb2 N6 C11 53.2(11) . .
O6 Tb2 N6 C11 174.6(9) . .
O24 Tb2 N6 C11 179.7(11) . .
O26 Tb2 N6 C11 -85.1(10) . .
O5 Tb2 N6 C11 -64.5(11) . .
O16 Tb2 N6 C11 97.9(10) . .
O41 Tb3 N7 C17 -178.6(10) . .
O5 Tb3 N7 C17 -121.1(9) . .
O42 Tb3 N7 C17 73.1(9) . .
O45 Tb3 N7 C17 -97.2(9) . .
O4 Tb3 N7 C17 124.6(9) . .
O6 Tb3 N7 C17 20.5(11) . .
O23 Tb3 N7 C17 -10.3(8) . .
Tb4 Tb3 N7 C17 74.2(9) . .
O41 Tb3 N7 C18 1.2(12) . .
O5 Tb3 N7 C18 58.8(15) . .
O42 Tb3 N7 C18 -107.0(13) . .
O45 Tb3 N7 C18 82.7(13) . .
O4 Tb3 N7 C18 -55.6(14) . .
O6 Tb3 N7 C18 -159.7(12) . .
O23 Tb3 N7 C18 169.6(14) . .
Tb4 Tb3 N7 C18 -105.9(12) . .
O53 Tb7 N9 C30 -1.0(14) . .
O10 Tb7 N9 C30 172.6(12) . .
O9 Tb7 N9 C30 47.5(16) . .
O22 Tb7 N9 C30 -89.3(14) . .
O21 Tb7 N9 C30 174.8(15) . .
O30 Tb7 N9 C30 93.8(14) . .
O11 Tb7 N9 C30 -67.2(15) . .
Tb5 Tb7 N9 C30 -10.7(16) . .
Tb6 Tb7 N9 C30 107.4(14) . .
Tb8 Tb7 N9 C30 -123.5(13) . .
O53 Tb7 N9 C27 173.5(10) . .
O10 Tb7 N9 C27 -13.0(13) . .
O9 Tb7 N9 C27 -138.1(9) . .
O22 Tb7 N9 C27 85.2(10) . .
O21 Tb7 N9 C27 -10.7(9) . .
O30 Tb7 N9 C27 -91.8(10) . .
O11 Tb7 N9 C27 107.3(10) . .
Tb5 Tb7 N9 C27 163.8(7) . .
Tb6 Tb7 N9 C27 -78.2(11) . .
Tb8 Tb7 N9 C27 50.9(13) . .
O11 Tb8 N12 C25 59.6(16) . .
O50 Tb8 N12 C25 -1.0(13) . .
O48 Tb8 N12 C25 -107.8(14) . .
O8 Tb8 N12 C25 -58.0(14) . .
O46 Tb8 N12 C25 81.6(13) . .
O10 Tb8 N12 C25 -162.9(12) . .
O27 Tb8 N12 C25 170.3(15) . .
Tb6 Tb8 N12 C25 -108.3(13) . .
Tb5 Tb8 N12 C25 -8.9(16) . .
Tb7 Tb8 N12 C25 143.9(11) . .
O11 Tb8 N12 C22 -121.9(10) . .
O50 Tb8 N12 C22 177.5(11) . .
O48 Tb8 N12 C22 70.7(10) . .
O8 Tb8 N12 C22 120.5(10) . .
O46 Tb8 N12 C22 -99.8(10) . .
O10 Tb8 N12 C22 15.6(12) . .
O27 Tb8 N12 C22 -11.1(10) . .
Tb6 Tb8 N12 C22 70.3(11) . .
Tb5 Tb8 N12 C22 169.6(8) . .
Tb7 Tb8 N12 C22 -37.5(14) . .
O3 Zn3 N13 C45 -69.9(14) . .
O2 Zn3 N13 C45 -161.3(11) . .
N16 Zn3 N13 C45 84.2(13) . .
O31 Zn3 N13 C45 -177.7(14) . .
O28 Zn3 N13 C45 8.2(14) . .
Zn4 Zn3 N13 C45 -95.0(14) . .
O3 Zn3 N13 C42 97.4(11) . .
O2 Zn3 N13 C42 6.1(17) . .
N16 Zn3 N13 C42 -108.5(11) . .
O31 Zn3 N13 C42 -10.4(10) . .
O28 Zn3 N13 C42 175.6(10) . .
Zn4 Zn3 N13 C42 72.3(11) . .
O3 Zn3 N16 C35 -163.0(10) . .
O2 Zn3 N16 C35 -73.4(12) . .
N13 Zn3 N16 C35 81.5(12) . .
O31 Zn3 N16 C35 6.3(12) . .
O28 Zn3 N16 C35 177.7(12) . .
Zn4 Zn3 N16 C35 -99.3(12) . .
O3 Zn3 N16 C32 9.6(14) . .
O2 Zn3 N16 C32 99.3(9) . .
N13 Zn3 N16 C32 -105.9(9) . .
O31 Zn3 N16 C32 179.0(9) . .
O28 Zn3 N16 C32 -9.6(8) . .
Zn4 Zn3 N16 C32 73.4(9) . .
O3 Zn4 N17 C58 73.9(16) . .
O2 Zn4 N17 C58 167.6(14) . .
N19 Zn4 N17 C58 -82.3(16) . .
O34 Zn4 N17 C58 -6.5(16) . .
O32 Zn4 N17 C58 -177.3(17) . .
Zn3 Zn4 N17 C58 97.7(16) . .
O3 Zn4 N17 C56 -108.8(12) . .
O2 Zn4 N17 C56 -15.0(18) . .
N19 Zn4 N17 C56 95.1(12) . .
O34 Zn4 N17 C56 170.8(12) . .
O32 Zn4 N17 C56 0.1(11) . .
Zn3 Zn4 N17 C56 -85.0(12) . .
O3 Zn4 N19 C37 -24.1(16) . .
O2 Zn4 N19 C37 -110.4(10) . .
O34 Zn4 N19 C37 0.4(10) . .
O32 Zn4 N19 C37 169.4(10) . .
N17 Zn4 N19 C37 93.8(11) . .
Zn3 Zn4 N19 C37 -86.2(11) . .
O3 Zn4 N19 C40 154.4(11) . .
O2 Zn4 N19 C40 68.1(13) . .
O34 Zn4 N19 C40 178.9(13) . .
O32 Zn4 N19 C40 -12.1(13) . .
N17 Zn4 N19 C40 -87.7(13) . .
Zn3 Zn4 N19 C40 92.3(13) . .
O13 Tb10 N21 C47 -18.5(14) . .
O58 Tb10 N21 C47 171.9(12) . .
O36 Tb10 N21 C47 -10.0(10) . .
O12 Tb10 N21 C47 -138.4(10) . .
O15 Tb10 N21 C47 108.0(11) . .
O68 Tb10 N21 C47 81.1(11) 2_755 .
O29 Tb10 N21 C47 -93.2(11) . .
Tb12 Tb10 N21 C47 165.6(9) . .
Tb11 Tb10 N21 C47 -81.0(12) . .
Tb9 Tb10 N21 C47 47.2(15) . .
O13 Tb10 N21 C50 158.4(15) . .
O58 Tb10 N21 C50 -11.2(16) . .
O36 Tb10 N21 C50 166.8(18) . .
O12 Tb10 N21 C50 38.5(18) . .
O15 Tb10 N21 C50 -75.2(17) . .
O68 Tb10 N21 C50 -102.0(17) 2_755 .
O29 Tb10 N21 C50 83.7(16) . .
Tb12 Tb10 N21 C50 -17.5(19) . .
Tb11 Tb10 N21 C50 95.9(17) . .
Tb9 Tb10 N21 C50 -136.0(15) . .
O56 Tb9 N23 C54 4.2(15) . .
O67 Tb9 N23 C54 83.4(15) . .
O55 Tb9 N23 C54 -104.8(15) . .
O15 Tb9 N23 C54 59.7(18) . .
O66 Tb9 N23 C54 173.7(16) . .
O13 Tb9 N23 C54 -157.1(14) . .
O14 Tb9 N23 C54 -55.9(16) . .
Tb11 Tb9 N23 C54 -104.1(15) . .
Tb12 Tb9 N23 C54 -10.2(18) . .
Tb10 Tb9 N23 C54 152.7(12) . .
O56 Tb9 N23 C51 173.5(12) . .
O67 Tb9 N23 C51 -107.3(11) . .
O55 Tb9 N23 C51 64.5(11) . .
O15 Tb9 N23 C51 -131.0(10) . .
O66 Tb9 N23 C51 -17.0(10) . .
O13 Tb9 N23 C51 12.2(13) . .
O14 Tb9 N23 C51 113.4(10) . .
Tb11 Tb9 N23 C51 65.2(11) . .
Tb12 Tb9 N23 C51 159.1(8) . .
Tb10 Tb9 N23 C51 -38.0(16) . .
C4 N2 C1 C2 -1(2) . .
Zn1 N2 C1 C2 166.3(12) . .
C3 N1 C2 C1 8(2) . .
N2 C1 C2 N1 -4(3) . .
C2 N1 C3 C4 -8(2) . .
N1 C3 C4 N2 4(2) . .
N1 C3 C4 C5 174.9(14) . .
C1 N2 C4 C3 1(2) . .
Zn1 N2 C4 C3 -167.9(12) . .
C1 N2 C4 C5 -170.9(13) . .
Zn1 N2 C4 C5 20.1(16) . .
Tb2 O16 C5 O17 -5(2) . .
Tb2 O16 C5 C4 168.9(9) . .
Zn1 O17 C5 O16 179.1(12) . .
Tb4 O17 C5 O16 15(2) . .
Zn1 O17 C5 C4 5.4(16) . .
Tb4 O17 C5 C4 -159.1(9) . .
C3 C4 C5 O16 -3(2) . .
N2 C4 C5 O16 168.9(13) . .
C3 C4 C5 O17 171.6(15) . .
N2 C4 C5 O17 -16.6(19) . .
C9 N3 C6 C7 1(2) . .
Zn2 N3 C6 C7 171.1(11) . .
C8 N4 C7 C6 -4(2) . .
N3 C6 C7 N4 4(2) . .
C7 N4 C8 C9 1(3) . .
N4 C8 C9 N3 3(3) . .
N4 C8 C9 C10 175.3(16) . .
C6 N3 C9 C8 -4(2) . .
Zn2 N3 C9 C8 -175.7(13) . .
C6 N3 C9 C10 -176.0(13) . .
Zn2 N3 C9 C10 12.0(17) . .
Tb1 O19 C10 O18 11(2) . .
Tb1 O19 C10 C9 -172.5(9) . .
Zn2 O18 C10 O19 -178.1(11) . .
Tb4 O18 C10 O19 -9(2) . .
Zn2 O18 C10 C9 5.2(15) . .
Tb4 O18 C10 C9 174.2(8) . .
C8 C9 C10 O19 -1(2) . .
N3 C9 C10 O19 171.2(13) . .
C8 C9 C10 O18 176.2(15) . .
N3 C9 C10 O18 -11.8(19) . .
C14 N6 C11 C12 -2.2(18) . .
Tb2 N6 C11 C12 170.3(10) . .
C13 N5 C12 C11 2(2) . .
N6 C11 C12 N5 -1(2) . .
C12 N5 C13 C14 1(2) . .
N5 C13 C14 N6 -6(2) . .
N5 C13 C14 C15 -178.6(11) . .
C11 N6 C14 C13 5.7(16) . .
Tb2 N6 C14 C13 -166.9(9) . .
C11 N6 C14 C15 179.9(10) . .
Tb2 N6 C14 C15 7.3(10) . .
Tb6 O25 C15 O24 -42.4(16) . .
Tb6 O25 C15 C14 137.7(10) . .
Tb2 O24 C15 O25 172.1(7) . .
Tb2 O24 C15 C14 -7.9(13) . .
C13 C14 C15 O25 -6.0(16) . .
N6 C14 C15 O25 179.9(9) . .
C13 C14 C15 O24 174.1(11) . .
N6 C14 C15 O24 -0.1(13) . .
C19 N8 C16 C17 -2(2) . .
C18 N7 C17 C16 -1(2) . .
Tb3 N7 C17 C16 179.4(9) . .
C18 N7 C17 C20 -178.6(13) . .
Tb3 N7 C17 C20 1.3(15) . .
N8 C16 C17 N7 2(2) . .
N8 C16 C17 C20 179.6(12) . .
C17 N7 C18 C19 0(2) . .
Tb3 N7 C18 C19 -179.8(11) . .
C16 N8 C19 C18 1(2) . .
N7 C18 C19 N8 -1(2) . .
Tb3 O23 C20 O22 149.9(10) . .
Tb3 O23 C20 C17 -29.5(14) . .
Tb7 O22 C20 O23 6.7(16) . .
Tb7 O22 C20 C17 -173.9(8) . .
N7 C17 C20 O23 17.7(18) . .
C16 C17 C20 O23 -160.4(12) . .
N7 C17 C20 O22 -161.7(12) . .
C16 C17 C20 O22 20.2(18) . .
Tb2 O26 C21 O27 10.7(17) . .
Tb2 O26 C21 C22 -167.7(9) . .
Tb8 O27 C21 O26 148.4(10) . .
Tb8 O27 C21 C22 -33.3(15) . .
C25 N12 C22 C23 0(2) . .
Tb8 N12 C22 C23 -178.5(12) . .
C25 N12 C22 C21 179.4(14) . .
Tb8 N12 C22 C21 0.7(16) . .
O26 C21 C22 N12 -161.8(13) . .
O27 C21 C22 N12 19.7(19) . .
O26 C21 C22 C23 17(2) . .
O27 C21 C22 C23 -161.1(14) . .
N12 C22 C23 N11 -3(2) . .
C21 C22 C23 N11 177.7(14) . .
C24 N11 C23 C22 6(2) . .
C23 N11 C24 C25 -6(3) . .
C22 N12 C25 C24 0(2) . .
Tb8 N12 C25 C24 178.1(12) . .
N11 C24 C25 N12 4(3) . .
Tb4 O20 C26 O21 -45.4(19) . .
Tb4 O20 C26 C27 137.2(11) . .
Tb7 O21 C26 O20 172.7(8) . .
Tb7 O21 C26 C27 -9.9(15) . .
C30 N9 C27 C28 4(2) . .
Tb7 N9 C27 C28 -170.5(11) . .
C30 N9 C27 C26 -174.6(14) . .
Tb7 N9 C27 C26 10.4(14) . .
O20 C26 C27 C28 -3.1(18) . .
O21 C26 C27 C28 179.3(12) . .
O20 C26 C27 N9 176.0(11) . .
O21 C26 C27 N9 -1.6(16) . .
N9 C27 C28 N10 -2(2) . .
C26 C27 C28 N10 177.5(13) . .
C29 N10 C28 C27 5(2) . .
C28 N10 C29 C30 -10(3) . .
C27 N9 C30 C29 -9(2) . .
Tb7 N9 C30 C29 165.0(11) . .
N10 C29 C30 N9 14(3) . .
Tb10 O29 C31 O28 -12(2) . .
Tb10 O29 C31 C32 170.6(9) . .
Zn3 O28 C31 O29 -177.8(10) . .
Tb11 O28 C31 O29 24(2) . .
Zn3 O28 C31 C32 -0.1(14) . .
Tb11 O28 C31 C32 -158.5(9) . .
C35 N16 C32 C33 7.8(18) . .
Zn3 N16 C32 C33 -165.2(10) . .
C35 N16 C32 C31 -173.7(12) . .
Zn3 N16 C32 C31 13.3(14) . .
O29 C31 C32 N16 169.2(11) . .
O28 C31 C32 N16 -8.7(17) . .
O29 C31 C32 C33 -12(2) . .
O28 C31 C32 C33 169.6(13) . .
C34 N15 C33 C32 6(2) . .
N16 C32 C33 N15 -9(2) . .
C31 C32 C33 N15 173.0(13) . .
C33 N15 C34 C35 -2(2) . .
C32 N16 C35 C34 -4(2) . .
Zn3 N16 C35 C34 167.8(11) . .
N15 C34 C35 N16 2(2) . .
Tb12 O35 C36 O34 9(3) . .
Tb12 O35 C36 C37 -165.7(9) . .
Zn4 O34 C36 O35 -177.4(15) . .
Tb11 O34 C36 O35 -9(3) . .
Zn4 O34 C36 C37 -2.1(18) . .
Tb11 O34 C36 C37 166.1(9) . .
C40 N19 C37 C38 1(2) . .
Zn4 N19 C37 C38 179.9(13) . .
C40 N19 C37 C36 179.7(12) . .
Zn4 N19 C37 C36 -1.5(16) . .
O35 C36 C37 N19 178.5(14) . .
O34 C36 C37 N19 2.3(19) . .
O35 C36 C37 C38 -3(2) . .
O34 C36 C37 C38 -179.1(15) . .
C39 N20 C38 C37 -2(3) . .
N19 C37 C38 N20 0(3) . .
C36 C37 C38 N20 -178.2(16) . .
C38 N20 C39 C40 2(3) . .
N20 C39 C40 N19 -1(3) . .
C37 N19 C40 C39 -1(2) . .
Zn4 N19 C40 C39 -179.5(13) . .
Tb7 O30 C41 O31 -10(2) . .
Tb7 O30 C41 C42 175.5(9) . .
Zn3 O31 C41 O30 -179.5(11) . .
Tb6 O31 C41 O30 23(2) . .
Zn3 O31 C41 C42 -4.6(15) . .
Tb6 O31 C41 C42 -161.8(9) . .
C45 N13 C42 C43 2(2) . .
Zn3 N13 C42 C43 -166.5(12) . .
C45 N13 C42 C41 -179.4(13) . .
Zn3 N13 C42 C41 11.9(17) . .
O30 C41 C42 N13 170.6(13) . .
O31 C41 C42 N13 -4.7(19) . .
O30 C41 C42 C43 -11(2) . .
O31 C41 C42 C43 173.7(14) . .
C44 N14 C43 C42 -5(2) . .
N13 C42 C43 N14 -1(2) . .
C41 C42 C43 N14 -179.5(14) . .
C43 N14 C44 C45 11(2) . .
C42 N13 C45 C44 3(2) . .
Zn3 N13 C45 C44 170.8(13) . .
N14 C44 C45 N13 -10(3) . .
Tb11 O37 C46 O36 -35(2) 2_755 .
Tb11 O37 C46 C47 145.9(13) 2_755 .
Tb10 O36 C46 O37 169.4(10) . .
Tb10 O36 C46 C47 -11.5(18) . .
C50 N21 C47 C48 6(3) . .
Tb10 N21 C47 C48 -176.7(16) . .
C50 N21 C47 C46 -168.2(17) . .
Tb10 N21 C47 C46 9.0(18) . .
O37 C46 C47 N21 179.4(14) . .
O36 C46 C47 N21 0(2) . .
O37 C46 C47 C48 5(2) . .
O36 C46 C47 C48 -174.2(16) . .
N21 C47 C48 N22 1(3) . .
C46 C47 C48 N22 176(2) . .
C49 N22 C48 C47 -7(3) . .
C48 N22 C49 C50 5(4) . .
C47 N21 C50 C49 -7(3) . .
Tb10 N21 C50 C49 175.7(18) . .
N22 C49 C50 N21 2(4) . .
C54 N23 C51 C52 -1(2) . .
Tb9 N23 C51 C52 -171.2(13) . .
C54 N23 C51 C83 -178.8(14) . .
Tb9 N23 C51 C83 10.6(17) . .
N23 C51 C52 N24 -5(3) . .
C83 C51 C52 N24 173.4(18) . .
C53 N24 C52 C51 5(3) . .
C52 N24 C53 C54 -1(3) . .
C51 N23 C54 C53 4(2) . .
Tb9 N23 C54 C53 172.8(13) . .
N24 C53 C54 N23 -3(3) . .
Tb5 O33 C55 O32 11(3) . .
Tb5 O33 C55 C56 -168.2(11) . .
Zn4 O32 C55 O33 -179.0(14) . .
Tb6 O32 C55 O33 -9(2) . .
Zn4 O32 C55 C56 -0.1(15) . .
Tb6 O32 C55 C56 170.3(9) . .
C58 N17 C56 C57 -1(3) . .
Zn4 N17 C56 C57 -178.9(16) . .
C58 N17 C56 C55 177.3(18) . .
Zn4 N17 C56 C55 0(2) . .
O33 C55 C56 N17 179.2(16) . .
O32 C55 C56 N17 0(2) . .
O33 C55 C56 C57 -2(3) . .
O32 C55 C56 C57 178.9(17) . .
C59 N18 C57 C56 -1(5) . .
N17 C56 C57 N18 0(4) . .
C55 C56 C57 N18 -178(3) . .
C56 N17 C58 C59 2(3) . .
Zn4 N17 C58 C59 179.4(13) . .
C57 N18 C59 C58 1(4) . .
N17 C58 C59 N18 -2(4) . .
Tb1 O38 C61 O39 0(2) . .
Tb1 O38 C61 C60 170.0(9) . .
Tb2 O39 C61 O38 26(2) . .
Tb2 O39 C61 C60 -145.0(11) . .
Tb1 O40 C62 O41 14(2) . .
Tb1 O40 C62 C63 -160.0(13) . .
Tb3 O41 C62 O40 -8(2) . .
Tb3 O41 C62 C63 166.1(13) . .
Tb3 O45 C64 O44 -45(2) . .
Tb3 O45 C64 C65 98(3) . .
Tb3 O42 C66 O43 62(2) . .
Tb3 O42 C66 C67 -123.4(15) . .
Tb4 O43 C66 O42 0.6(19) . .
Tb4 O43 C66 C67 -174.3(11) . .
Tb8 O46 C68 C69 -36(3) . .
Tb8 O46 C68 O47 147.8(14) . .
Tb8 O50 C70 O51 -5(3) . .
Tb8 O50 C70 C71 169.6(14) . .
Tb5 O51 C70 O50 7(3) . .
Tb5 O51 C70 C71 -167.9(15) . .
Tb6 O49 C72 O48 8.5(17) . .
Tb6 O49 C72 C73 -175.8(12) . .
Tb8 O48 C72 O49 50(2) . .
Tb8 O48 C72 C73 -125.8(16) . .
Tb7 O53 C74 O52 26(3) . .
Tb7 O53 C74 C75 -156.1(13) . .
Tb5 O52 C74 O53 2(3) . .
Tb5 O52 C74 C75 -175.7(13) . .
Tb9 O55 C76 O54 58(3) . .
Tb9 O55 C76 C77 -128.5(18) . .
Tb11 O54 C76 O55 5.7(18) . .
Tb11 O54 C76 C77 -167.7(12) . .
Tb12 O57 C78 O56 -1(3) . .
Tb12 O57 C78 C79 -175.5(16) . .
Tb9 O56 C78 O57 3(3) . .
Tb9 O56 C78 C79 177.9(14) . .
Tb12 O59 C80 O58 -9(3) . .
Tb12 O59 C80 C81 171.7(14) . .
Tb10 O58 C80 O59 41(3) . .
Tb10 O58 C80 C81 -139.9(15) . .
Tb10 O68 C83 O66 11.5(18) 2_755 .
Tb10 O68 C83 C51 -171.6(10) 2_755 .
Tb9 O66 C83 O68 147.6(11) . .
Tb9 O66 C83 C51 -29.4(16) . .
C52 C51 C83 O68 15(2) . .
N23 C51 C83 O68 -167.2(14) . .
C52 C51 C83 O66 -168.1(16) . .
N23 C51 C83 O66 10(2) . .
